data_1567378
loop_
_publ_author_name
'Zhou, Yawei'
'Fan, Changzeng'
'Wen, Bin'
'Zhang, Lifeng'

_publ_section_title
;
 Natural djurleite with refined composition Cu61.39S32 revealing disorder
 of some Cu sites
;
_journal_coeditor_code WM4164
_journal_issue 7
_journal_name_full IUCrData
_journal_paper_doi 10.1107/S2414314622006940
_journal_volume 7
_journal_year 2022
_chemical_formula_iupac 'Cu61.39 S32'
_chemical_formula_sum 'Cu61.39 S32'
_chemical_formula_weight 4926.40
_chemical_name_systematic
;
Henhexacontacopper dotriacontasulfur
;
_space_group_crystal_system monoclinic
_space_group_IT_number 14
_space_group_name_Hall '-P 2yn'
_space_group_name_H-M_alt 'P 1 21/n 1'
_audit_creation_method SHELXL-2017/1
_cell_angle_alpha 90
_cell_angle_beta 90.062(2)
_cell_angle_gamma 90
_cell_formula_units_Z 4
_cell_length_a 26.8500(10)
_cell_length_b 15.6862(6)
_cell_length_c 13.5175(6)
_cell_measurement_reflns_used 9872
_cell_measurement_temperature 296
_cell_measurement_theta_max 24.99
_cell_measurement_theta_min 2.60
_cell_volume 5693.2(4)
_computing_cell_refinement
;
SAINT (Bruker, 2015)
;
_computing_data_collection
;
APEX3 (Bruker, 2015)
;
_computing_data_reduction
;
SAINT (Bruker, 2015)
;
_computing_molecular_graphics
;
DIAMOND (Brandenburg & Putz, 2017)
;
_computing_publication_material
;
publCIF (Westrip, 2010)
;
_computing_structure_refinement
;
SHELXL (Sheldrick, 2015b)
;
_computing_structure_solution
;
SHELXT (Sheldrick, 2015a)
;
_diffrn_ambient_temperature 298(2)
_diffrn_measured_fraction_theta_full 0.998
_diffrn_measured_fraction_theta_max 0.998
_diffrn_measurement_device_type 'Bruker D8 Venture Photon 100 CMOS'
_diffrn_measurement_method 'phi and omega scans'
_diffrn_radiation_type MoK\a
_diffrn_radiation_wavelength 0.71073
_diffrn_reflns_av_R_equivalents 0.0623
_diffrn_reflns_av_unetI/netI 0.0766
_diffrn_reflns_limit_h_max 31
_diffrn_reflns_limit_h_min 0
_diffrn_reflns_limit_k_max 18
_diffrn_reflns_limit_k_min -18
_diffrn_reflns_limit_l_max 16
_diffrn_reflns_limit_l_min -16
_diffrn_reflns_number 19946
_diffrn_reflns_theta_full 25.099
_diffrn_reflns_theta_max 25.099
_diffrn_reflns_theta_min 2.128
_exptl_absorpt_coefficient_mu 23.537
_exptl_absorpt_correction_T_max 0.7447
_exptl_absorpt_correction_T_min 0.5257
_exptl_absorpt_correction_type multi-scan
_exptl_absorpt_process_details
;
(SADABS; Krause <i>et al.</i>, 2015)
;
_exptl_crystal_colour 'dark grey'
_exptl_crystal_density_diffrn 5.748
_exptl_crystal_description fragment
_exptl_crystal_F_000 9169
_exptl_crystal_size_max 0.105
_exptl_crystal_size_mid 0.072
_exptl_crystal_size_min 0.065
_refine_diff_density_max 2.034
_refine_diff_density_min -1.590
_refine_ls_extinction_method none
_refine_ls_goodness_of_fit_ref 0.952
_refine_ls_hydrogen_treatment undef
_refine_ls_matrix_type full
_refine_ls_number_parameters 881
_refine_ls_number_reflns 10098
_refine_ls_number_restraints 0
_refine_ls_restrained_S_all 0.952
_refine_ls_R_factor_all 0.1139
_refine_ls_R_factor_gt 0.0674
_refine_ls_shift/su_max 0.050
_refine_ls_shift/su_mean 0.001
_refine_ls_structure_factor_coef Fsqd
_refine_ls_weighting_details 'w=1/[\s^2^(Fo^2^)+(0.0431P)^2^+226.7933P] where P=(Fo^2^+2Fc^2^)/3'
_refine_ls_weighting_scheme calc
_refine_ls_wR_factor_gt 0.1152
_refine_ls_wR_factor_ref 0.1322
_reflns_number_gt 7077
_reflns_number_total 10098
_reflns_threshold_expression 'I > 2\s(I)'
_cod_data_source_file wm4164sup1.cif
_cod_data_source_block I
_cod_original_sg_symbol_H-M 'P 21/n'
_cod_database_code 1567378
_shelx_space_group_comment
;
The symmetry employed for this shelxl refinement is uniquely defined
by the following loop, which should always be used as a source of
symmetry information in preference to the above space-group names.
They are only intended as comments.
;

loop_
_space_group_symop_operation_xyz
'x, y, z'
'-x+1/2, y+1/2, -z+1/2'
'-x, -y, -z'
'x-1/2, -y-1/2, z-1/2'

loop_
_atom_site_type_symbol
_atom_site_label
_atom_site_fract_x
_atom_site_fract_y
_atom_site_fract_z
_atom_site_U_iso_or_equiv
_atom_site_adp_type
_atom_site_calc_flag
_atom_site_occupancy
_atom_site_disorder_assembly
_atom_site_disorder_group
Cu Cu1 0.05802(8) 0.49828(14) 0.00493(17) 0.0241(5) Uani d 1 . .
Cu Cu2 0.06237(8) 0.75278(15) 0.00218(17) 0.0254(5) Uani d 1 . .
Cu Cu3 0.06563(8) 0.12723(14) 0.24690(16) 0.0218(5) Uani d 1 . .
Cu Cu4 0.06530(9) 0.99009(15) 0.49282(17) 0.0283(6) Uani d 1 . .
Cu Cu5 0.05524(8) 0.24246(14) 0.50056(17) 0.0246(5) Uani d 1 . .
Cu Cu6 0.06408(8) 0.50787(14) 0.49479(17) 0.0258(6) Uani d 1 . .
Cu Cu7 0.06740(8) 0.11292(14) 0.75840(16) 0.0205(5) Uani d 1 . .
Cu Cu8 0.06409(9) 0.36157(15) 0.74230(18) 0.0291(6) Uani d 1 . .
Cu Cu9 0.06786(8) 0.61680(14) 0.75346(16) 0.0201(5) Uani d 1 . .
Cu Cu10 0.18823(7) 0.99835(14) 0.99856(16) 0.0191(5) Uani d 1 . .
Cu Cu11 0.19240(8) 0.25413(14) 0.99740(17) 0.0237(5) Uani d 1 . .
Cu Cu12 0.1821(2) 0.7453(4) 0.9908(5) 0.032(3) Uani d 0.385(9) C .
Cu Cu13 0.18979(10) 0.12498(17) 0.24019(19) 0.0382(6) Uani d 1 . .
Cu Cu14 0.19304(8) 0.62310(15) 0.24707(17) 0.0262(5) Uani d 1 . .
Cu Cu15 0.18958(7) 0.87104(14) 0.24350(16) 0.0200(5) Uani d 1 . .
Cu Cu16 0.18134(8) 0.99834(16) 0.48732(18) 0.0297(6) Uani d 1 . .
Cu Cu17 0.19465(8) 0.75158(14) 0.49793(17) 0.0224(5) Uani d 1 . .
Cu Cu18 0.18129(8) 0.13355(14) 0.75600(17) 0.0245(5) Uani d 1 . .
Cu Cu19 0.18859(8) 0.38481(14) 0.74382(17) 0.0251(5) Uani d 1 . .
Cu Cu20 0.19348(9) 0.87522(15) 0.74492(18) 0.0295(6) Uani d 1 . .
Cu Cu21 0.01578(7) 0.15373(14) 0.06607(16) 0.0197(5) Uani d 1 . .
Cu Cu22 0.01827(8) 0.38946(14) 0.14172(17) 0.0230(5) Uani d 1 . .
Cu Cu23 0.01800(8) 0.63341(15) 0.12577(19) 0.0272(6) Uani d 1 . .
Cu Cu24 0.01467(7) 0.87550(14) 0.12492(17) 0.0203(5) Uani d 1 . .
Cu Cu25 0.01418(8) 0.28830(14) 0.30698(17) 0.0213(5) Uani d 1 . .
Cu Cu26 0.01536(8) 0.46557(15) 0.32197(18) 0.0267(6) Uani d 1 . .
Cu Cu27 0.01788(8) 0.73844(18) 0.3340(2) 0.0370(7) Uani d 1 . .
Cu Cu28 0.01314(8) 0.10450(16) 0.5913(2) 0.0355(7) Uani d 1 . .
Cu Cu29A 0.01089(14) 0.3892(2) 0.5656(4) 0.0255(12) Uani d 0.808(12) A 1
Cu Cu29B 0.0002(6) 0.3741(11) 0.5212(18) 0.0255(12) Uani d 0.192(12) A 2
Cu Cu30 0.01741(8) 0.85988(15) 0.6313(2) 0.0304(6) Uani d 1 . .
Cu Cu31 0.01468(7) 0.96688(13) 0.81303(16) 0.0189(5) Uani d 1 . .
Cu Cu32 0.10780(7) 0.08082(14) 0.07141(16) 0.0186(5) Uani d 1 . .
Cu Cu33 0.10697(7) 0.34458(15) 0.06377(17) 0.0243(5) Uani d 1 . .
Cu Cu34 0.10323(7) 0.90973(14) 0.04937(16) 0.0191(5) Uani d 1 . .
Cu Cu35 0.10851(8) 0.53484(16) 0.31335(17) 0.0257(6) Uani d 1 . .
Cu Cu36A 0.11275(12) 0.7659(3) 0.3107(6) 0.0371(14) Uani d 0.815(15) B 1
Cu Cu36B 0.1151(6) 0.7567(14) 0.361(2) 0.0371(14) Uani d 0.185(15) B 2
Cu Cu37 0.10822(8) 0.95624(16) 0.31530(17) 0.0267(6) Uani d 1 . .
Cu Cu38 0.10853(7) 0.65868(14) 0.56067(16) 0.0202(5) Uani d 1 . .
Cu Cu39 0.10823(8) 0.83533(16) 0.55721(19) 0.0316(6) Uani d 1 . .
Cu Cu40 0.10540(8) 0.00731(14) 0.88738(17) 0.0207(5) Uani d 1 . .
Cu Cu41 0.10783(8) 0.24996(15) 0.87892(19) 0.0275(6) Uani d 1 . .
Cu Cu42 0.11246(9) 0.47519(18) 0.8395(2) 0.0447(7) Uani d 1 . .
Cu Cu43 0.10950(8) 0.77570(15) 0.81362(17) 0.0237(5) Uani d 1 . .
Cu Cu44 0.13962(7) 0.50212(14) 0.12734(17) 0.0239(5) Uani d 1 . .
Cu Cu45A 0.13951(17) 0.7440(5) 0.1307(4) 0.0431(15) Uani d 0.860(18) B 1
Cu Cu45B 0.1290(10) 0.708(3) 0.149(3) 0.0431(15) Uani d 0.140(18) B 2
Cu Cu46 0.14045(9) 0.16731(19) 0.4294(2) 0.0438(7) Uani d 1 . .
Cu Cu47A 0.1400(4) 0.3927(8) 0.4268(10) 0.0390(19) Uani d 0.561(15) A 1
Cu Cu47B 0.1398(5) 0.3538(9) 0.4288(13) 0.0390(19) Uani d 0.439(15) A 2
Cu Cu48 0.14012(8) 0.00475(15) 0.66288(19) 0.0286(6) Uani d 1 . .
Cu Cu49 0.14479(8) 0.25517(15) 0.6138(2) 0.0314(6) Uani d 1 . .
Cu Cu50 0.14618(8) 0.50105(15) 0.6134(2) 0.0305(6) Uani d 1 . .
Cu Cu51A 0.1412(2) 0.6334(6) 0.9080(6) 0.0414(16) Uani d 0.580(9) C 1
Cu Cu51B 0.1421(4) 0.5940(8) 0.9353(8) 0.0414(16) Uani d 0.420(9) C 2
Cu Cu52 0.22434(8) 0.28965(16) 0.18953(18) 0.0291(6) Uani d 1 . .
Cu Cu53 0.23055(8) 0.46425(15) 0.20081(18) 0.0261(6) Uani d 1 . .
Cu Cu54A 0.23507(12) 0.1357(3) 0.4194(3) 0.0525(13) Uani d 0.770(6) A 1
Cu Cu54B 0.2463(4) 0.1889(11) 0.3907(12) 0.0525(13) Uani d 0.230(6) A 2
Cu Cu55 0.23404(9) 0.3859(2) 0.3949(3) 0.0576(9) Uani d 1 . .
Cu Cu56 0.23085(8) 0.59121(16) 0.43753(17) 0.0270(6) Uani d 1 . .
Cu Cu57 0.23338(8) 0.54026(15) 0.69488(18) 0.0274(6) Uani d 1 . .
Cu Cu58 0.23099(8) 0.71556(15) 0.68504(18) 0.0245(5) Uani d 1 . .
Cu Cu59 0.23013(8) 0.41014(17) 0.93999(19) 0.0343(6) Uani d 1 . .
Cu Cu60A 0.23741(15) 0.6351(3) 0.8782(5) 0.0335(14) Uani d 0.687(10) C 1
Cu Cu60B 0.2353(4) 0.6181(8) 0.9294(11) 0.0335(14) Uani d 0.313(10) C 2
Cu Cu61 0.23358(10) 0.8427(2) 0.9271(3) 0.0686(11) Uani d 1 . .
Cu Cu62A 0.12704(11) 0.2611(2) 0.2464(3) 0.0336(11) Uani d 0.804(6) A 1
Cu Cu62B 0.1372(5) 0.2355(9) 0.1835(14) 0.0336(11) Uani d 0.196(6) A 2
S S1 0.06574(14) 0.9910(3) 0.1732(3) 0.0126(9) Uani d 1 . .
S S2 0.05702(14) 0.2565(3) 0.1614(3) 0.0136(9) Uani d 1 . .
S S3 0.05843(14) 0.5128(3) 0.1762(3) 0.0132(9) Uani d 1 . .
S S4 0.05761(14) 0.7543(3) 0.1732(3) 0.0148(9) Uani d 1 . .
S S5 0.06260(15) 0.1181(3) 0.4159(3) 0.0160(10) Uani d 1 . .
S S6 0.05801(14) 0.3714(3) 0.4213(3) 0.0148(9) Uani d 1 . .
S S7 0.07091(14) 0.6340(3) 0.4117(3) 0.0130(9) Uani d 1 . .
S S8 0.06749(15) 0.8621(3) 0.4134(3) 0.0175(10) Uani d 1 . .
S S9 0.05634(14) 0.9928(3) 0.6624(3) 0.0127(9) Uani d 1 . .
S S10 0.06507(14) 0.2353(3) 0.6692(3) 0.0156(10) Uani d 1 . .
S S11 0.06584(15) 0.4910(3) 0.6667(3) 0.0166(10) Uani d 1 . .
S S12 0.06836(14) 0.7467(3) 0.6704(3) 0.0142(9) Uani d 1 . .
S S13 0.06560(14) 0.1321(3) 0.9276(3) 0.0106(9) Uani d 1 . .
S S14 0.06372(14) 0.3742(3) 0.9150(3) 0.0132(9) Uani d 1 . .
S S15 0.05939(15) 0.6254(3) 0.9224(3) 0.0191(10) Uani d 1 . .
S S16 0.06580(14) 0.8742(3) 0.9023(3) 0.0119(9) Uani d 1 . .
S S17 0.18785(15) 0.1288(3) 0.0752(3) 0.0164(10) Uani d 1 . .
S S18 0.18758(14) 0.3836(3) 0.0823(3) 0.0162(10) Uani d 1 . .
S S19 0.18235(15) 0.6249(3) 0.0769(3) 0.0157(9) Uani d 1 . .
S S20 0.18465(15) 0.8681(3) 0.0736(3) 0.0152(9) Uani d 1 . .
S S21 0.18876(15) 0.0012(3) 0.3234(4) 0.0192(10) Uani d 1 . .
S S22 0.19085(18) 0.2561(3) 0.3414(3) 0.0248(11) Uani d 1 . .
S S23 0.18798(15) 0.4987(3) 0.3416(3) 0.0163(10) Uani d 1 . .
S S24 0.19465(15) 0.7475(3) 0.3320(3) 0.0163(10) Uani d 1 . .
S S25 0.18212(14) 0.1233(3) 0.5801(3) 0.0152(10) Uani d 1 . .
S S26 0.18557(15) 0.3751(3) 0.5748(3) 0.0194(10) Uani d 1 . .
S S27 0.19055(14) 0.6241(3) 0.5811(3) 0.0136(9) Uani d 1 . .
S S28 0.18839(15) 0.8785(3) 0.5788(3) 0.0198(10) Uani d 1 . .
S S29 0.18594(15) 1.0002(3) 0.8265(3) 0.0151(10) Uani d 1 . .
S S30 0.18823(15) 0.2604(3) 0.8296(3) 0.0171(10) Uani d 1 . .
S S31 0.19344(15) 0.5075(3) 0.8398(3) 0.0151(10) Uani d 1 . .
S S32 0.19131(15) 0.7493(3) 0.8303(3) 0.0161(10) Uani d 1 . .

loop_
_atom_site_aniso_label
_atom_site_aniso_U_11
_atom_site_aniso_U_22
_atom_site_aniso_U_33
_atom_site_aniso_U_12
_atom_site_aniso_U_13
_atom_site_aniso_U_23
Cu1 0.0320(13) 0.0188(13) 0.0214(14) 0.0006(10) -0.0004(10) -0.0054(10)
Cu2 0.0297(12) 0.0247(14) 0.0217(14) -0.0014(10) 0.0000(10) 0.0059(11)
Cu3 0.0284(12) 0.0182(12) 0.0189(13) -0.0031(10) 0.0024(9) 0.0010(10)
Cu4 0.0491(15) 0.0183(13) 0.0176(14) 0.0029(11) 0.0057(11) -0.0028(11)
Cu5 0.0326(13) 0.0165(12) 0.0248(14) 0.0034(10) 0.0007(10) 0.0010(11)
Cu6 0.0338(13) 0.0209(13) 0.0228(15) -0.0069(10) -0.0056(10) 0.0069(11)
Cu7 0.0321(12) 0.0162(12) 0.0132(12) -0.0013(9) -0.0001(9) -0.0005(10)
Cu8 0.0454(14) 0.0197(13) 0.0221(14) 0.0005(11) -0.0026(11) -0.0012(11)
Cu9 0.0237(11) 0.0160(12) 0.0206(13) -0.0003(9) 0.0016(9) -0.0004(10)
Cu10 0.0210(11) 0.0154(12) 0.0208(13) 0.0001(9) 0.0001(9) -0.0021(10)
Cu11 0.0267(12) 0.0202(13) 0.0240(14) -0.0028(10) -0.0047(10) -0.0005(11)
Cu12 0.047(4) 0.027(4) 0.021(4) -0.008(3) 0.006(3) 0.005(3)
Cu13 0.0548(16) 0.0343(16) 0.0256(15) -0.0014(13) -0.0020(12) 0.0046(13)
Cu14 0.0337(13) 0.0229(13) 0.0220(14) -0.0049(10) 0.0004(10) 0.0007(11)
Cu15 0.0220(11) 0.0186(12) 0.0194(13) -0.0004(9) -0.0019(9) -0.0010(10)
Cu16 0.0369(14) 0.0256(14) 0.0265(15) 0.0024(11) 0.0038(11) 0.0022(11)
Cu17 0.0287(12) 0.0199(13) 0.0185(13) 0.0022(10) 0.0026(9) 0.0012(10)
Cu18 0.0296(12) 0.0163(12) 0.0276(14) -0.0003(10) -0.0044(10) -0.0030(11)
Cu19 0.0365(13) 0.0198(13) 0.0189(13) 0.0027(10) -0.0036(10) -0.0012(10)
Cu20 0.0367(13) 0.0211(13) 0.0308(15) 0.0040(10) 0.0002(11) -0.0037(11)
Cu21 0.0148(11) 0.0248(13) 0.0195(13) -0.0017(9) 0.0026(9) 0.0007(10)
Cu22 0.0206(11) 0.0188(13) 0.0295(14) -0.0036(9) 0.0038(9) -0.0018(11)
Cu23 0.0206(12) 0.0206(13) 0.0406(16) 0.0002(10) -0.0021(10) 0.0032(12)
Cu24 0.0120(10) 0.0219(12) 0.0269(13) -0.0003(9) 0.0010(9) -0.0026(11)
Cu25 0.0211(12) 0.0203(12) 0.0225(13) -0.0017(9) -0.0002(9) 0.0012(10)
Cu26 0.0225(12) 0.0279(14) 0.0297(15) 0.0008(10) -0.0066(10) 0.0017(12)
Cu27 0.0157(12) 0.0515(17) 0.0438(17) -0.0020(11) -0.0002(11) 0.0080(14)
Cu28 0.0247(13) 0.0284(14) 0.0535(19) 0.0084(11) -0.0077(12) -0.0010(13)
Cu29A 0.0198(17) 0.0252(18) 0.032(3) 0.0002(13) 0.0107(18) 0.0028(19)
Cu29B 0.0198(17) 0.0252(18) 0.032(3) 0.0002(13) 0.0107(18) 0.0028(19)
Cu30 0.0167(11) 0.0204(13) 0.0541(17) 0.0026(10) 0.0029(11) 0.0101(12)
Cu31 0.0148(11) 0.0180(12) 0.0239(13) 0.0017(9) 0.0001(9) 0.0039(10)
Cu32 0.0194(11) 0.0186(12) 0.0180(13) 0.0003(9) 0.0050(9) -0.0018(10)
Cu33 0.0164(11) 0.0279(14) 0.0284(14) -0.0017(9) 0.0007(10) 0.0006(11)
Cu34 0.0176(11) 0.0210(12) 0.0187(13) -0.0016(9) 0.0010(9) -0.0039(10)
Cu35 0.0175(11) 0.0396(15) 0.0201(13) -0.0001(10) -0.0010(9) -0.0055(11)
Cu36A 0.0159(14) 0.057(2) 0.039(4) 0.0053(13) -0.0004(18) -0.001(2)
Cu36B 0.0159(14) 0.057(2) 0.039(4) 0.0053(13) -0.0004(18) -0.001(2)
Cu37 0.0210(12) 0.0362(15) 0.0228(14) -0.0022(10) 0.0009(10) 0.0028(12)
Cu38 0.0208(11) 0.0206(12) 0.0191(13) 0.0001(9) -0.0006(9) -0.0037(10)
Cu39 0.0200(12) 0.0378(15) 0.0371(16) 0.0023(10) 0.0014(11) 0.0151(12)
Cu40 0.0213(11) 0.0171(12) 0.0237(14) 0.0024(9) -0.0047(9) 0.0003(10)
Cu41 0.0197(12) 0.0229(13) 0.0397(16) -0.0019(10) 0.0021(10) 0.0037(12)
Cu42 0.0240(13) 0.0472(18) 0.063(2) -0.0169(12) 0.0060(13) -0.0022(15)
Cu43 0.0173(11) 0.0266(13) 0.0271(14) 0.0046(10) -0.0021(10) -0.0081(11)
Cu44 0.0177(11) 0.0253(13) 0.0286(15) 0.0041(10) 0.0003(10) -0.0037(11)
Cu45A 0.0188(18) 0.032(4) 0.078(3) 0.002(2) -0.0005(17) -0.019(2)
Cu45B 0.0188(18) 0.032(4) 0.078(3) 0.002(2) -0.0005(17) -0.019(2)
Cu46 0.0242(14) 0.0532(19) 0.0541(19) -0.0117(12) 0.0112(12) 0.0015(15)
Cu47A 0.0180(14) 0.052(6) 0.047(2) -0.001(5) -0.0026(13) 0.012(6)
Cu47B 0.0180(14) 0.052(6) 0.047(2) -0.001(5) -0.0026(13) 0.012(6)
Cu48 0.0189(12) 0.0289(14) 0.0380(16) -0.0011(10) 0.0005(10) -0.0056(12)
Cu49 0.0257(13) 0.0228(14) 0.0459(17) -0.0041(10) 0.0010(11) 0.0037(12)
Cu50 0.0225(12) 0.0217(14) 0.0474(17) -0.0054(10) -0.0065(11) 0.0078(12)
Cu51A 0.0183(15) 0.067(6) 0.039(4) 0.000(3) 0.001(2) 0.010(3)
Cu51B 0.0183(15) 0.067(6) 0.039(4) 0.000(3) 0.001(2) 0.010(3)
Cu52 0.0261(13) 0.0328(15) 0.0285(15) 0.0008(10) 0.0046(10) 0.0031(12)
Cu53 0.0184(12) 0.0289(14) 0.0308(15) 0.0022(10) -0.0019(10) -0.0042(12)
Cu54A 0.0168(17) 0.074(4) 0.066(3) 0.0043(19) -0.0020(16) 0.019(3)
Cu54B 0.0168(17) 0.074(4) 0.066(3) 0.0043(19) -0.0020(16) 0.019(3)
Cu55 0.0190(14) 0.068(2) 0.086(2) 0.0124(13) 0.0022(14) 0.0393(19)
Cu56 0.0181(12) 0.0362(15) 0.0267(14) -0.0022(10) 0.0018(10) -0.0042(12)
Cu57 0.0207(12) 0.0295(14) 0.0319(15) -0.0015(10) -0.0047(10) 0.0087(12)
Cu58 0.0210(12) 0.0254(13) 0.0271(14) -0.0043(10) -0.0023(10) -0.0033(11)
Cu59 0.0249(13) 0.0423(16) 0.0357(16) 0.0023(11) 0.0079(11) 0.0120(13)
Cu60A 0.0173(15) 0.033(2) 0.050(4) 0.0003(15) -0.004(2) 0.000(3)
Cu60B 0.0173(15) 0.033(2) 0.050(4) 0.0003(15) -0.004(2) 0.000(3)
Cu61 0.0277(16) 0.101(3) 0.077(2) 0.0009(16) -0.0182(15) -0.052(2)
Cu62A 0.0234(16) 0.0261(19) 0.051(3) -0.0025(13) -0.0185(16) 0.0017(18)
Cu62B 0.0234(16) 0.0261(19) 0.051(3) -0.0025(13) -0.0185(16) 0.0017(18)
S1 0.009(2) 0.014(2) 0.015(2) 0.0002(16) 0.0011(16) -0.0002(19)
S2 0.013(2) 0.008(2) 0.020(3) -0.0007(16) -0.0007(17) 0.0054(19)
S3 0.012(2) 0.014(2) 0.014(2) -0.0026(17) -0.0036(17) -0.0003(19)
S4 0.015(2) 0.017(2) 0.013(2) 0.0006(18) -0.0006(17) 0.0037(19)
S5 0.018(2) 0.014(2) 0.015(2) -0.0027(17) -0.0028(17) 0.0001(19)
S6 0.014(2) 0.015(2) 0.016(2) -0.0014(18) -0.0007(17) 0.004(2)
S7 0.015(2) 0.013(2) 0.011(2) -0.0028(17) -0.0038(16) 0.0035(19)
S8 0.018(2) 0.015(2) 0.019(3) -0.0024(18) -0.0019(18) -0.006(2)
S9 0.014(2) 0.013(2) 0.011(2) 0.0000(17) 0.0012(17) 0.0030(18)
S10 0.011(2) 0.017(2) 0.018(3) 0.0006(17) 0.0014(17) 0.001(2)
S11 0.016(2) 0.015(2) 0.019(3) -0.0028(18) 0.0025(18) -0.002(2)
S12 0.010(2) 0.016(2) 0.016(3) 0.0017(17) 0.0024(16) 0.0014(19)
S13 0.010(2) 0.014(2) 0.007(2) -0.0007(17) -0.0004(15) -0.0001(19)
S14 0.012(2) 0.014(2) 0.014(2) 0.0017(17) -0.0018(16) 0.0031(19)
S15 0.020(2) 0.023(3) 0.014(2) 0.0034(19) -0.0006(18) 0.002(2)
S16 0.010(2) 0.014(2) 0.012(2) -0.0001(16) -0.0051(16) 0.0028(19)
S17 0.016(2) 0.015(2) 0.019(3) -0.0034(18) 0.0020(17) 0.000(2)
S18 0.011(2) 0.015(2) 0.023(3) 0.0034(17) -0.0021(17) -0.003(2)
S19 0.018(2) 0.014(2) 0.014(2) -0.0005(18) 0.0021(17) 0.001(2)
S20 0.018(2) 0.014(2) 0.014(2) -0.0006(18) -0.0016(17) 0.000(2)
S21 0.016(2) 0.015(2) 0.027(3) -0.0002(18) -0.0015(19) -0.004(2)
S22 0.047(3) 0.015(2) 0.013(3) -0.006(2) 0.006(2) -0.004(2)
S23 0.015(2) 0.014(2) 0.020(3) -0.0012(17) 0.0019(18) -0.001(2)
S24 0.013(2) 0.016(2) 0.019(3) -0.0003(17) -0.0010(17) 0.007(2)
S25 0.012(2) 0.015(2) 0.018(3) -0.0005(17) -0.0005(17) 0.005(2)
S26 0.021(2) 0.021(3) 0.017(3) -0.0040(19) 0.0009(18) 0.000(2)
S27 0.015(2) 0.012(2) 0.014(2) -0.0024(17) 0.0008(17) 0.0075(19)
S28 0.019(2) 0.021(3) 0.019(3) -0.0060(19) -0.0024(18) 0.004(2)
S29 0.016(2) 0.017(2) 0.012(2) -0.0006(18) 0.0036(17) -0.0014(19)
S30 0.018(2) 0.014(2) 0.020(3) 0.0010(18) 0.0029(18) -0.001(2)
S31 0.014(2) 0.015(2) 0.017(3) -0.0023(17) 0.0004(17) -0.0054(19)
S32 0.017(2) 0.016(2) 0.015(3) 0.0004(18) -0.0012(17) -0.006(2)

loop_
_atom_type_symbol
_atom_type_description
_atom_type_scat_dispersion_real
_atom_type_scat_dispersion_imag
_atom_type_scat_source
Cu Cu 0.3201 1.2651 'International Tables Vol C Tables 4.2.6.8 and 6.1.1.4'
S S 0.1246 0.1234 'International Tables Vol C Tables 4.2.6.8 and 6.1.1.4'

loop_
_geom_angle_atom_site_label_1
_geom_angle_atom_site_label_2
_geom_angle_atom_site_label_3
_geom_angle_site_symmetry_1
_geom_angle_site_symmetry_3
_geom_angle
_geom_angle_publ_flag
S15 Cu1 S14 1_554 1_554 118.62(18) ?
S15 Cu1 S3 1_554 . 113.59(18) ?
S14 Cu1 S3 1_554 . 127.51(18) ?
S15 Cu1 Cu42 1_554 1_554 72.74(14) ?
S14 Cu1 Cu42 1_554 1_554 53.96(13) ?
S3 Cu1 Cu42 . 1_554 146.74(14) ?
S15 Cu1 Cu22 1_554 . 151.82(15) ?
S14 Cu1 Cu22 1_554 . 81.69(13) ?
S3 Cu1 Cu22 . . 52.39(12) ?
Cu42 Cu1 Cu22 1_554 . 133.56(12) ?
S15 Cu1 Cu44 1_554 . 105.19(14) ?
S14 Cu1 Cu44 1_554 . 106.48(13) ?
S3 Cu1 Cu44 . . 52.77(11) ?
Cu42 Cu1 Cu44 1_554 . 94.00(10) ?
Cu22 Cu1 Cu44 . . 85.29(9) ?
S15 Cu1 Cu33 1_554 . 149.78(15) ?
S14 Cu1 Cu33 1_554 . 53.31(12) ?
S3 Cu1 Cu33 . . 78.71(13) ?
Cu42 Cu1 Cu33 1_554 . 82.41(10) ?
Cu22 Cu1 Cu33 . . 57.65(8) ?
Cu44 Cu1 Cu33 . . 58.95(8) ?
S15 Cu1 Cu51B 1_554 1_554 51.0(2) ?
S14 Cu1 Cu51B 1_554 1_554 102.5(3) ?
S3 Cu1 Cu51B . 1_554 105.8(3) ?
Cu42 Cu1 Cu51B 1_554 1_554 51.0(3) ?
Cu22 Cu1 Cu51B . 1_554 148.9(2) ?
Cu44 Cu1 Cu51B . 1_554 63.8(2) ?
Cu33 Cu1 Cu51B . 1_554 99.8(2) ?
S15 Cu1 Cu23 1_554 . 68.99(13) ?
S14 Cu1 Cu23 1_554 . 161.14(14) ?
S3 Cu1 Cu23 . . 50.63(12) ?
Cu42 Cu1 Cu23 1_554 . 140.42(12) ?
Cu22 Cu1 Cu23 . . 85.98(9) ?
Cu44 Cu1 Cu23 . . 86.57(9) ?
Cu33 Cu1 Cu23 . . 129.33(11) ?
Cu51B Cu1 Cu23 1_554 . 95.4(3) ?
S15 Cu2 S4 1_554 . 118.77(18) ?
S15 Cu2 S16 1_554 1_554 116.36(18) ?
S4 Cu2 S16 . 1_554 124.78(18) ?
S15 Cu2 Cu45A 1_554 . 106.66(18) ?
S4 Cu2 Cu45A . . 53.31(16) ?
S16 Cu2 Cu45A 1_554 . 112.4(2) ?
S15 Cu2 Cu21 1_554 3_565 106.64(14) ?
S4 Cu2 Cu21 . 3_565 106.83(14) ?
S16 Cu2 Cu21 1_554 3_565 52.81(11) ?
Cu45A Cu2 Cu21 . 3_565 146.60(16) ?
S15 Cu2 Cu45B 1_554 . 97.9(7) ?
S4 Cu2 Cu45B . . 47.3(6) ?
S16 Cu2 Cu45B 1_554 . 126.8(9) ?
Cu21 Cu2 Cu45B 3_565 . 151.7(6) ?
S15 Cu2 Cu34 1_554 . 154.81(15) ?
S4 Cu2 Cu34 . . 77.46(13) ?
S16 Cu2 Cu34 1_554 . 52.59(12) ?
Cu45A Cu2 Cu34 . . 66.07(18) ?
Cu21 Cu2 Cu34 3_565 . 84.50(9) ?
Cu45B Cu2 Cu34 . . 78.9(9) ?
S15 Cu2 Cu23 1_554 . 71.21(14) ?
S4 Cu2 Cu23 . . 51.88(12) ?
S16 Cu2 Cu23 1_554 . 156.06(14) ?
Cu45A Cu2 Cu23 . . 84.7(2) ?
Cu21 Cu2 Cu23 3_565 . 103.66(9) ?
Cu45B Cu2 Cu23 . . 70.9(9) ?
Cu34 Cu2 Cu23 . . 129.09(11) ?
S15 Cu2 Cu24 1_554 . 148.85(15) ?
S4 Cu2 Cu24 . . 52.09(12) ?
S16 Cu2 Cu24 1_554 . 78.67(13) ?
Cu45A Cu2 Cu24 . . 90.27(11) ?
Cu21 Cu2 Cu24 3_565 . 59.05(8) ?
Cu45B Cu2 Cu24 . . 92.6(6) ?
Cu34 Cu2 Cu24 . . 56.15(7) ?
Cu23 Cu2 Cu24 . . 84.94(9) ?
S15 Cu2 Cu43 1_554 1_554 72.77(14) ?
S4 Cu2 Cu43 . 1_554 155.55(14) ?
S16 Cu2 Cu43 1_554 1_554 50.72(12) ?
Cu45A Cu2 Cu43 . 1_554 103.81(16) ?
Cu21 Cu2 Cu43 3_565 1_554 88.39(9) ?
Cu34 Cu2 Cu43 . 1_554 85.31(9) ?
Cu23 Cu2 Cu43 . 1_554 143.93(11) ?
Cu24 Cu2 Cu43 . 1_554 129.20(10) ?
S5 Cu3 S2 . . 122.84(18) ?
S5 Cu3 S1 . 1_545 111.37(18) ?
S2 Cu3 S1 . 1_545 125.14(17) ?
S5 Cu3 Cu62A . . 94.27(16) ?
S2 Cu3 Cu62A . . 51.63(12) ?
S1 Cu3 Cu62A 1_545 . 135.32(16) ?
S5 Cu3 Cu62B . . 112.4(4) ?
S2 Cu3 Cu62B . . 51.0(3) ?
S1 Cu3 Cu62B 1_545 . 115.7(4) ?
S5 Cu3 Cu32 . . 149.95(15) ?
S2 Cu3 Cu32 . . 80.96(13) ?
S1 Cu3 Cu32 1_545 . 52.43(12) ?
Cu62A Cu3 Cu32 . . 87.19(12) ?
Cu62B Cu3 Cu32 . . 66.2(4) ?
S5 Cu3 Cu31 . 3_566 103.45(14) ?
S2 Cu3 Cu31 . 3_566 104.08(13) ?
S1 Cu3 Cu31 1_545 3_566 52.19(11) ?
Cu62A Cu3 Cu31 . 3_566 155.56(12) ?
Cu32 Cu3 Cu31 . 3_566 85.77(9) ?
S5 Cu3 Cu30 . 3_566 52.01(12) ?
S2 Cu3 Cu30 . 3_566 98.65(13) ?
S1 Cu3 Cu30 1_545 3_566 108.50(13) ?
Cu62A Cu3 Cu30 . 3_566 116.09(13) ?
Cu32 Cu3 Cu30 . 3_566 150.23(11) ?
Cu31 Cu3 Cu30 3_566 3_566 65.30(8) ?
S5 Cu3 Cu21 . . 149.03(14) ?
S2 Cu3 Cu21 . . 52.99(12) ?
S1 Cu3 Cu21 1_545 . 76.59(13) ?
Cu62A Cu3 Cu21 . . 100.06(11) ?
Cu62B Cu3 Cu21 . . 88.3(3) ?
Cu32 Cu3 Cu21 . . 58.81(7) ?
Cu31 Cu3 Cu21 3_566 . 56.55(7) ?
Cu30 Cu3 Cu21 3_566 . 97.04(9) ?
S5 Cu3 Cu25 . . 76.43(13) ?
S2 Cu3 Cu25 . . 50.10(12) ?
S1 Cu3 Cu25 1_545 . 151.73(13) ?
Cu62A Cu3 Cu25 . . 67.77(10) ?
Cu62B Cu3 Cu25 . . 83.3(4) ?
Cu32 Cu3 Cu25 . . 130.80(10) ?
Cu31 Cu3 Cu25 3_566 . 99.91(9) ?
Cu30 Cu3 Cu25 3_566 . 53.64(7) ?
Cu21 Cu3 Cu25 . . 83.79(8) ?
S5 Cu3 Cu37 . 1_545 69.95(13) ?
S2 Cu3 Cu37 . 1_545 160.70(14) ?
S1 Cu3 Cu37 1_545 1_545 48.10(12) ?
Cu62A Cu3 Cu37 . 1_545 117.38(10) ?
Cu32 Cu3 Cu37 . 1_545 82.73(9) ?
Cu31 Cu3 Cu37 3_566 1_545 84.87(8) ?
Cu30 Cu3 Cu37 3_566 1_545 100.63(9) ?
Cu21 Cu3 Cu37 . 1_545 124.68(10) ?
Cu25 Cu3 Cu37 . 1_545 146.20(10) ?
S5 Cu4 S8 1_565 . 124.53(19) ?
S5 Cu4 S9 1_565 . 115.93(18) ?
S8 Cu4 S9 . . 119.18(18) ?
S5 Cu4 Cu28 1_565 1_565 67.13(14) ?
S8 Cu4 Cu28 . 1_565 148.38(16) ?
S9 Cu4 Cu28 . 1_565 55.22(13) ?
S5 Cu4 Cu37 1_565 . 77.34(14) ?
S8 Cu4 Cu37 . . 53.14(13) ?
S9 Cu4 Cu37 . . 157.98(15) ?
Cu28 Cu4 Cu37 1_565 . 143.61(12) ?
S5 Cu4 Cu28 1_565 3_566 104.98(14) ?
S8 Cu4 Cu28 . 3_566 50.55(12) ?
S9 Cu4 Cu28 . 3_566 109.42(14) ?
Cu28 Cu4 Cu28 1_565 3_566 99.50(10) ?
Cu37 Cu4 Cu28 . 3_566 81.84(10) ?
S5 Cu4 Cu39 1_565 . 156.55(16) ?
S8 Cu4 Cu39 . . 51.45(13) ?
S9 Cu4 Cu39 . . 75.67(13) ?
Cu28 Cu4 Cu39 1_565 . 130.23(12) ?
Cu37 Cu4 Cu39 . . 86.04(10) ?
Cu28 Cu4 Cu39 3_566 . 88.65(9) ?
S5 Cu4 Cu30 1_565 . 149.50(15) ?
S8 Cu4 Cu30 . . 73.16(14) ?
S9 Cu4 Cu30 . . 50.12(12) ?
Cu28 Cu4 Cu30 1_565 . 85.50(10) ?
Cu37 Cu4 Cu30 . . 126.15(11) ?
Cu28 Cu4 Cu30 3_566 . 65.16(9) ?
Cu39 Cu4 Cu30 . . 53.73(7) ?
S5 Cu4 Cu48 1_565 1_565 107.41(14) ?
S8 Cu4 Cu48 . 1_565 113.77(14) ?
S9 Cu4 Cu48 . 1_565 47.22(11) ?
Cu28 Cu4 Cu48 1_565 1_565 85.30(9) ?
Cu37 Cu4 Cu48 . 1_565 113.56(10) ?
Cu28 Cu4 Cu48 3_566 1_565 146.45(11) ?
Cu39 Cu4 Cu48 . 1_565 64.26(8) ?
Cu30 Cu4 Cu48 . 1_565 82.32(9) ?
S5 Cu5 S6 . . 121.35(18) ?
S5 Cu5 S10 . . 116.61(18) ?
S6 Cu5 S10 . . 120.26(18) ?
S5 Cu5 Cu29B . . 143.1(6) ?
S6 Cu5 Cu29B . . 49.9(4) ?
S10 Cu5 Cu29B . . 89.9(6) ?
S5 Cu5 Cu28 . . 65.30(13) ?
S6 Cu5 Cu28 . . 157.37(14) ?
S10 Cu5 Cu28 . . 64.07(13) ?
Cu29B Cu5 Cu28 . . 110.6(4) ?
S5 Cu5 Cu29A . . 157.31(19) ?
S6 Cu5 Cu29A . . 54.69(14) ?
S10 Cu5 Cu29A . . 76.82(17) ?
Cu28 Cu5 Cu29A . . 109.95(12) ?
S5 Cu5 Cu46 . . 51.85(12) ?
S6 Cu5 Cu46 . . 100.82(14) ?
S10 Cu5 Cu46 . . 103.37(14) ?
Cu29B Cu5 Cu46 . . 150.1(4) ?
Cu28 Cu5 Cu46 . . 99.34(10) ?
Cu29A Cu5 Cu46 . . 146.70(13) ?
S5 Cu5 Cu49 . . 104.86(13) ?
S6 Cu5 Cu49 . . 99.29(13) ?
S10 Cu5 Cu49 . . 51.38(12) ?
Cu29B Cu5 Cu49 . . 111.8(6) ?
Cu28 Cu5 Cu49 . . 99.38(10) ?
Cu29A Cu5 Cu49 . . 97.79(15) ?
Cu46 Cu5 Cu49 . . 61.10(9) ?
S5 Cu5 Cu25 . . 78.08(13) ?
S6 Cu5 Cu25 . . 51.49(12) ?
S10 Cu5 Cu25 . . 160.32(15) ?
Cu29B Cu5 Cu25 . . 71.4(6) ?
Cu28 Cu5 Cu25 . . 116.11(10) ?
Cu29A Cu5 Cu25 . . 85.24(15) ?
Cu46 Cu5 Cu25 . . 96.06(10) ?
Cu49 Cu5 Cu25 . . 141.06(11) ?
S5 Cu5 Cu27 . 3_566 121.34(15) ?
S6 Cu5 Cu27 . 3_566 106.43(14) ?
S10 Cu5 Cu27 . 3_566 48.55(12) ?
Cu28 Cu5 Cu27 . 3_566 58.11(9) ?
Cu29A Cu5 Cu27 . 3_566 52.39(10) ?
Cu46 Cu5 Cu27 . 3_566 148.36(12) ?
Cu49 Cu5 Cu27 . 3_566 98.34(10) ?
Cu25 Cu5 Cu27 . 3_566 113.37(9) ?
S5 Cu5 Cu47B . . 105.6(3) ?
S6 Cu5 Cu47B . . 46.8(3) ?
S10 Cu5 Cu47B . . 105.1(4) ?
Cu29B Cu5 Cu47B . . 90.1(5) ?
Cu28 Cu5 Cu47B . . 155.8(3) ?
Cu46 Cu5 Cu47B . . 60.7(3) ?
Cu49 Cu5 Cu47B . . 60.0(3) ?
Cu25 Cu5 Cu47B . . 81.6(3) ?
Cu27 Cu5 Cu47B 3_566 . 132.4(3) ?
S7 Cu6 S11 . . 125.84(18) ?
S7 Cu6 S6 . . 125.68(18) ?
S11 Cu6 S6 . . 108.42(17) ?
S7 Cu6 Cu29A . . 150.24(17) ?
S11 Cu6 Cu29A . . 63.41(19) ?
S6 Cu6 Cu29A . . 56.99(16) ?
S7 Cu6 Cu29B . 3_566 51.8(4) ?
S11 Cu6 Cu29B . 3_566 100.4(5) ?
S6 Cu6 Cu29B . 3_566 125.3(6) ?
Cu29A Cu6 Cu29B . 3_566 100.6(4) ?
S7 Cu6 Cu29A . 3_566 52.73(13) ?
S11 Cu6 Cu29A . 3_566 112.43(18) ?
S6 Cu6 Cu29A . 3_566 111.25(18) ?
Cu29A Cu6 Cu29A . 3_566 97.65(12) ?
S7 Cu6 Cu50 . . 104.96(13) ?
S11 Cu6 Cu50 . . 52.84(12) ?
S6 Cu6 Cu50 . . 105.47(13) ?
Cu29A Cu6 Cu50 . . 101.80(16) ?
Cu29B Cu6 Cu50 3_566 . 128.9(6) ?
Cu29A Cu6 Cu50 3_566 . 143.27(17) ?
S7 Cu6 Cu29B . . 141.3(5) ?
S11 Cu6 Cu29B . . 78.2(5) ?
S6 Cu6 Cu29B . . 46.9(4) ?
Cu29B Cu6 Cu29B 3_566 . 98.3(5) ?
Cu50 Cu6 Cu29B . . 113.6(5) ?
S7 Cu6 Cu26 . . 80.21(13) ?
S11 Cu6 Cu26 . . 145.43(14) ?
S6 Cu6 Cu26 . . 52.70(12) ?
Cu29A Cu6 Cu26 . . 82.89(17) ?
Cu29B Cu6 Cu26 3_566 . 77.4(6) ?
Cu29A Cu6 Cu26 3_566 . 62.35(15) ?
Cu50 Cu6 Cu26 . . 150.62(12) ?
Cu29B Cu6 Cu26 . . 68.2(5) ?
S7 Cu6 Cu35 . . 52.77(13) ?
S11 Cu6 Cu35 . . 153.06(14) ?
S6 Cu6 Cu35 . . 78.19(13) ?
Cu29A Cu6 Cu35 . . 133.80(17) ?
Cu29B Cu6 Cu35 3_566 . 96.1(5) ?
Cu29A Cu6 Cu35 3_566 . 87.85(12) ?
Cu50 Cu6 Cu35 . . 100.29(10) ?
Cu29B Cu6 Cu35 . . 120.4(5) ?
Cu26 Cu6 Cu35 . . 59.29(8) ?
S7 Cu6 Cu38 . . 52.31(12) ?
S11 Cu6 Cu38 . . 76.78(13) ?
S6 Cu6 Cu38 . . 158.28(14) ?
Cu29A Cu6 Cu38 . . 137.90(18) ?
Cu29B Cu6 Cu38 3_566 . 72.5(5) ?
Cu29A Cu6 Cu38 3_566 . 84.73(14) ?
Cu50 Cu6 Cu38 . . 60.08(8) ?
Cu29B Cu6 Cu38 . . 151.1(5) ?
Cu26 Cu6 Cu38 . . 132.51(11) ?
Cu35 Cu6 Cu38 . . 88.20(9) ?
S7 Cu6 Cu47A . . 109.3(3) ?
S11 Cu6 Cu47A . . 103.5(3) ?
S6 Cu6 Cu47A . . 49.1(3) ?
Cu29A Cu6 Cu47A . . 93.4(3) ?
Cu29A Cu6 Cu47A 3_566 . 143.7(3) ?
Cu50 Cu6 Cu47A . . 65.8(3) ?
Cu26 Cu6 Cu47A . . 85.1(3) ?
Cu35 Cu6 Cu47A . . 60.4(3) ?
Cu38 Cu6 Cu47A . . 109.3(2) ?
S10 Cu7 S9 . 1_545 112.87(17) ?
S10 Cu7 S13 . . 114.61(18) ?
S9 Cu7 S13 1_545 . 131.38(18) ?
S10 Cu7 Cu40 . . 154.48(15) ?
S9 Cu7 Cu40 1_545 . 84.69(13) ?
S13 Cu7 Cu40 . . 55.21(12) ?
S10 Cu7 Cu28 . . 65.19(13) ?
S9 Cu7 Cu28 1_545 . 54.42(12) ?
S13 Cu7 Cu28 . . 145.77(14) ?
Cu40 Cu7 Cu28 . . 137.76(11) ?
S10 Cu7 Cu24 . 3_566 103.31(14) ?
S9 Cu7 Cu24 1_545 3_566 106.09(13) ?
S13 Cu7 Cu24 . 3_566 52.99(11) ?
Cu40 Cu7 Cu24 . 3_566 88.36(9) ?
Cu28 Cu7 Cu24 . 3_566 92.97(10) ?
S10 Cu7 Cu31 . 1_545 145.21(14) ?
S9 Cu7 Cu31 1_545 1_545 54.12(12) ?
S13 Cu7 Cu31 . 1_545 80.41(13) ?
Cu40 Cu7 Cu31 . 1_545 60.06(8) ?
Cu28 Cu7 Cu31 . 1_545 84.69(9) ?
Cu24 Cu7 Cu31 3_566 1_545 59.32(8) ?
S10 Cu7 Cu48 . . 106.11(14) ?
S9 Cu7 Cu48 1_545 . 49.92(11) ?
S13 Cu7 Cu48 . . 122.26(14) ?
Cu40 Cu7 Cu48 . . 70.28(9) ?
Cu28 Cu7 Cu48 . . 87.80(9) ?
Cu24 Cu7 Cu48 3_566 . 147.85(11) ?
Cu31 Cu7 Cu48 1_545 . 88.82(9) ?
S10 Cu7 Cu41 . . 71.47(13) ?
S9 Cu7 Cu41 1_545 . 165.26(14) ?
S13 Cu7 Cu41 . . 49.95(12) ?
Cu40 Cu7 Cu41 . . 87.11(9) ?
Cu28 Cu7 Cu41 . . 135.12(11) ?
Cu24 Cu7 Cu41 3_566 . 85.86(9) ?
Cu31 Cu7 Cu41 1_545 . 130.35(10) ?
Cu48 Cu7 Cu41 . . 115.61(9) ?
S10 Cu8 S11 . . 126.73(19) ?
S10 Cu8 S14 . . 121.34(19) ?
S11 Cu8 S14 . . 111.90(18) ?
S10 Cu8 Cu42 . . 147.53(16) ?
S11 Cu8 Cu42 . . 66.39(14) ?
S14 Cu8 Cu42 . . 55.52(13) ?
S10 Cu8 Cu41 . . 74.32(14) ?
S11 Cu8 Cu41 . . 147.73(15) ?
S14 Cu8 Cu41 . . 53.00(12) ?
Cu42 Cu8 Cu41 . . 83.40(11) ?
S10 Cu8 Cu29A . . 76.42(16) ?
S11 Cu8 Cu29A . . 59.46(15) ?
S14 Cu8 Cu29A . . 146.07(15) ?
Cu42 Cu8 Cu29A . . 125.71(14) ?
Cu41 Cu8 Cu29A . . 150.14(14) ?
S10 Cu8 Cu23 . 3_566 108.35(15) ?
S11 Cu8 Cu23 . 3_566 105.92(14) ?
S14 Cu8 Cu23 . 3_566 50.75(11) ?
Cu42 Cu8 Cu23 . 3_566 92.98(11) ?
Cu41 Cu8 Cu23 . 3_566 85.89(9) ?
Cu29A Cu8 Cu23 . 3_566 97.77(11) ?
S10 Cu8 Cu27 . 3_566 50.57(12) ?
S11 Cu8 Cu27 . 3_566 109.88(14) ?
S14 Cu8 Cu27 . 3_566 113.38(14) ?
Cu42 Cu8 Cu27 . 3_566 160.70(13) ?
Cu41 Cu8 Cu27 . 3_566 102.37(10) ?
Cu29A Cu8 Cu27 . 3_566 52.82(10) ?
Cu23 Cu8 Cu27 3_566 3_566 69.37(9) ?
S11 Cu9 S15 . . 123.74(19) ?
S11 Cu9 S12 . . 120.40(18) ?
S15 Cu9 S12 . . 115.39(18) ?
S11 Cu9 Cu22 . 3_566 102.46(13) ?
S15 Cu9 Cu22 . 3_566 53.03(12) ?
S12 Cu9 Cu22 . 3_566 106.80(13) ?
S11 Cu9 Cu26 . 3_566 52.66(12) ?
S15 Cu9 Cu26 . 3_566 108.17(14) ?
S12 Cu9 Cu26 . 3_566 103.62(13) ?
Cu22 Cu9 Cu26 3_566 3_566 59.26(8) ?
S11 Cu9 Cu42 . . 62.40(14) ?
S15 Cu9 Cu42 . . 70.98(14) ?
S12 Cu9 Cu42 . . 154.11(14) ?
Cu22 Cu9 Cu42 3_566 . 96.87(10) ?
Cu26 Cu9 Cu42 3_566 . 97.36(9) ?
S11 Cu9 Cu25 . 3_566 106.96(14) ?
S15 Cu9 Cu25 . 3_566 100.44(14) ?
S12 Cu9 Cu25 . 3_566 52.72(11) ?
Cu22 Cu9 Cu25 3_566 3_566 59.85(8) ?
Cu26 Cu9 Cu25 3_566 3_566 60.26(8) ?
Cu42 Cu9 Cu25 . 3_566 153.13(11) ?
S11 Cu9 Cu43 . . 155.01(14) ?
S15 Cu9 Cu43 . . 72.82(14) ?
S12 Cu9 Cu43 . . 50.90(12) ?
Cu22 Cu9 Cu43 3_566 . 102.52(9) ?
Cu26 Cu9 Cu43 3_566 . 145.87(10) ?
Cu42 Cu9 Cu43 . . 114.27(10) ?
Cu25 Cu9 Cu43 3_566 . 85.76(8) ?
S11 Cu9 Cu51A . . 117.6(2) ?
S15 Cu9 Cu51A . . 48.91(18) ?
S12 Cu9 Cu51A . . 105.5(2) ?
Cu22 Cu9 Cu51A 3_566 . 101.92(16) ?
Cu26 Cu9 Cu51A 3_566 . 149.1(2) ?
Cu42 Cu9 Cu51A . . 58.33(19) ?
Cu25 Cu9 Cu51A 3_566 . 134.84(19) ?
Cu43 Cu9 Cu51A . . 56.38(19) ?
S11 Cu9 Cu38 . . 75.19(13) ?
S15 Cu9 Cu38 . . 156.41(15) ?
S12 Cu9 Cu38 . . 50.65(12) ?
Cu22 Cu9 Cu38 3_566 . 142.97(10) ?
Cu26 Cu9 Cu38 3_566 . 94.54(9) ?
Cu42 Cu9 Cu38 . . 113.23(10) ?
Cu25 Cu9 Cu38 3_566 . 85.05(9) ?
Cu43 Cu9 Cu38 . . 84.86(9) ?
Cu51A Cu9 Cu38 . . 111.91(17) ?
S20 Cu10 S17 1_556 1_566 126.68(18) ?
S20 Cu10 S29 1_556 . 116.99(18) ?
S17 Cu10 S29 1_566 . 116.15(18) ?
S20 Cu10 Cu40 1_556 1_565 105.08(13) ?
S17 Cu10 Cu40 1_566 1_565 101.65(13) ?
S29 Cu10 Cu40 . 1_565 54.50(12) ?
S20 Cu10 Cu32 1_556 1_566 103.44(14) ?
S17 Cu10 Cu32 1_566 1_566 53.46(12) ?
S29 Cu10 Cu32 . 1_566 109.76(14) ?
Cu40 Cu10 Cu32 1_565 1_566 61.16(8) ?
S20 Cu10 Cu56 1_556 2_556 111.56(14) ?
S17 Cu10 Cu56 1_566 2_556 52.44(12) ?
S29 Cu10 Cu56 . 2_556 109.09(14) ?
Cu40 Cu10 Cu56 1_565 2_556 143.15(11) ?
Cu32 Cu10 Cu56 1_566 2_556 105.24(10) ?
S20 Cu10 Cu34 1_556 1_556 53.38(12) ?
S17 Cu10 Cu34 1_566 1_556 109.44(13) ?
S29 Cu10 Cu34 . 1_556 103.53(13) ?
Cu40 Cu10 Cu34 1_565 1_556 58.75(8) ?
Cu32 Cu10 Cu34 1_566 1_556 59.29(7) ?
Cu56 Cu10 Cu34 2_556 1_556 147.21(11) ?
S20 Cu10 Cu61 1_556 . 53.93(14) ?
S17 Cu10 Cu61 1_566 . 154.86(14) ?
S29 Cu10 Cu61 . . 71.78(14) ?
Cu40 Cu10 Cu61 1_565 . 101.88(10) ?
Cu32 Cu10 Cu61 1_566 . 149.48(11) ?
Cu56 Cu10 Cu61 2_556 . 102.64(10) ?
Cu34 Cu10 Cu61 1_556 . 90.37(10) ?
S17 Cu11 S30 1_556 . 120.37(19) ?
S17 Cu11 S18 1_556 1_556 122.06(19) ?
S30 Cu11 S18 . 1_556 116.73(18) ?
S17 Cu11 Cu59 1_556 . 158.95(15) ?
S30 Cu11 Cu59 . . 72.47(14) ?
S18 Cu11 Cu59 1_556 . 52.26(13) ?
S17 Cu11 Cu41 1_556 . 101.87(14) ?
S30 Cu11 Cu41 . . 52.15(12) ?
S18 Cu11 Cu41 1_556 . 104.95(13) ?
Cu59 Cu11 Cu41 . . 99.14(10) ?
S17 Cu11 Cu52 1_556 1_556 75.77(14) ?
S30 Cu11 Cu52 . 1_556 159.21(15) ?
S18 Cu11 Cu52 1_556 1_556 52.15(12) ?
Cu59 Cu11 Cu52 . 1_556 88.40(10) ?
Cu41 Cu11 Cu52 . 1_556 142.32(11) ?
S17 Cu11 Cu33 1_556 1_556 104.24(14) ?
S30 Cu11 Cu33 . 1_556 104.74(14) ?
S18 Cu11 Cu33 1_556 1_556 50.66(11) ?
Cu59 Cu11 Cu33 . 1_556 86.72(9) ?
Cu41 Cu11 Cu33 . 1_556 62.25(8) ?
Cu52 Cu11 Cu33 1_556 1_556 81.60(9) ?
S17 Cu11 Cu62B 1_556 1_556 58.7(3) ?
S30 Cu11 Cu62B . 1_556 146.6(3) ?
S18 Cu11 Cu62B 1_556 1_556 68.7(3) ?
Cu59 Cu11 Cu62B . 1_556 121.0(3) ?
Cu41 Cu11 Cu62B . 1_556 94.5(3) ?
Cu52 Cu11 Cu62B 1_556 1_556 51.5(3) ?
Cu33 Cu11 Cu62B 1_556 1_556 51.0(3) ?
S17 Cu11 Cu17 1_556 2_546 91.94(13) ?
S30 Cu11 Cu17 . 2_546 93.99(13) ?
S18 Cu11 Cu17 1_556 2_546 93.28(12) ?
Cu59 Cu11 Cu17 . 2_546 69.53(8) ?
Cu41 Cu11 Cu17 . 2_546 145.91(11) ?
Cu52 Cu11 Cu17 1_556 2_546 71.16(8) ?
Cu33 Cu11 Cu17 1_556 2_546 143.79(10) ?
S32 Cu12 Cu45A . 1_556 155.4(3) ?
S32 Cu12 S19 . 1_556 123.0(3) ?
Cu45A Cu12 S19 1_556 1_556 62.9(3) ?
S32 Cu12 S20 . 1_556 118.0(3) ?
Cu45A Cu12 S20 1_556 1_556 66.0(3) ?
S19 Cu12 S20 1_556 1_556 118.2(3) ?
S32 Cu12 Cu61 . . 61.7(2) ?
Cu45A Cu12 Cu61 1_556 . 131.0(4) ?
S19 Cu12 Cu61 1_556 . 141.5(3) ?
S20 Cu12 Cu61 1_556 . 65.4(2) ?
S32 Cu12 Cu51A . . 66.6(3) ?
Cu45A Cu12 Cu51A 1_556 . 99.2(3) ?
S19 Cu12 Cu51A 1_556 . 67.4(3) ?
S20 Cu12 Cu51A 1_556 . 153.9(4) ?
Cu61 Cu12 Cu51A . . 128.0(3) ?
S32 Cu12 Cu60B . . 69.0(4) ?
S19 Cu12 Cu60B 1_556 . 60.7(4) ?
S20 Cu12 Cu60B 1_556 . 144.0(4) ?
Cu61 Cu12 Cu60B . . 93.5(4) ?
S32 Cu12 Cu45B . 1_556 150.9(7) ?
Cu45A Cu12 Cu45B 1_556 1_556 12.7(7) ?
S19 Cu12 Cu45B 1_556 1_556 52.0(8) ?
S20 Cu12 Cu45B 1_556 1_556 78.6(8) ?
Cu61 Cu12 Cu45B . 1_556 143.2(8) ?
Cu51A Cu12 Cu45B . 1_556 88.1(8) ?
S32 Cu12 Cu54B . 2_556 121.7(4) ?
Cu45A Cu12 Cu54B 1_556 2_556 81.7(4) ?
S19 Cu12 Cu54B 1_556 2_556 53.0(4) ?
S20 Cu12 Cu54B 1_556 2_556 87.9(4) ?
Cu61 Cu12 Cu54B . 2_556 90.7(4) ?
Cu51A Cu12 Cu54B . 2_556 112.1(5) ?
S32 Cu12 Cu51B . . 78.2(3) ?
S19 Cu12 Cu51B 1_556 . 53.2(3) ?
S20 Cu12 Cu51B 1_556 . 155.2(4) ?
Cu61 Cu12 Cu51B . . 137.5(4) ?
Cu60B Cu12 Cu51B . . 57.0(3) ?
Cu45B Cu12 Cu51B 1_556 . 79.3(8) ?
Cu54B Cu12 Cu51B 2_556 . 99.3(5) ?
S32 Cu12 Cu60A . . 53.5(2) ?
Cu45A Cu12 Cu60A 1_556 . 138.6(4) ?
S19 Cu12 Cu60A 1_556 . 75.7(3) ?
S20 Cu12 Cu60A 1_556 . 143.8(3) ?
Cu61 Cu12 Cu60A . . 83.2(2) ?
Cu51A Cu12 Cu60A . . 61.2(2) ?
S17 Cu13 S21 . . 121.6(2) ?
S17 Cu13 Cu62B . . 69.1(5) ?
S21 Cu13 Cu62B . . 142.2(4) ?
S17 Cu13 S22 . . 122.09(19) ?
S21 Cu13 S22 . . 116.29(19) ?
Cu62B Cu13 S22 . . 64.8(4) ?
S17 Cu13 Cu54A . . 154.19(18) ?
S21 Cu13 Cu54A . . 67.17(17) ?
S22 Cu13 Cu54A . . 56.59(16) ?
S17 Cu13 Cu62A . . 89.77(16) ?
S21 Cu13 Cu62A . . 130.95(18) ?
S22 Cu13 Cu62A . . 48.42(14) ?
Cu54A Cu13 Cu62A . . 101.56(15) ?
S17 Cu13 Cu54B . . 138.4(4) ?
S21 Cu13 Cu54B . . 87.2(4) ?
Cu62B Cu13 Cu54B . . 107.7(5) ?
S22 Cu13 Cu54B . . 43.5(3) ?
S17 Cu13 Cu52 . . 74.98(14) ?
S21 Cu13 Cu52 . . 156.28(17) ?
Cu62B Cu13 Cu52 . . 56.4(3) ?
S22 Cu13 Cu52 . . 50.96(13) ?
Cu54A Cu13 Cu52 . . 90.73(14) ?
Cu62A Cu13 Cu52 . . 59.61(10) ?
Cu54B Cu13 Cu52 . . 70.3(4) ?
S17 Cu13 Cu46 . . 148.03(16) ?
S21 Cu13 Cu46 . . 75.80(15) ?
Cu62B Cu13 Cu46 . . 81.2(5) ?
S22 Cu13 Cu46 . . 48.63(13) ?
Cu54A Cu13 Cu46 . . 54.18(10) ?
Cu62A Cu13 Cu46 . . 61.26(12) ?
Cu54B Cu13 Cu46 . . 61.4(3) ?
Cu52 Cu13 Cu46 . . 98.73(11) ?
S24 Cu14 S19 . . 119.67(18) ?
S24 Cu14 S23 . . 116.30(18) ?
S19 Cu14 S23 . . 123.10(18) ?
S24 Cu14 Cu45B . . 80.1(7) ?
S19 Cu14 Cu45B . . 52.7(7) ?
S23 Cu14 Cu45B . . 132.9(10) ?
S24 Cu14 Cu54B . 2 90.5(4) ?
S19 Cu14 Cu54B . 2 51.7(3) ?
S23 Cu14 Cu54B . 2 137.5(4) ?
S24 Cu14 Cu53 . . 152.39(15) ?
S19 Cu14 Cu53 . . 80.28(14) ?
S23 Cu14 Cu53 . . 52.51(13) ?
Cu45B Cu14 Cu53 . . 126.9(7) ?
Cu54B Cu14 Cu53 2 . 88.2(4) ?
S24 Cu14 Cu35 . . 106.15(14) ?
S19 Cu14 Cu35 . . 102.93(14) ?
S23 Cu14 Cu35 . . 50.65(12) ?
Cu45B Cu14 Cu35 . . 82.9(10) ?
Cu54B Cu14 Cu35 2 . 154.6(3) ?
Cu53 Cu14 Cu35 . . 85.55(9) ?
S24 Cu14 Cu56 . . 71.46(13) ?
S19 Cu14 Cu56 . . 162.78(15) ?
S23 Cu14 Cu56 . . 51.06(12) ?
Cu45B Cu14 Cu56 . . 144.4(7) ?
Cu54B Cu14 Cu56 2 . 119.0(3) ?
Cu53 Cu14 Cu56 . . 85.14(10) ?
Cu35 Cu14 Cu56 . . 84.91(9) ?
S24 Cu14 Cu45A . . 73.51(16) ?
S19 Cu14 Cu45A . . 51.88(14) ?
S23 Cu14 Cu45A . . 145.9(2) ?
Cu53 Cu14 Cu45A . . 131.25(13) ?
Cu35 Cu14 Cu45A . . 95.56(17) ?
Cu56 Cu14 Cu45A . . 143.59(13) ?
S24 Cu14 Cu44 . . 149.67(15) ?
S19 Cu14 Cu44 . . 52.31(12) ?
S23 Cu14 Cu44 . . 74.20(13) ?
Cu45B Cu14 Cu44 . . 73.4(8) ?
Cu54B Cu14 Cu44 2 . 99.6(3) ?
Cu53 Cu14 Cu44 . . 57.23(8) ?
Cu35 Cu14 Cu44 . . 56.71(8) ?
Cu56 Cu14 Cu44 . . 125.26(11) ?
Cu45A Cu14 Cu44 . . 82.98(14) ?
S24 Cu14 Cu54A . 2 108.33(16) ?
S19 Cu14 Cu54A . 2 47.76(13) ?
S23 Cu14 Cu54A . 2 120.52(17) ?
Cu53 Cu14 Cu54A . 2 69.58(12) ?
Cu35 Cu14 Cu54A . 2 143.18(13) ?
Cu56 Cu14 Cu54A . 2 118.09(11) ?
Cu45A Cu14 Cu54A . 2 82.27(15) ?
Cu44 Cu14 Cu54A . 2 86.66(11) ?
S24 Cu15 S20 . . 120.64(19) ?
S24 Cu15 S21 . 1_565 120.39(19) ?
S20 Cu15 S21 . 1_565 118.97(19) ?
S24 Cu15 Cu53 . 2 105.47(14) ?
S20 Cu15 Cu53 . 2 109.50(14) ?
S21 Cu15 Cu53 1_565 2 53.08(12) ?
S24 Cu15 Cu37 . . 106.01(14) ?
S20 Cu15 Cu37 . . 108.57(14) ?
S21 Cu15 Cu37 1_565 . 52.78(12) ?
Cu53 Cu15 Cu37 2 . 105.68(10) ?
S24 Cu15 Cu55 . 2 112.30(15) ?
S20 Cu15 Cu55 . 2 51.18(12) ?
S21 Cu15 Cu55 1_565 2 104.34(15) ?
Cu53 Cu15 Cu55 2 2 63.74(9) ?
Cu37 Cu15 Cu55 . 2 141.69(12) ?
S24 Cu15 Cu52 . 2 52.58(12) ?
S20 Cu15 Cu52 . 2 111.18(14) ?
S21 Cu15 Cu52 1_565 2 105.12(14) ?
Cu53 Cu15 Cu52 2 2 60.02(8) ?
Cu37 Cu15 Cu52 . 2 140.24(11) ?
Cu55 Cu15 Cu52 2 2 69.28(10) ?
S24 Cu15 Cu36A . . 51.07(16) ?
S20 Cu15 Cu36A . . 105.7(2) ?
S21 Cu15 Cu36A 1_565 . 111.22(17) ?
Cu53 Cu15 Cu36A 2 . 144.58(19) ?
Cu37 Cu15 Cu36A . . 65.38(10) ?
Cu55 Cu15 Cu36A 2 . 144.26(15) ?
Cu52 Cu15 Cu36A 2 . 103.65(14) ?
S24 Cu15 Cu45A . . 73.40(19) ?
S20 Cu15 Cu45A . . 54.85(19) ?
S21 Cu15 Cu45A 1_565 . 149.85(15) ?
Cu53 Cu15 Cu45A 2 . 154.50(13) ?
Cu37 Cu15 Cu45A . . 98.92(10) ?
Cu55 Cu15 Cu45A 2 . 92.64(15) ?
Cu52 Cu15 Cu45A 2 . 104.14(12) ?
Cu36A Cu15 Cu45A . . 54.0(2) ?
S21 Cu16 S28 1_565 . 123.7(2) ?
S21 Cu16 S25 1_565 1_565 121.25(19) ?
S28 Cu16 S25 . 1_565 113.94(18) ?
S21 Cu16 Cu48 1_565 1_565 159.87(16) ?
S28 Cu16 Cu48 . 1_565 64.63(14) ?
S25 Cu16 Cu48 1_565 1_565 58.90(13) ?
S21 Cu16 Cu54A 1_565 1_565 66.70(16) ?
S28 Cu16 Cu54A . 1_565 142.30(16) ?
S25 Cu16 Cu54A 1_565 1_565 61.03(15) ?
Cu48 Cu16 Cu54A 1_565 1_565 119.61(14) ?
S21 Cu16 Cu59 1_565 2_556 105.71(14) ?
S28 Cu16 Cu59 . 2_556 49.72(12) ?
S25 Cu16 Cu59 1_565 2_556 102.18(14) ?
Cu48 Cu16 Cu59 1_565 2_556 93.32(10) ?
Cu54A Cu16 Cu59 1_565 2_556 93.24(11) ?
S21 Cu16 Cu46 1_565 1_565 75.73(14) ?
S28 Cu16 Cu46 . 1_565 156.49(16) ?
S25 Cu16 Cu46 1_565 1_565 52.69(13) ?
Cu48 Cu16 Cu46 1_565 1_565 92.74(10) ?
Cu54A Cu16 Cu46 1_565 1_565 53.68(10) ?
Cu59 Cu16 Cu46 2_556 1_565 144.21(11) ?
S24 Cu17 S28 . . 120.32(19) ?
S24 Cu17 S27 . . 117.68(18) ?
S28 Cu17 S27 . . 121.50(18) ?
S24 Cu17 Cu58 . . 155.10(15) ?
S28 Cu17 Cu58 . . 76.47(14) ?
S27 Cu17 Cu58 . . 52.56(12) ?
S24 Cu17 Cu39 . . 107.58(14) ?
S28 Cu17 Cu39 . . 52.23(12) ?
S27 Cu17 Cu39 . . 103.26(14) ?
Cu58 Cu17 Cu39 . . 97.26(10) ?
S24 Cu17 Cu56 . . 71.60(14) ?
S28 Cu17 Cu56 . . 160.92(15) ?
S27 Cu17 Cu56 . . 51.79(12) ?
Cu58 Cu17 Cu56 . . 87.78(9) ?
Cu39 Cu17 Cu56 . . 142.39(11) ?
S24 Cu17 Cu36B . . 49.3(5) ?
S28 Cu17 Cu36B . . 103.5(5) ?
S27 Cu17 Cu36B . . 108.0(5) ?
Cu58 Cu17 Cu36B . . 150.4(5) ?
Cu39 Cu17 Cu36B . . 62.9(5) ?
Cu56 Cu17 Cu36B . . 95.6(4) ?
S24 Cu17 Cu38 . . 106.41(14) ?
S28 Cu17 Cu38 . . 104.05(14) ?
S27 Cu17 Cu38 . . 51.14(11) ?
Cu58 Cu17 Cu38 . . 84.81(9) ?
Cu39 Cu17 Cu38 . . 58.76(8) ?
Cu56 Cu17 Cu38 . . 84.86(9) ?
Cu36B Cu17 Cu38 . . 66.3(5) ?
S24 Cu17 Cu11 . 2_556 91.15(13) ?
S28 Cu17 Cu11 . 2_556 93.03(13) ?
S27 Cu17 Cu11 . 2_556 92.85(12) ?
Cu58 Cu17 Cu11 . 2_556 68.43(8) ?
Cu39 Cu17 Cu11 . 2_556 145.19(11) ?
Cu56 Cu17 Cu11 . 2_556 70.89(8) ?
Cu38 Cu17 Cu11 . 2_556 143.95(10) ?
S30 Cu18 S29 . 1_545 128.39(18) ?
S30 Cu18 S25 . . 120.25(18) ?
S29 Cu18 S25 1_545 . 110.57(18) ?
S30 Cu18 Cu48 . . 159.23(15) ?
S29 Cu18 Cu48 1_545 . 61.43(13) ?
S25 Cu18 Cu48 . . 58.26(13) ?
S30 Cu18 Cu57 . 2_546 107.01(14) ?
S29 Cu18 Cu57 1_545 2_546 51.86(12) ?
S25 Cu18 Cu57 . 2_546 101.12(13) ?
Cu48 Cu18 Cu57 . 2_546 93.18(10) ?
S30 Cu18 Cu58 . 2_546 52.67(12) ?
S29 Cu18 Cu58 1_545 2_546 104.74(13) ?
S25 Cu18 Cu58 . 2_546 107.83(14) ?
Cu48 Cu18 Cu58 . 2_546 147.61(11) ?
Cu57 Cu18 Cu58 2_546 2_546 58.95(8) ?
S30 Cu18 Cu60A . 2_546 102.32(18) ?
S29 Cu18 Cu60A 1_545 2_546 103.34(16) ?
S25 Cu18 Cu60A . 2_546 49.84(16) ?
Cu48 Cu18 Cu60A . 2_546 91.35(15) ?
Cu57 Cu18 Cu60A 2_546 2_546 61.72(12) ?
Cu58 Cu18 Cu60A 2_546 2_546 62.03(14) ?
S30 Cu18 Cu49 . . 74.64(14) ?
S29 Cu18 Cu49 1_545 . 153.74(15) ?
S25 Cu18 Cu49 . . 51.84(12) ?
Cu48 Cu18 Cu49 . . 92.69(10) ?
Cu57 Cu18 Cu49 2_546 . 141.53(11) ?
Cu58 Cu18 Cu49 2_546 . 99.86(10) ?
Cu60A Cu18 Cu49 2_546 . 80.16(13) ?
S30 Cu19 S26 . . 116.86(19) ?
S30 Cu19 S31 . . 115.28(18) ?
S26 Cu19 S31 . . 127.84(19) ?
S30 Cu19 Cu50 . . 152.38(15) ?
S26 Cu19 Cu50 . . 52.93(13) ?
S31 Cu19 Cu50 . . 80.41(14) ?
S30 Cu19 Cu57 . . 150.67(15) ?
S26 Cu19 Cu57 . . 80.62(14) ?
S31 Cu19 Cu57 . . 52.17(13) ?
Cu50 Cu19 Cu57 . . 56.93(8) ?
S30 Cu19 Cu42 . . 101.28(15) ?
S26 Cu19 Cu42 . . 117.94(15) ?
S31 Cu19 Cu42 . . 50.55(12) ?
Cu50 Cu19 Cu42 . . 70.28(10) ?
Cu57 Cu19 Cu42 . . 88.98(10) ?
S30 Cu19 Cu59 . . 69.70(14) ?
S26 Cu19 Cu59 . . 158.92(15) ?
S31 Cu19 Cu59 . . 49.89(13) ?
Cu50 Cu19 Cu59 . . 130.27(11) ?
Cu57 Cu19 Cu59 . . 86.09(9) ?
Cu42 Cu19 Cu59 . . 77.83(10) ?
S30 Cu19 Cu49 . . 73.02(14) ?
S26 Cu19 Cu49 . . 48.90(13) ?
S31 Cu19 Cu49 . . 158.54(14) ?
Cu50 Cu19 Cu49 . . 84.90(9) ?
Cu57 Cu19 Cu49 . . 129.39(11) ?
Cu42 Cu19 Cu49 . . 109.57(10) ?
Cu59 Cu19 Cu49 . . 142.72(11) ?
S28 Cu20 S29 . . 117.55(19) ?
S28 Cu20 S32 . . 121.43(19) ?
S29 Cu20 S32 . . 120.02(18) ?
S28 Cu20 Cu48 . 1_565 62.94(14) ?
S29 Cu20 Cu48 . 1_565 60.25(13) ?
S32 Cu20 Cu48 . 1_565 146.74(15) ?
S28 Cu20 Cu61 . . 157.88(17) ?
S29 Cu20 Cu61 . . 75.95(15) ?
S32 Cu20 Cu61 . . 52.77(14) ?
Cu48 Cu20 Cu61 1_565 . 135.46(13) ?
S28 Cu20 Cu58 . . 75.81(14) ?
S29 Cu20 Cu58 . . 160.69(16) ?
S32 Cu20 Cu58 . . 52.21(13) ?
Cu48 Cu20 Cu58 1_565 . 137.26(12) ?
Cu61 Cu20 Cu58 . . 87.28(11) ?
S28 Cu20 Cu43 . . 106.60(14) ?
S29 Cu20 Cu43 . . 103.94(14) ?
S32 Cu20 Cu43 . . 49.67(12) ?
Cu48 Cu20 Cu43 1_565 . 97.08(9) ?
Cu61 Cu20 Cu43 . . 85.22(11) ?
Cu58 Cu20 Cu43 . . 83.78(9) ?
S16 Cu21 S13 3_566 1_554 132.65(17) ?
S16 Cu21 S2 3_566 . 118.96(17) ?
S13 Cu21 S2 1_554 . 105.74(16) ?
S16 Cu21 Cu31 3_566 3_566 56.28(12) ?
S13 Cu21 Cu31 1_554 3_566 125.03(14) ?
S2 Cu21 Cu31 . 3_566 107.50(14) ?
S16 Cu21 Cu2 3_566 3_565 54.90(12) ?
S13 Cu21 Cu2 1_554 3_565 104.47(13) ?
S2 Cu21 Cu2 . 3_565 100.34(13) ?
Cu31 Cu21 Cu2 3_566 3_565 110.98(9) ?
S16 Cu21 Cu32 3_566 . 141.99(15) ?
S13 Cu21 Cu32 1_554 . 55.78(11) ?
S2 Cu21 Cu32 . . 81.15(12) ?
Cu31 Cu21 Cu32 3_566 . 87.95(9) ?
Cu2 Cu21 Cu32 3_565 . 159.19(11) ?
S16 Cu21 Cu24 3_566 3_565 81.87(13) ?
S13 Cu21 Cu24 1_554 3_565 52.42(11) ?
S2 Cu21 Cu24 . 3_565 140.57(14) ?
Cu31 Cu21 Cu24 3_566 3_565 111.81(10) ?
Cu2 Cu21 Cu24 3_565 3_565 62.77(8) ?
Cu32 Cu21 Cu24 . 3_565 102.94(9) ?
S16 Cu21 Cu3 3_566 . 105.39(13) ?
S13 Cu21 Cu3 1_554 . 113.80(13) ?
S2 Cu21 Cu3 . . 53.14(12) ?
Cu31 Cu21 Cu3 3_566 . 60.17(8) ?
Cu2 Cu21 Cu3 3_565 . 137.70(11) ?
Cu32 Cu21 Cu3 . . 58.99(8) ?
Cu24 Cu21 Cu3 3_565 . 158.77(11) ?
S3 Cu22 S15 . 3_566 127.13(18) ?
S3 Cu22 S2 . . 121.72(16) ?
S15 Cu22 S2 3_566 . 111.06(17) ?
S3 Cu22 Cu33 . . 83.28(13) ?
S15 Cu22 Cu33 3_566 . 129.43(15) ?
S2 Cu22 Cu33 . . 54.60(12) ?
S3 Cu22 Cu26 . . 56.87(13) ?
S15 Cu22 Cu26 3_566 . 111.13(15) ?
S2 Cu22 Cu26 . . 107.62(14) ?
Cu33 Cu22 Cu26 . . 119.44(10) ?
S3 Cu22 Cu9 . 3_566 109.23(14) ?
S15 Cu22 Cu9 3_566 3_566 54.04(13) ?
S2 Cu22 Cu9 . 3_566 106.66(14) ?
Cu33 Cu22 Cu9 . 3_566 161.22(11) ?
Cu26 Cu22 Cu9 . 3_566 61.45(8) ?
S3 Cu22 Cu1 . . 54.49(13) ?
S15 Cu22 Cu1 3_566 . 99.50(15) ?
S2 Cu22 Cu1 . . 117.27(14) ?
Cu33 Cu22 Cu1 . . 63.49(8) ?
Cu26 Cu22 Cu1 . . 110.13(10) ?
Cu9 Cu22 Cu1 3_566 . 135.14(11) ?
S3 Cu22 Cu25 . . 110.28(14) ?
S15 Cu22 Cu25 3_566 . 102.36(14) ?
S2 Cu22 Cu25 . . 53.95(13) ?
Cu33 Cu22 Cu25 . . 101.72(10) ?
Cu26 Cu22 Cu25 . . 61.45(8) ?
Cu9 Cu22 Cu25 3_566 . 61.25(8) ?
Cu1 Cu22 Cu25 . . 158.14(11) ?
S14 Cu23 S4 3_566 . 124.53(18) ?
S14 Cu23 S3 3_566 . 119.27(17) ?
S4 Cu23 S3 . . 112.70(16) ?
S14 Cu23 Cu2 3_566 . 107.77(14) ?
S4 Cu23 Cu2 . . 53.46(13) ?
S3 Cu23 Cu2 . . 122.23(14) ?
S14 Cu23 Cu8 3_566 3_566 53.22(12) ?
S4 Cu23 Cu8 . 3_566 99.43(14) ?
S3 Cu23 Cu8 . 3_566 101.81(14) ?
Cu2 Cu23 Cu8 . 3_566 133.87(11) ?
S14 Cu23 Cu1 3_566 . 100.67(14) ?
S4 Cu23 Cu1 . . 126.87(14) ?
S3 Cu23 Cu1 . . 51.92(13) ?
Cu2 Cu23 Cu1 . . 89.69(10) ?
Cu8 Cu23 Cu1 3_566 . 131.78(11) ?
S13 Cu24 S4 3_566 . 121.13(17) ?
S13 Cu24 S1 3_566 . 132.55(17) ?
S4 Cu24 S1 . . 105.23(16) ?
S13 Cu24 Cu34 3_566 . 138.01(15) ?
S4 Cu24 Cu34 . . 80.08(13) ?
S1 Cu24 Cu34 . . 55.21(12) ?
S13 Cu24 Cu7 3_566 3_566 54.20(12) ?
S4 Cu24 Cu7 . 3_566 107.17(14) ?
S1 Cu24 Cu7 . 3_566 105.00(13) ?
Cu34 Cu24 Cu7 . 3_566 160.19(11) ?
S13 Cu24 Cu31 3_566 3_576 82.47(13) ?
S4 Cu24 Cu31 . 3_576 143.24(15) ?
S1 Cu24 Cu31 . 3_576 52.26(11) ?
Cu34 Cu24 Cu31 . 3_576 101.24(9) ?
Cu7 Cu24 Cu31 3_566 3_576 61.72(8) ?
S13 Cu24 Cu21 3_566 3_565 54.26(12) ?
S4 Cu24 Cu21 . 3_565 105.98(14) ?
S1 Cu24 Cu21 . 3_565 124.05(14) ?
Cu34 Cu24 Cu21 . 3_565 86.44(9) ?
Cu7 Cu24 Cu21 3_566 3_565 108.42(9) ?
Cu31 Cu24 Cu21 3_576 3_565 110.77(10) ?
S13 Cu24 Cu2 3_566 . 102.12(13) ?
S4 Cu24 Cu2 . . 52.05(12) ?
S1 Cu24 Cu2 . . 114.73(13) ?
Cu34 Cu24 Cu2 . . 60.45(8) ?
Cu7 Cu24 Cu2 3_566 . 138.51(10) ?
Cu31 Cu24 Cu2 3_576 . 157.31(11) ?
Cu21 Cu24 Cu2 3_565 . 58.18(8) ?
S12 Cu25 S2 3_566 . 122.41(17) ?
S12 Cu25 S6 3_566 . 121.90(18) ?
S2 Cu25 S6 . . 115.35(16) ?
S12 Cu25 Cu30 3_566 3_566 55.42(12) ?
S2 Cu25 Cu30 . 3_566 103.88(14) ?
S6 Cu25 Cu30 . 3_566 116.64(15) ?
S12 Cu25 Cu22 3_566 . 106.59(14) ?
S2 Cu25 Cu22 . . 54.31(12) ?
S6 Cu25 Cu22 . . 101.26(14) ?
Cu30 Cu25 Cu22 3_566 . 142.05(11) ?
S12 Cu25 Cu9 3_566 3_566 53.48(12) ?
S2 Cu25 Cu9 . 3_566 104.92(13) ?
S6 Cu25 Cu9 . 3_566 107.08(13) ?
Cu30 Cu25 Cu9 3_566 3_566 108.23(10) ?
Cu22 Cu25 Cu9 . 3_566 58.89(8) ?
S12 Cu25 Cu26 3_566 . 103.82(14) ?
S2 Cu25 Cu26 . . 105.59(14) ?
S6 Cu25 Cu26 . . 52.44(12) ?
Cu30 Cu25 Cu26 3_566 . 150.23(12) ?
Cu22 Cu25 Cu26 . . 58.78(8) ?
Cu9 Cu25 Cu26 3_566 . 59.76(8) ?
S12 Cu25 Cu5 3_566 . 100.60(14) ?
S2 Cu25 Cu5 . . 121.04(13) ?
S6 Cu25 Cu5 . . 50.03(12) ?
Cu30 Cu25 Cu5 3_566 . 67.54(9) ?
Cu22 Cu25 Cu5 . . 148.73(10) ?
Cu9 Cu25 Cu5 3_566 . 133.74(10) ?
Cu26 Cu25 Cu5 . . 100.12(10) ?
S12 Cu25 Cu3 3_566 . 106.21(13) ?
S2 Cu25 Cu3 . . 50.42(11) ?
S6 Cu25 Cu3 . . 114.70(13) ?
Cu30 Cu25 Cu3 3_566 . 59.04(8) ?
Cu22 Cu25 Cu3 . . 104.39(9) ?
Cu9 Cu25 Cu3 3_566 . 137.57(10) ?
Cu26 Cu25 Cu3 . . 148.94(10) ?
Cu5 Cu25 Cu3 . . 82.05(8) ?
S11 Cu26 S6 3_566 . 128.71(18) ?
S11 Cu26 S3 3_566 . 114.98(17) ?
S6 Cu26 S3 . . 115.92(17) ?
S11 Cu26 Cu22 3_566 . 102.69(14) ?
S6 Cu26 Cu22 . . 103.10(14) ?
S3 Cu26 Cu22 . . 52.07(12) ?
S11 Cu26 Cu35 3_566 . 139.20(15) ?
S6 Cu26 Cu35 . . 79.92(13) ?
S3 Cu26 Cu35 . . 53.16(11) ?
Cu22 Cu26 Cu35 . . 96.29(10) ?
S11 Cu26 Cu6 3_566 . 108.80(15) ?
S6 Cu26 Cu6 . . 54.87(13) ?
S3 Cu26 Cu6 . . 113.10(13) ?
Cu22 Cu26 Cu6 . . 148.46(11) ?
Cu35 Cu26 Cu6 . . 60.43(8) ?
S11 Cu26 Cu9 3_566 3_566 52.90(12) ?
S6 Cu26 Cu9 . 3_566 108.40(14) ?
S3 Cu26 Cu9 . 3_566 103.32(13) ?
Cu22 Cu26 Cu9 . 3_566 59.29(8) ?
Cu35 Cu26 Cu9 . 3_566 155.15(12) ?
Cu6 Cu26 Cu9 . 3_566 143.58(12) ?
S11 Cu26 Cu25 3_566 . 106.92(14) ?
S6 Cu26 Cu25 . . 53.68(12) ?
S3 Cu26 Cu25 . . 104.69(14) ?
Cu22 Cu26 Cu25 . . 59.77(8) ?
Cu35 Cu26 Cu25 . . 113.84(10) ?
Cu6 Cu26 Cu25 . . 107.87(10) ?
Cu9 Cu26 Cu25 3_566 . 59.98(8) ?
S11 Cu26 Cu29A 3_566 3_566 59.08(15) ?
S6 Cu26 Cu29A . 3_566 109.14(18) ?
S3 Cu26 Cu29A . 3_566 108.20(15) ?
Cu22 Cu26 Cu29A . 3_566 147.56(15) ?
Cu35 Cu26 Cu29A . 3_566 86.05(11) ?
Cu6 Cu26 Cu29A . 3_566 57.94(13) ?
Cu9 Cu26 Cu29A 3_566 3_566 111.81(13) ?
Cu25 Cu26 Cu29A . 3_566 147.10(13) ?
S10 Cu27 S7 3_566 . 135.41(18) ?
S10 Cu27 S4 3_566 . 113.34(18) ?
S7 Cu27 S4 . . 101.50(16) ?
S10 Cu27 Cu29A 3_566 3_566 81.60(16) ?
S7 Cu27 Cu29A . 3_566 53.93(14) ?
S4 Cu27 Cu29A . 3_566 133.8(2) ?
S10 Cu27 S8 3_566 . 112.16(18) ?
S7 Cu27 S8 . . 91.42(15) ?
S4 Cu27 S8 . . 93.90(16) ?
Cu29A Cu27 S8 3_566 . 121.7(2) ?
S10 Cu27 Cu36A 3_566 . 158.4(2) ?
S7 Cu27 Cu36A . . 65.63(18) ?
S4 Cu27 Cu36A . . 56.3(2) ?
Cu29A Cu27 Cu36A 3_566 . 119.56(19) ?
S8 Cu27 Cu36A . . 54.70(15) ?
S10 Cu27 Cu36B 3_566 . 161.9(5) ?
S7 Cu27 Cu36B . . 55.4(6) ?
S4 Cu27 Cu36B . . 71.4(7) ?
S8 Cu27 Cu36B . . 49.8(5) ?
S10 Cu27 Cu29B 3_566 3_566 87.4(4) ?
S7 Cu27 Cu29B . 3_566 48.8(4) ?
S4 Cu27 Cu29B . 3_566 143.0(4) ?
Cu29A Cu27 Cu29B 3_566 3_566 15.2(4) ?
S8 Cu27 Cu29B . 3_566 106.5(5) ?
Cu36A Cu27 Cu29B . 3_566 112.0(4) ?
S10 Cu27 Cu28 3_566 3_566 63.40(14) ?
S7 Cu27 Cu28 . 3_566 128.21(15) ?
S4 Cu27 Cu28 . 3_566 111.34(15) ?
Cu29A Cu27 Cu28 3_566 3_566 114.29(15) ?
S8 Cu27 Cu28 . 3_566 48.80(12) ?
Cu36A Cu27 Cu28 . 3_566 100.95(13) ?
S10 Cu27 Cu8 3_566 3_566 49.02(13) ?
S7 Cu27 Cu8 . 3_566 103.63(14) ?
S4 Cu27 Cu8 . 3_566 94.10(14) ?
Cu29A Cu27 Cu8 3_566 3_566 62.04(16) ?
S8 Cu27 Cu8 . 3_566 161.17(15) ?
Cu36A Cu27 Cu8 . 3_566 142.32(17) ?
Cu28 Cu27 Cu8 3_566 3_566 112.37(10) ?
S10 Cu27 Cu5 3_566 3_566 49.47(13) ?
S7 Cu27 Cu5 . 3_566 97.46(14) ?
S4 Cu27 Cu5 . 3_566 160.96(15) ?
Cu29A Cu27 Cu5 3_566 3_566 58.61(11) ?
S8 Cu27 Cu5 . 3_566 87.28(13) ?
Cu36A Cu27 Cu5 . 3_566 135.8(2) ?
Cu28 Cu27 Cu5 3_566 3_566 56.27(9) ?
Cu8 Cu27 Cu5 3_566 3_566 79.69(9) ?
S8 Cu28 S9 3_566 1_545 132.68(19) ?
S8 Cu28 Cu4 3_566 1_545 131.44(16) ?
S9 Cu28 Cu4 1_545 1_545 55.05(13) ?
S8 Cu28 Cu7 3_566 . 122.55(17) ?
S9 Cu28 Cu7 1_545 . 54.32(13) ?
Cu4 Cu28 Cu7 1_545 . 99.78(10) ?
S8 Cu28 S10 3_566 . 109.55(17) ?
S9 Cu28 S10 1_545 . 98.95(16) ?
Cu4 Cu28 S10 1_545 . 116.13(13) ?
Cu7 Cu28 S10 . . 49.82(11) ?
S8 Cu28 S5 3_566 . 115.50(18) ?
S9 Cu28 S5 1_545 . 100.13(16) ?
Cu4 Cu28 S5 1_545 . 49.83(11) ?
Cu7 Cu28 S5 . . 117.55(13) ?
S10 Cu28 S5 . . 91.61(15) ?
S8 Cu28 Cu5 3_566 . 101.72(15) ?
S9 Cu28 Cu5 1_545 . 125.42(14) ?
Cu4 Cu28 Cu5 1_545 . 95.28(11) ?
Cu7 Cu28 Cu5 . . 96.56(10) ?
S10 Cu28 Cu5 . . 50.09(11) ?
S5 Cu28 Cu5 . . 49.15(11) ?
S8 Cu28 Cu27 3_566 3_566 60.81(13) ?
S9 Cu28 Cu27 1_545 3_566 132.01(16) ?
Cu4 Cu28 Cu27 1_545 3_566 160.43(13) ?
Cu7 Cu28 Cu27 . 3_566 79.30(10) ?
S10 Cu28 Cu27 . 3_566 48.76(11) ?
S5 Cu28 Cu27 . 3_566 113.06(14) ?
Cu5 Cu28 Cu27 . 3_566 65.62(9) ?
S8 Cu28 Cu4 3_566 3_566 52.12(13) ?
S9 Cu28 Cu4 1_545 3_566 98.24(14) ?
Cu4 Cu28 Cu4 1_545 3_566 80.50(10) ?
Cu7 Cu28 Cu4 . 3_566 140.30(12) ?
S10 Cu28 Cu4 . 3_566 161.06(13) ?
S5 Cu28 Cu4 . 3_566 93.13(13) ?
Cu5 Cu28 Cu4 . 3_566 123.06(12) ?
Cu27 Cu28 Cu4 3_566 3_566 112.84(10) ?
S7 Cu29A S6 3_566 . 128.5(3) ?
S7 Cu29A Cu6 3_566 . 136.2(2) ?
S6 Cu29A Cu6 . . 57.86(14) ?
S7 Cu29A Cu27 3_566 3_566 60.11(14) ?
S6 Cu29A Cu27 . 3_566 121.1(2) ?
Cu6 Cu29A Cu27 . 3_566 162.3(2) ?
S7 Cu29A S11 3_566 . 126.1(3) ?
S6 Cu29A S11 . . 101.92(19) ?
Cu6 Cu29A S11 . . 54.56(15) ?
Cu27 Cu29A S11 3_566 . 112.4(3) ?
S7 Cu29A Cu6 3_566 3_566 53.92(14) ?
S6 Cu29A Cu6 . 3_566 102.8(2) ?
Cu6 Cu29A Cu6 . 3_566 82.35(12) ?
Cu27 Cu29A Cu6 3_566 3_566 113.90(14) ?
S11 Cu29A Cu6 . 3_566 102.48(17) ?
S7 Cu29A Cu5 3_566 . 109.5(2) ?
S6 Cu29A Cu5 . . 52.91(14) ?
Cu6 Cu29A Cu5 . . 104.53(13) ?
Cu27 Cu29A Cu5 3_566 . 69.00(12) ?
S11 Cu29A Cu5 . . 116.37(18) ?
Cu6 Cu29A Cu5 3_566 . 136.8(3) ?
S7 Cu29A Cu8 3_566 . 110.8(2) ?
S6 Cu29A Cu8 . . 114.47(18) ?
Cu6 Cu29A Cu8 . . 98.5(2) ?
Cu27 Cu29A Cu8 3_566 . 65.14(14) ?
S11 Cu29A Cu8 . . 49.71(16) ?
Cu6 Cu29A Cu8 3_566 . 136.4(2) ?
Cu5 Cu29A Cu8 . . 85.57(13) ?
S7 Cu29A Cu26 3_566 3_566 79.21(15) ?
S6 Cu29A Cu26 . 3_566 132.71(18) ?
Cu6 Cu29A Cu26 . 3_566 75.64(14) ?
Cu27 Cu29A Cu26 3_566 3_566 105.76(18) ?
S11 Cu29A Cu26 . 3_566 49.93(15) ?
Cu6 Cu29A Cu26 3_566 3_566 59.71(10) ?
Cu5 Cu29A Cu26 . 3_566 163.5(3) ?
Cu8 Cu29A Cu26 . 3_566 78.14(18) ?
S6 Cu29B S7 . 3_566 163.8(14) ?
S6 Cu29B Cu6 . 3_566 118.2(8) ?
S7 Cu29B Cu6 3_566 3_566 57.9(4) ?
S6 Cu29B Cu5 . . 58.3(4) ?
S7 Cu29B Cu5 3_566 . 121.3(7) ?
Cu6 Cu29B Cu5 3_566 . 166.6(12) ?
S6 Cu29B Cu27 . 3_566 127.0(7) ?
S7 Cu29B Cu27 3_566 3_566 58.9(4) ?
Cu6 Cu29B Cu27 3_566 3_566 114.7(6) ?
Cu5 Cu29B Cu27 . 3_566 69.7(4) ?
S6 Cu29B Cu6 . . 57.1(4) ?
S7 Cu29B Cu6 3_566 . 131.9(8) ?
Cu6 Cu29B Cu6 3_566 . 81.7(5) ?
Cu5 Cu29B Cu6 . . 104.1(5) ?
Cu27 Cu29B Cu6 3_566 . 135.6(10) ?
S5 Cu30 S12 3_566 . 138.15(18) ?
S5 Cu30 S9 3_566 . 109.47(17) ?
S12 Cu30 S9 . . 112.08(16) ?
S5 Cu30 Cu25 3_566 3_566 85.27(14) ?
S12 Cu30 Cu25 . 3_566 55.49(12) ?
S9 Cu30 Cu25 . 3_566 150.43(16) ?
S5 Cu30 Cu39 3_566 . 141.59(17) ?
S12 Cu30 Cu39 . . 55.33(12) ?
S9 Cu30 Cu39 . . 77.89(13) ?
Cu25 Cu30 Cu39 3_566 . 106.81(11) ?
S5 Cu30 Cu3 3_566 3_566 52.79(13) ?
S12 Cu30 Cu3 . 3_566 113.38(15) ?
S9 Cu30 Cu3 . 3_566 100.65(14) ?
Cu25 Cu30 Cu3 3_566 3_566 67.32(9) ?
Cu39 Cu30 Cu3 . 3_566 165.38(12) ?
S5 Cu30 Cu31 3_566 . 97.01(14) ?
S12 Cu30 Cu31 . . 105.11(15) ?
S9 Cu30 Cu31 . . 50.85(12) ?
Cu25 Cu30 Cu31 3_566 . 103.28(10) ?
Cu39 Cu30 Cu31 . . 114.52(10) ?
Cu3 Cu30 Cu31 3_566 . 56.61(8) ?
S5 Cu30 Cu4 3_566 . 97.18(14) ?
S12 Cu30 Cu4 . . 113.94(14) ?
S9 Cu30 Cu4 . . 48.29(12) ?
Cu25 Cu30 Cu4 3_566 . 158.11(12) ?
Cu39 Cu30 Cu4 . . 58.71(8) ?
Cu3 Cu30 Cu4 3_566 . 130.73(10) ?
Cu31 Cu30 Cu4 . . 98.02(9) ?
S1 Cu31 S16 3_576 . 134.34(18) ?
S1 Cu31 S9 3_576 . 118.24(17) ?
S16 Cu31 S9 . . 105.93(16) ?
S1 Cu31 Cu21 3_576 3_566 82.06(13) ?
S16 Cu31 Cu21 . 3_566 54.13(12) ?
S9 Cu31 Cu21 . 3_566 143.89(15) ?
S1 Cu31 Cu40 3_576 1_565 139.27(15) ?
S16 Cu31 Cu40 . 1_565 54.98(11) ?
S9 Cu31 Cu40 . 1_565 81.55(12) ?
Cu21 Cu31 Cu40 3_566 1_565 102.58(10) ?
S1 Cu31 Cu24 3_576 3_576 55.58(12) ?
S16 Cu31 Cu24 . 3_576 125.13(14) ?
S9 Cu31 Cu24 . 3_576 104.28(13) ?
Cu21 Cu31 Cu24 3_566 3_576 111.76(10) ?
Cu40 Cu31 Cu24 1_565 3_576 86.20(9) ?
S1 Cu31 Cu3 3_576 3_566 55.29(12) ?
S16 Cu31 Cu3 . 3_566 106.25(13) ?
S9 Cu31 Cu3 . 3_566 102.22(13) ?
Cu21 Cu31 Cu3 3_566 3_566 63.28(8) ?
Cu40 Cu31 Cu3 1_565 3_566 160.80(11) ?
Cu24 Cu31 Cu3 3_576 3_566 110.63(9) ?
S1 Cu31 Cu7 3_576 1_565 105.42(14) ?
S16 Cu31 Cu7 . 1_565 110.46(13) ?
S9 Cu31 Cu7 . 1_565 52.38(12) ?
Cu21 Cu31 Cu7 3_566 1_565 155.80(11) ?
Cu40 Cu31 Cu7 1_565 1_565 56.65(7) ?
Cu24 Cu31 Cu7 3_576 1_565 58.97(8) ?
Cu3 Cu31 Cu7 3_566 1_565 139.83(10) ?
S1 Cu31 Cu30 3_576 . 104.86(14) ?
S16 Cu31 Cu30 . . 93.47(13) ?
S9 Cu31 Cu30 . . 51.15(12) ?
Cu21 Cu31 Cu30 3_566 . 96.61(9) ?
Cu40 Cu31 Cu30 1_565 . 114.53(9) ?
Cu24 Cu31 Cu30 3_576 . 140.57(10) ?
Cu3 Cu31 Cu30 3_566 . 58.09(7) ?
Cu7 Cu31 Cu30 1_565 . 103.38(9) ?
S1 Cu32 S17 1_545 . 131.38(18) ?
S1 Cu32 S13 1_545 1_554 117.79(16) ?
S17 Cu32 S13 . 1_554 110.74(17) ?
S1 Cu32 Cu34 1_545 1_545 55.14(12) ?
S17 Cu32 Cu34 . 1_545 111.93(14) ?
S13 Cu32 Cu34 1_554 1_545 102.88(13) ?
S1 Cu32 Cu10 1_545 1_544 108.77(14) ?
S17 Cu32 Cu10 . 1_544 54.02(13) ?
S13 Cu32 Cu10 1_554 1_544 104.06(13) ?
Cu34 Cu32 Cu10 1_545 1_544 61.38(8) ?
S1 Cu32 Cu21 1_545 . 79.91(12) ?
S17 Cu32 Cu21 . . 135.87(15) ?
S13 Cu32 Cu21 1_554 . 53.67(11) ?
Cu34 Cu32 Cu21 1_545 . 111.89(9) ?
Cu10 Cu32 Cu21 1_544 . 156.37(11) ?
S1 Cu32 Cu3 1_545 . 55.35(12) ?
S17 Cu32 Cu3 . . 106.52(14) ?
S13 Cu32 Cu3 1_554 . 114.89(13) ?
Cu34 Cu32 Cu3 1_545 . 109.99(10) ?
Cu10 Cu32 Cu3 1_544 . 140.95(11) ?
Cu21 Cu32 Cu3 . . 62.21(8) ?
S1 Cu32 Cu40 1_545 1_554 106.12(14) ?
S17 Cu32 Cu40 . 1_554 100.42(14) ?
S13 Cu32 Cu40 1_554 1_554 52.59(11) ?
Cu34 Cu32 Cu40 1_545 1_554 58.77(8) ?
Cu10 Cu32 Cu40 1_544 1_554 59.11(8) ?
Cu21 Cu32 Cu40 . 1_554 97.59(9) ?
Cu3 Cu32 Cu40 . 1_554 153.04(10) ?
S1 Cu32 Cu62B 1_545 . 109.3(4) ?
S17 Cu32 Cu62B . . 57.8(3) ?
S13 Cu32 Cu62B 1_554 . 105.4(3) ?
Cu34 Cu32 Cu62B 1_545 . 151.7(3) ?
Cu10 Cu32 Cu62B 1_544 . 111.4(3) ?
Cu21 Cu32 Cu62B . . 84.9(3) ?
Cu3 Cu32 Cu62B . . 56.5(3) ?
Cu40 Cu32 Cu62B 1_554 . 144.4(3) ?
S18 Cu33 S2 . . 130.36(18) ?
S18 Cu33 S14 . 1_554 120.61(18) ?
S2 Cu33 S14 . 1_554 108.33(16) ?
S18 Cu33 Cu62B . . 78.6(3) ?
S2 Cu33 Cu62B . . 54.1(3) ?
S14 Cu33 Cu62B 1_554 . 147.8(4) ?
S18 Cu33 Cu22 . . 136.94(16) ?
S2 Cu33 Cu22 . . 54.97(12) ?
S14 Cu33 Cu22 1_554 . 81.27(12) ?
Cu62B Cu33 Cu22 . . 102.3(4) ?
S18 Cu33 Cu44 . . 54.53(12) ?
S2 Cu33 Cu44 . . 122.45(15) ?
S14 Cu33 Cu44 1_554 . 104.15(14) ?
Cu62B Cu33 Cu44 . . 108.0(4) ?
Cu22 Cu33 Cu44 . . 85.70(9) ?
S18 Cu33 Cu11 . 1_554 52.99(12) ?
S2 Cu33 Cu11 . 1_554 110.31(14) ?
S14 Cu33 Cu11 1_554 1_554 103.00(14) ?
Cu22 Cu33 Cu11 . 1_554 165.01(11) ?
Cu44 Cu33 Cu11 . 1_554 106.80(9) ?
S18 Cu33 Cu62A . . 81.28(14) ?
S2 Cu33 Cu62A . . 49.15(12) ?
S14 Cu33 Cu62A 1_554 . 156.87(14) ?
Cu22 Cu33 Cu62A . . 86.99(11) ?
Cu44 Cu33 Cu62A . . 94.70(11) ?
Cu11 Cu33 Cu62A 1_554 . 83.81(11) ?
S18 Cu33 Cu1 . . 104.01(14) ?
S2 Cu33 Cu1 . . 113.08(13) ?
S14 Cu33 Cu1 1_554 . 51.19(12) ?
Cu62B Cu33 Cu1 . . 155.5(5) ?
Cu22 Cu33 Cu1 . . 58.86(8) ?
Cu44 Cu33 Cu1 . . 58.47(8) ?
Cu11 Cu33 Cu1 1_554 . 134.75(11) ?
Cu62A Cu33 Cu1 . . 135.73(13) ?
S18 Cu33 Cu41 . 1_554 102.99(14) ?
S2 Cu33 Cu41 . 1_554 100.88(14) ?
S14 Cu33 Cu41 1_554 1_554 51.25(12) ?
Cu22 Cu33 Cu41 . 1_554 118.47(10) ?
Cu44 Cu33 Cu41 . 1_554 136.25(11) ?
Cu11 Cu33 Cu41 1_554 1_554 57.77(8) ?
Cu62A Cu33 Cu41 . 1_554 120.62(12) ?
Cu1 Cu33 Cu41 . 1_554 101.28(9) ?
S16 Cu34 S20 1_554 . 117.94(17) ?
S16 Cu34 S1 1_554 . 124.42(16) ?
S20 Cu34 S1 . . 117.57(17) ?
S16 Cu34 Cu24 1_554 . 83.81(12) ?
S20 Cu34 Cu24 . . 137.80(15) ?
S1 Cu34 Cu24 . . 56.29(12) ?
S16 Cu34 Cu40 1_554 1_564 55.90(12) ?
S20 Cu34 Cu40 . 1_564 104.92(14) ?
S1 Cu34 Cu40 . 1_564 106.54(14) ?
Cu24 Cu34 Cu40 . 1_564 116.95(10) ?
S16 Cu34 Cu32 1_554 1_565 110.88(14) ?
S20 Cu34 Cu32 . 1_565 102.88(14) ?
S1 Cu34 Cu32 . 1_565 52.99(12) ?
Cu24 Cu34 Cu32 . 1_565 101.53(9) ?
Cu40 Cu34 Cu32 1_564 1_565 61.35(8) ?
S16 Cu34 Cu10 1_554 1_554 105.56(13) ?
S20 Cu34 Cu10 . 1_554 52.68(12) ?
S1 Cu34 Cu10 . 1_554 105.12(13) ?
Cu24 Cu34 Cu10 . 1_554 160.52(11) ?
Cu40 Cu34 Cu10 1_564 1_554 59.26(8) ?
Cu32 Cu34 Cu10 1_565 1_554 59.32(8) ?
S16 Cu34 Cu2 1_554 . 53.96(12) ?
S20 Cu34 Cu2 . . 98.98(14) ?
S1 Cu34 Cu2 . . 118.67(13) ?
Cu24 Cu34 Cu2 . . 63.40(8) ?
Cu40 Cu34 Cu2 1_564 . 109.23(10) ?
Cu32 Cu34 Cu2 1_565 . 157.81(10) ?
Cu10 Cu34 Cu2 1_554 . 135.89(10) ?
S16 Cu34 Cu45A 1_554 . 104.47(15) ?
S20 Cu34 Cu45A . . 52.53(17) ?
S1 Cu34 Cu45A . . 110.63(16) ?
Cu24 Cu34 Cu45A . . 88.52(14) ?
Cu40 Cu34 Cu45A 1_564 . 142.48(13) ?
Cu32 Cu34 Cu45A 1_565 . 144.02(13) ?
Cu10 Cu34 Cu45A 1_554 . 105.11(14) ?
Cu2 Cu34 Cu45A . . 55.93(12) ?
S23 Cu35 S7 . . 119.66(18) ?
S23 Cu35 S3 . . 130.64(19) ?
S7 Cu35 S3 . . 108.13(17) ?
S23 Cu35 Cu44 . . 79.35(14) ?
S7 Cu35 Cu44 . . 144.05(16) ?
S3 Cu35 Cu44 . . 53.54(12) ?
S23 Cu35 Cu26 . . 139.88(16) ?
S7 Cu35 Cu26 . . 80.83(13) ?
S3 Cu35 Cu26 . . 56.18(12) ?
Cu44 Cu35 Cu26 . . 104.39(10) ?
S23 Cu35 Cu6 . . 102.82(15) ?
S7 Cu35 Cu6 . . 52.79(12) ?
S3 Cu35 Cu6 . . 115.95(14) ?
Cu44 Cu35 Cu6 . . 158.85(12) ?
Cu26 Cu35 Cu6 . . 60.29(8) ?
S23 Cu35 Cu14 . . 53.75(13) ?
S7 Cu35 Cu14 . . 102.01(14) ?
S3 Cu35 Cu14 . . 106.68(14) ?
Cu44 Cu35 Cu14 . . 62.95(8) ?
Cu26 Cu35 Cu14 . . 162.08(11) ?
Cu6 Cu35 Cu14 . . 135.20(11) ?
S23 Cu35 Cu47A . . 54.9(2) ?
S7 Cu35 Cu47A . . 110.7(3) ?
S3 Cu35 Cu47A . . 119.3(3) ?
Cu44 Cu35 Cu47A . . 105.2(3) ?
Cu26 Cu35 Cu47A . . 86.4(2) ?
Cu6 Cu35 Cu47A . . 61.8(3) ?
Cu14 Cu35 Cu47A . . 108.7(2) ?
S24 Cu36A S4 . . 134.5(3) ?
S24 Cu36A S8 . . 120.6(3) ?
S4 Cu36A S8 . . 100.7(2) ?
S24 Cu36A Cu45A . . 80.1(2) ?
S4 Cu36A Cu45A . . 54.7(2) ?
S8 Cu36A Cu45A . . 141.4(3) ?
S24 Cu36A Cu27 . . 157.7(3) ?
S4 Cu36A Cu27 . . 58.27(15) ?
S8 Cu36A Cu27 . . 62.29(15) ?
Cu45A Cu36A Cu27 . . 111.6(3) ?
S24 Cu36A S7 . . 104.1(3) ?
S4 Cu36A S7 . . 94.41(18) ?
S8 Cu36A S7 . . 88.7(2) ?
Cu45A Cu36A S7 . . 119.4(3) ?
Cu27 Cu36A S7 . . 53.78(13) ?
S24 Cu36A Cu15 . . 52.55(14) ?
S4 Cu36A Cu15 . . 104.4(3) ?
S8 Cu36A Cu15 . . 101.14(18) ?
Cu45A Cu36A Cu15 . . 64.0(2) ?
Cu27 Cu36A Cu15 . . 149.3(2) ?
S7 Cu36A Cu15 . . 156.5(2) ?
S24 Cu36A Cu37 . . 99.59(18) ?
S4 Cu36A Cu37 . . 93.8(2) ?
S8 Cu36A Cu37 . . 48.33(14) ?
Cu45A Cu36A Cu37 . . 99.5(3) ?
Cu27 Cu36A Cu37 . . 97.07(13) ?
S7 Cu36A Cu37 . . 137.1(2) ?
Cu15 Cu36A Cu37 . . 56.44(11) ?
S24 Cu36B S8 . . 132.6(10) ?
S24 Cu36B S7 . . 119.5(10) ?
S8 Cu36B S7 . . 103.1(8) ?
S24 Cu36B Cu27 . . 158.9(13) ?
S8 Cu36B Cu27 . . 63.5(4) ?
S7 Cu36B Cu27 . . 57.1(4) ?
S24 Cu36B Cu17 . . 51.4(5) ?
S8 Cu36B Cu17 . . 104.5(10) ?
S7 Cu36B Cu17 . . 99.7(10) ?
Cu27 Cu36B Cu17 . . 146.3(12) ?
S24 Cu36B Cu39 . . 104.8(9) ?
S8 Cu36B Cu39 . . 50.1(5) ?
S7 Cu36B Cu39 . . 92.9(9) ?
Cu27 Cu36B Cu39 . . 96.2(7) ?
Cu17 Cu36B Cu39 . . 57.9(6) ?
S24 Cu36B Cu45B . . 71.6(9) ?
S8 Cu36B Cu45B . . 124.9(13) ?
S7 Cu36B Cu45B . . 97.4(12) ?
Cu27 Cu36B Cu45B . . 87.8(9) ?
Cu17 Cu36B Cu45B . . 121.6(8) ?
Cu39 Cu36B Cu45B . . 169.5(13) ?
S8 Cu37 S21 . 1_565 129.21(19) ?
S8 Cu37 S1 . . 113.83(17) ?
S21 Cu37 S1 1_565 . 115.94(18) ?
S8 Cu37 Cu4 . . 53.49(13) ?
S21 Cu37 Cu4 1_565 . 107.50(16) ?
S1 Cu37 Cu4 . . 118.77(14) ?
S8 Cu37 Cu15 . . 105.95(15) ?
S21 Cu37 Cu15 1_565 . 53.88(13) ?
S1 Cu37 Cu15 . . 102.42(14) ?
Cu4 Cu37 Cu15 . . 138.40(11) ?
S8 Cu37 Cu36A . . 51.75(17) ?
S21 Cu37 Cu36A 1_565 . 105.76(15) ?
S1 Cu37 Cu36A . . 103.9(2) ?
Cu4 Cu37 Cu36A . . 103.35(17) ?
Cu15 Cu37 Cu36A . . 58.19(10) ?
S8 Cu37 Cu3 . 1_565 124.60(14) ?
S21 Cu37 Cu3 1_565 1_565 95.61(14) ?
S1 Cu37 Cu3 . 1_565 49.78(12) ?
Cu4 Cu37 Cu3 . 1_565 86.38(9) ?
Cu15 Cu37 Cu3 . 1_565 128.22(10) ?
Cu36A Cu37 Cu3 . 1_565 152.25(16) ?
S27 Cu38 S7 . . 119.44(17) ?
S27 Cu38 S12 . . 121.20(17) ?
S7 Cu38 S12 . . 117.62(17) ?
S27 Cu38 Cu50 . . 53.43(12) ?
S7 Cu38 Cu50 . . 103.71(14) ?
S12 Cu38 Cu50 . . 122.91(15) ?
S27 Cu38 Cu39 . . 104.01(14) ?
S7 Cu38 Cu39 . . 98.81(14) ?
S12 Cu38 Cu39 . . 53.72(13) ?
Cu50 Cu38 Cu39 . . 154.11(11) ?
S27 Cu38 Cu6 . . 104.41(14) ?
S7 Cu38 Cu6 . . 52.24(12) ?
S12 Cu38 Cu6 . . 120.94(14) ?
Cu50 Cu38 Cu6 . . 58.74(8) ?
Cu39 Cu38 Cu6 . . 147.11(11) ?
S27 Cu38 Cu17 . . 51.52(12) ?
S7 Cu38 Cu17 . . 100.46(14) ?
S12 Cu38 Cu17 . . 105.39(14) ?
Cu50 Cu38 Cu17 . . 103.67(9) ?
Cu39 Cu38 Cu17 . . 59.22(8) ?
Cu6 Cu38 Cu17 . . 132.94(10) ?
S27 Cu38 Cu9 . . 101.61(13) ?
S7 Cu38 Cu9 . . 125.93(14) ?
S12 Cu38 Cu9 . . 51.59(12) ?
Cu50 Cu38 Cu9 . . 72.77(9) ?
Cu39 Cu38 Cu9 . . 103.91(10) ?
Cu6 Cu38 Cu9 . . 86.19(9) ?
Cu17 Cu38 Cu9 . . 133.33(10) ?
S8 Cu39 S28 . . 120.67(19) ?
S8 Cu39 S12 . . 116.84(18) ?
S28 Cu39 S12 . . 121.95(18) ?
S8 Cu39 Cu30 . . 81.64(14) ?
S28 Cu39 Cu30 . . 140.79(18) ?
S12 Cu39 Cu30 . . 54.40(12) ?
S8 Cu39 Cu38 . . 101.58(15) ?
S28 Cu39 Cu38 . . 107.02(15) ?
S12 Cu39 Cu38 . . 52.65(12) ?
Cu30 Cu39 Cu38 . . 98.09(10) ?
S8 Cu39 Cu17 . . 104.00(15) ?
S28 Cu39 Cu17 . . 52.32(13) ?
S12 Cu39 Cu17 . . 106.93(14) ?
Cu30 Cu39 Cu17 . . 159.92(12) ?
Cu38 Cu39 Cu17 . . 62.02(8) ?
S8 Cu39 Cu4 . . 51.74(13) ?
S28 Cu39 Cu4 . . 99.76(15) ?
S12 Cu39 Cu4 . . 121.86(14) ?
Cu30 Cu39 Cu4 . . 67.56(9) ?
Cu38 Cu39 Cu4 . . 149.96(12) ?
Cu17 Cu39 Cu4 . . 131.04(11) ?
S8 Cu39 Cu36B . . 48.2(5) ?
S28 Cu39 Cu36B . . 100.4(4) ?
S12 Cu39 Cu36B . . 111.8(5) ?
Cu30 Cu39 Cu36B . . 117.4(3) ?
Cu38 Cu39 Cu36B . . 66.0(5) ?
Cu17 Cu39 Cu36B . . 59.2(4) ?
Cu4 Cu39 Cu36B . . 96.3(5) ?
S13 Cu40 S29 . 1_545 124.08(17) ?
S13 Cu40 S16 . 1_545 121.74(16) ?
S29 Cu40 S16 1_545 1_545 114.18(17) ?
S13 Cu40 Cu7 . . 55.65(12) ?
S29 Cu40 Cu7 1_545 . 99.08(14) ?
S16 Cu40 Cu7 1_545 . 116.37(13) ?
S13 Cu40 Cu34 . 1_546 106.48(14) ?
S29 Cu40 Cu34 1_545 1_546 106.51(14) ?
S16 Cu40 Cu34 1_545 1_546 53.90(11) ?
Cu7 Cu40 Cu34 . 1_546 154.35(11) ?
S13 Cu40 Cu10 . 1_545 107.31(13) ?
S29 Cu40 Cu10 1_545 1_545 54.80(12) ?
S16 Cu40 Cu10 1_545 1_545 106.23(13) ?
Cu7 Cu40 Cu10 . 1_545 136.81(11) ?
Cu34 Cu40 Cu10 1_546 1_545 61.99(8) ?
S13 Cu40 Cu31 . 1_545 82.46(12) ?
S29 Cu40 Cu31 1_545 1_545 134.11(15) ?
S16 Cu40 Cu31 1_545 1_545 54.39(11) ?
Cu7 Cu40 Cu31 . 1_545 63.29(8) ?
Cu34 Cu40 Cu31 1_546 1_545 98.60(9) ?
Cu10 Cu40 Cu31 1_545 1_545 159.83(11) ?
S13 Cu40 Cu32 . 1_556 55.75(12) ?
S29 Cu40 Cu32 1_545 1_556 108.73(14) ?
S16 Cu40 Cu32 1_545 1_556 107.80(14) ?
Cu7 Cu40 Cu32 . 1_556 110.34(10) ?
Cu34 Cu40 Cu32 1_546 1_556 59.88(8) ?
Cu10 Cu40 Cu32 1_545 1_556 59.73(8) ?
Cu31 Cu40 Cu32 1_545 1_556 117.08(10) ?
S30 Cu41 S13 . . 128.41(18) ?
S30 Cu41 S14 . . 119.03(18) ?
S13 Cu41 S14 . . 111.51(17) ?
S30 Cu41 Cu11 . . 52.38(13) ?
S13 Cu41 Cu11 . . 105.11(14) ?
S14 Cu41 Cu11 . . 105.95(14) ?
S30 Cu41 Cu8 . . 99.18(15) ?
S13 Cu41 Cu8 . . 119.45(14) ?
S14 Cu41 Cu8 . . 53.34(12) ?
Cu11 Cu41 Cu8 . . 134.99(11) ?
S30 Cu41 Cu33 . 1_556 102.98(14) ?
S13 Cu41 Cu33 . 1_556 99.36(14) ?
S14 Cu41 Cu33 . 1_556 52.35(12) ?
Cu11 Cu41 Cu33 . 1_556 59.97(8) ?
Cu8 Cu41 Cu33 . 1_556 104.11(10) ?
S30 Cu41 Cu7 . . 104.11(15) ?
S13 Cu41 Cu7 . . 51.16(12) ?
S14 Cu41 Cu7 . . 123.07(13) ?
Cu11 Cu41 Cu7 . . 130.17(10) ?
Cu8 Cu41 Cu7 . . 86.37(9) ?
Cu33 Cu41 Cu7 1_556 . 148.89(11) ?
S31 Cu42 S14 . . 135.4(2) ?
S31 Cu42 Cu51B . . 60.1(3) ?
S14 Cu42 Cu51B . . 119.0(3) ?
S31 Cu42 Cu8 . . 130.62(18) ?
S14 Cu42 Cu8 . . 57.29(13) ?
Cu51B Cu42 Cu8 . . 168.9(3) ?
S31 Cu42 S11 . . 115.95(18) ?
S14 Cu42 S11 . . 100.75(16) ?
Cu51B Cu42 S11 . . 123.8(3) ?
Cu8 Cu42 S11 . . 51.52(12) ?
S31 Cu42 Cu1 . 1_556 119.78(17) ?
S14 Cu42 Cu1 . 1_556 54.16(13) ?
Cu8 Cu42 Cu1 . 1_556 104.08(11) ?
S11 Cu42 Cu1 . 1_556 117.42(13) ?
S31 Cu42 Cu51A . . 61.52(18) ?
S14 Cu42 Cu51A . . 129.1(2) ?
Cu8 Cu42 Cu51A . . 159.7(2) ?
S11 Cu42 Cu51A . . 110.0(2) ?
Cu1 Cu42 Cu51A 1_556 . 75.67(17) ?
S31 Cu42 Cu9 . . 103.80(16) ?
S14 Cu42 Cu9 . . 119.50(14) ?
Cu51B Cu42 Cu9 . . 75.4(3) ?
Cu8 Cu42 Cu9 . . 97.08(11) ?
S11 Cu42 Cu9 . . 49.90(12) ?
Cu1 Cu42 Cu9 1_556 . 90.34(11) ?
Cu51A Cu42 Cu9 . . 62.69(18) ?
S31 Cu42 Cu19 . . 53.52(13) ?
S14 Cu42 Cu19 . . 105.79(15) ?
Cu51B Cu42 Cu19 . . 113.5(3) ?
Cu8 Cu42 Cu19 . . 77.38(11) ?
S11 Cu42 Cu19 . . 89.11(13) ?
Cu1 Cu42 Cu19 1_556 . 147.79(14) ?
Cu51A Cu42 Cu19 . . 113.96(16) ?
Cu9 Cu42 Cu19 . . 121.68(12) ?
S32 Cu43 S12 . . 121.51(18) ?
S32 Cu43 S16 . . 125.13(17) ?
S12 Cu43 S16 . . 109.47(16) ?
S32 Cu43 Cu51A . . 59.60(19) ?
S12 Cu43 Cu51A . . 112.9(2) ?
S16 Cu43 Cu51A . . 118.2(2) ?
S32 Cu43 Cu9 . . 104.52(14) ?
S12 Cu43 Cu9 . . 52.56(12) ?
S16 Cu43 Cu9 . . 122.71(14) ?
Cu51A Cu43 Cu9 . . 62.38(17) ?
S32 Cu43 Cu2 . 1_556 108.65(15) ?
S12 Cu43 Cu2 . 1_556 121.13(14) ?
S16 Cu43 Cu2 . 1_556 52.44(12) ?
Cu51A Cu43 Cu2 . 1_556 67.46(17) ?
Cu9 Cu43 Cu2 . 1_556 88.32(9) ?
S32 Cu43 Cu20 . . 50.95(13) ?
S12 Cu43 Cu20 . . 102.26(14) ?
S16 Cu43 Cu20 . . 101.80(14) ?
Cu51A Cu43 Cu20 . . 110.55(16) ?
Cu9 Cu43 Cu20 . . 133.25(10) ?
Cu2 Cu43 Cu20 1_556 . 134.15(10) ?
S3 Cu44 S18 . . 131.19(18) ?
S3 Cu44 S19 . . 119.41(17) ?
S18 Cu44 S19 . . 107.88(17) ?
S3 Cu44 Cu35 . . 54.59(12) ?
S18 Cu44 Cu35 . . 124.32(15) ?
S19 Cu44 Cu35 . . 105.48(14) ?
S3 Cu44 Cu53 . . 140.57(16) ?
S18 Cu44 Cu53 . . 54.83(12) ?
S19 Cu44 Cu53 . . 81.10(13) ?
Cu35 Cu44 Cu53 . . 88.85(10) ?
S3 Cu44 Cu1 . . 54.16(12) ?
S18 Cu44 Cu1 . . 105.34(14) ?
S19 Cu44 Cu1 . . 103.49(14) ?
Cu35 Cu44 Cu1 . . 108.54(10) ?
Cu53 Cu44 Cu1 . . 159.63(12) ?
S3 Cu44 Cu33 . . 81.54(13) ?
S18 Cu44 Cu33 . . 51.88(12) ?
S19 Cu44 Cu33 . . 143.21(15) ?
Cu35 Cu44 Cu33 . . 111.21(11) ?
Cu53 Cu44 Cu33 . . 101.79(10) ?
Cu1 Cu44 Cu33 . . 62.58(8) ?
S3 Cu44 Cu14 . . 105.33(14) ?
S18 Cu44 Cu14 . . 113.33(13) ?
S19 Cu44 Cu14 . . 51.51(12) ?
Cu35 Cu44 Cu14 . . 60.34(8) ?
Cu53 Cu44 Cu14 . . 59.22(8) ?
Cu1 Cu44 Cu14 . . 138.67(11) ?
Cu33 Cu44 Cu14 . . 157.56(11) ?
S3 Cu44 Cu51B . 1_554 103.9(2) ?
S18 Cu44 Cu51B . 1_554 98.3(3) ?
S19 Cu44 Cu51B . 1_554 48.3(2) ?
Cu35 Cu44 Cu51B . 1_554 136.8(3) ?
Cu53 Cu44 Cu51B . 1_554 114.0(2) ?
Cu1 Cu44 Cu51B . 1_554 60.2(2) ?
Cu33 Cu44 Cu51B . 1_554 99.8(3) ?
Cu14 Cu44 Cu51B . 1_554 99.2(2) ?
Cu12 Cu45A S4 1_554 . 135.6(3) ?
Cu12 Cu45A S19 1_554 . 58.7(2) ?
S4 Cu45A S19 . . 128.1(4) ?
Cu12 Cu45A S20 1_554 . 57.3(3) ?
S4 Cu45A S20 . . 120.5(3) ?
S19 Cu45A S20 . . 107.4(3) ?
Cu12 Cu45A Cu36A 1_554 . 163.2(3) ?
S4 Cu45A Cu36A . . 58.63(19) ?
S19 Cu45A Cu36A . . 123.2(3) ?
S20 Cu45A Cu36A . . 109.7(2) ?
Cu12 Cu45A Cu2 1_554 . 81.2(2) ?
S4 Cu45A Cu2 . . 54.54(14) ?
S19 Cu45A Cu2 . . 102.7(2) ?
S20 Cu45A Cu2 . . 97.9(3) ?
Cu36A Cu45A Cu2 . . 112.83(19) ?
Cu12 Cu45A Cu15 1_554 . 102.0(3) ?
S4 Cu45A Cu15 . . 105.71(18) ?
S19 Cu45A Cu15 . . 119.97(19) ?
S20 Cu45A Cu15 . . 51.04(17) ?
Cu36A Cu45A Cu15 . . 61.95(13) ?
Cu2 Cu45A Cu15 . . 132.0(2) ?
Cu12 Cu45A Cu14 1_554 . 102.5(2) ?
S4 Cu45A Cu14 . . 113.2(3) ?
S19 Cu45A Cu14 . . 52.09(16) ?
S20 Cu45A Cu14 . . 117.3(2) ?
Cu36A Cu45A Cu14 . . 72.9(2) ?
Cu2 Cu45A Cu14 . . 140.6(3) ?
Cu15 Cu45A Cu14 . . 86.13(12) ?
Cu12 Cu45A Cu34 1_554 . 81.1(3) ?
S4 Cu45A Cu34 . . 73.52(16) ?
S19 Cu45A Cu34 . . 138.6(3) ?
S20 Cu45A Cu34 . . 49.13(17) ?
Cu36A Cu45A Cu34 . . 98.13(18) ?
Cu2 Cu45A Cu34 . . 58.00(12) ?
Cu15 Cu45A Cu34 . . 75.02(19) ?
Cu14 Cu45A Cu34 . . 161.1(2) ?
S4 Cu45B S19 . . 153.1(16) ?
S4 Cu45B Cu14 . . 136.7(19) ?
S19 Cu45B Cu14 . . 58.4(7) ?
S4 Cu45B Cu12 . 1_554 123.0(17) ?
S19 Cu45B Cu12 . 1_554 53.9(8) ?
Cu14 Cu45B Cu12 . 1_554 100.0(9) ?
S4 Cu45B Cu2 . . 54.9(6) ?
S19 Cu45B Cu2 . . 104.8(12) ?
Cu14 Cu45B Cu2 . . 160.9(13) ?
Cu12 Cu45B Cu2 1_554 . 73.0(10) ?
S4 Cu45B Cu36B . . 69.2(9) ?
S19 Cu45B Cu36B . . 132.1(14) ?
Cu14 Cu45B Cu36B . . 73.8(9) ?
Cu12 Cu45B Cu36B 1_554 . 141.9(15) ?
Cu2 Cu45B Cu36B . . 122.7(9) ?
S5 Cu46 S22 . . 136.4(2) ?
S5 Cu46 S25 . . 113.66(18) ?
S22 Cu46 S25 . . 109.83(18) ?
S5 Cu46 Cu54A . . 147.8(2) ?
S22 Cu46 Cu54A . . 60.44(18) ?
S25 Cu46 Cu54A . . 62.47(15) ?
S5 Cu46 Cu5 . . 53.00(13) ?
S22 Cu46 Cu5 . . 114.57(17) ?
S25 Cu46 Cu5 . . 102.25(15) ?
Cu54A Cu46 Cu5 . . 156.44(16) ?
S5 Cu46 Cu49 . . 106.02(16) ?
S22 Cu46 Cu49 . . 97.91(16) ?
S25 Cu46 Cu49 . . 52.01(13) ?
Cu54A Cu46 Cu49 . . 95.69(14) ?
Cu5 Cu46 Cu49 . . 61.31(9) ?
S5 Cu46 Cu62A . . 89.44(15) ?
S22 Cu46 Cu62A . . 46.96(15) ?
S25 Cu46 Cu62A . . 156.65(15) ?
Cu54A Cu46 Cu62A . . 99.96(15) ?
Cu5 Cu46 Cu62A . . 88.75(12) ?
Cu49 Cu46 Cu62A . . 120.35(14) ?
S5 Cu46 Cu54B . . 159.8(4) ?
S22 Cu46 Cu54B . . 41.8(4) ?
S25 Cu46 Cu54B . . 74.6(3) ?
Cu5 Cu46 Cu54B . . 145.7(4) ?
Cu49 Cu46 Cu54B . . 93.5(3) ?
S5 Cu46 Cu47B . . 109.8(3) ?
S22 Cu46 Cu47B . . 52.5(3) ?
S25 Cu46 Cu47B . . 106.9(4) ?
Cu5 Cu46 Cu47B . . 64.3(3) ?
Cu49 Cu46 Cu47B . . 61.3(4) ?
Cu54B Cu46 Cu47B . . 83.6(5) ?
S5 Cu46 Cu13 . . 105.74(16) ?
S22 Cu46 Cu13 . . 54.43(14) ?
S25 Cu46 Cu13 . . 117.13(15) ?
Cu54A Cu46 Cu13 . . 58.11(12) ?
Cu5 Cu46 Cu13 . . 140.60(13) ?
Cu49 Cu46 Cu13 . . 147.87(11) ?
Cu62A Cu46 Cu13 . . 55.35(11) ?
Cu54B Cu46 Cu13 . . 55.4(3) ?
Cu47B Cu46 Cu13 . . 103.0(4) ?
S5 Cu46 Cu16 . 1_545 93.36(15) ?
S22 Cu46 Cu16 . 1_545 117.57(16) ?
S25 Cu46 Cu16 . 1_545 49.82(12) ?
Cu54A Cu46 Cu16 . 1_545 58.78(13) ?
Cu5 Cu46 Cu16 . 1_545 126.70(12) ?
Cu49 Cu46 Cu16 . 1_545 100.73(11) ?
Cu62A Cu46 Cu16 . 1_545 136.23(14) ?
Cu13 Cu46 Cu16 . 1_545 82.06(10) ?
S6 Cu47A S26 . . 121.5(6) ?
S6 Cu47A S23 . . 128.3(5) ?
S26 Cu47A S23 . . 102.1(4) ?
S6 Cu47A Cu55 . . 164.0(6) ?
S26 Cu47A Cu55 . . 68.1(3) ?
S23 Cu47A Cu55 . . 54.5(3) ?
S6 Cu47A S22 . . 110.8(5) ?
S26 Cu47A S22 . . 90.4(4) ?
S23 Cu47A S22 . . 94.0(4) ?
Cu55 Cu47A S22 . . 54.3(3) ?
S6 Cu47A Cu35 . . 78.8(3) ?
S26 Cu47A Cu35 . . 134.8(5) ?
S23 Cu47A Cu35 . . 49.8(3) ?
Cu55 Cu47A Cu35 . . 103.6(4) ?
S22 Cu47A Cu35 . . 121.7(5) ?
S6 Cu47A Cu6 . . 53.4(3) ?
S26 Cu47A Cu6 . . 99.8(5) ?
S23 Cu47A Cu6 . . 95.7(4) ?
Cu55 Cu47A Cu6 . . 141.1(5) ?
S22 Cu47A Cu6 . . 164.1(5) ?
Cu35 Cu47A Cu6 . . 57.8(2) ?
S6 Cu47A Cu50 . . 99.5(4) ?
S26 Cu47A Cu50 . . 48.4(3) ?
S23 Cu47A Cu50 . . 89.0(4) ?
Cu55 Cu47A Cu50 . . 96.3(4) ?
S22 Cu47A Cu50 . . 138.1(4) ?
Cu35 Cu47A Cu50 . . 91.4(4) ?
Cu6 Cu47A Cu50 . . 54.7(2) ?
S6 Cu47B S26 . . 122.6(8) ?
S6 Cu47B S22 . . 129.1(7) ?
S26 Cu47B S22 . . 102.0(6) ?
S6 Cu47B Cu55 . . 157.7(7) ?
S26 Cu47B Cu55 . . 67.3(4) ?
S22 Cu47B Cu55 . . 58.5(4) ?
S6 Cu47B Cu46 . . 97.5(5) ?
S26 Cu47B Cu46 . . 97.8(5) ?
S22 Cu47B Cu46 . . 49.6(3) ?
Cu55 Cu47B Cu46 . . 100.7(5) ?
S6 Cu47B Cu49 . . 98.6(5) ?
S26 Cu47B Cu49 . . 48.5(3) ?
S22 Cu47B Cu49 . . 93.3(5) ?
Cu55 Cu47B Cu49 . . 101.9(5) ?
Cu46 Cu47B Cu49 . . 58.1(3) ?
S6 Cu47B Cu5 . . 48.9(3) ?
S26 Cu47B Cu5 . . 101.8(6) ?
S22 Cu47B Cu5 . . 102.8(5) ?
Cu55 Cu47B Cu5 . . 153.1(6) ?
Cu46 Cu47B Cu5 . . 55.0(2) ?
Cu49 Cu47B Cu5 . . 57.2(3) ?
S9 Cu48 S25 1_545 . 121.44(17) ?
S9 Cu48 S29 1_545 1_545 118.93(17) ?
S25 Cu48 S29 . 1_545 101.40(16) ?
S9 Cu48 Cu16 1_545 1_545 114.57(15) ?
S25 Cu48 Cu16 . 1_545 54.53(13) ?
S29 Cu48 Cu16 1_545 1_545 125.78(13) ?
S9 Cu48 Cu18 1_545 . 118.99(15) ?
S25 Cu48 Cu18 . . 55.95(13) ?
S29 Cu48 Cu18 1_545 . 53.03(12) ?
Cu16 Cu48 Cu18 1_545 . 106.60(11) ?
S9 Cu48 S28 1_545 1_545 115.36(17) ?
S25 Cu48 S28 . 1_545 98.47(16) ?
S29 Cu48 S28 1_545 1_545 96.73(15) ?
Cu16 Cu48 S28 1_545 1_545 50.97(12) ?
Cu18 Cu48 S28 . 1_545 125.48(13) ?
S9 Cu48 Cu20 1_545 1_545 117.60(15) ?
S25 Cu48 Cu20 . 1_545 120.74(13) ?
S29 Cu48 Cu20 1_545 1_545 50.76(12) ?
Cu16 Cu48 Cu20 1_545 1_545 96.75(10) ?
Cu18 Cu48 Cu20 . 1_545 99.09(10) ?
S28 Cu48 Cu20 1_545 1_545 49.73(12) ?
S9 Cu48 Cu7 1_545 . 51.45(12) ?
S25 Cu48 Cu7 . . 94.02(13) ?
S29 Cu48 Cu7 1_545 . 87.38(13) ?
Cu16 Cu48 Cu7 1_545 . 135.45(12) ?
Cu18 Cu48 Cu7 . . 67.56(9) ?
S28 Cu48 Cu7 1_545 . 165.79(14) ?
Cu20 Cu48 Cu7 1_545 . 127.69(12) ?
S9 Cu48 Cu4 1_545 1_545 48.56(12) ?
S25 Cu48 Cu4 . 1_545 90.91(13) ?
S29 Cu48 Cu4 1_545 1_545 166.55(14) ?
Cu16 Cu48 Cu4 1_545 1_545 66.08(9) ?
Cu18 Cu48 Cu4 . 1_545 133.96(11) ?
S28 Cu48 Cu4 1_545 1_545 86.67(12) ?
Cu20 Cu48 Cu4 1_545 1_545 126.50(11) ?
Cu7 Cu48 Cu4 . 1_545 86.37(8) ?
S26 Cu49 S10 . . 130.46(19) ?
S26 Cu49 S25 . . 119.09(18) ?
S10 Cu49 S25 . . 110.08(17) ?
S26 Cu49 Cu46 . . 102.71(16) ?
S10 Cu49 Cu46 . . 100.52(14) ?
S25 Cu49 Cu46 . . 54.56(13) ?
S26 Cu49 Cu5 . . 110.12(15) ?
S10 Cu49 Cu5 . . 51.62(13) ?
S25 Cu49 Cu5 . . 101.19(14) ?
Cu46 Cu49 Cu5 . . 57.58(8) ?
S26 Cu49 Cu18 . . 123.19(15) ?
S10 Cu49 Cu18 . . 90.51(14) ?
S25 Cu49 Cu18 . . 53.12(13) ?
Cu46 Cu49 Cu18 . . 106.08(11) ?
Cu5 Cu49 Cu18 . . 126.68(10) ?
S26 Cu49 Cu19 . . 50.42(13) ?
S10 Cu49 Cu19 . . 105.83(15) ?
S25 Cu49 Cu19 . . 123.87(14) ?
Cu46 Cu49 Cu19 . . 151.08(11) ?
Cu5 Cu49 Cu19 . . 134.94(10) ?
Cu18 Cu49 Cu19 . . 85.61(9) ?
S26 Cu49 Cu47B . . 51.7(3) ?
S10 Cu49 Cu47B . . 107.9(3) ?
S25 Cu49 Cu47B . . 108.5(3) ?
Cu46 Cu49 Cu47B . . 60.6(3) ?
Cu5 Cu49 Cu47B . . 62.8(3) ?
Cu18 Cu49 Cu47B . . 158.5(3) ?
Cu19 Cu49 Cu47B . . 99.4(3) ?
S11 Cu50 S26 . . 116.56(18) ?
S11 Cu50 S27 . . 127.28(18) ?
S26 Cu50 S27 . . 115.94(18) ?
S11 Cu50 Cu57 . . 135.92(17) ?
S26 Cu50 Cu57 . . 83.56(13) ?
S27 Cu50 Cu57 . . 55.31(12) ?
S11 Cu50 Cu6 . . 54.82(13) ?
S26 Cu50 Cu6 . . 105.77(15) ?
S27 Cu50 Cu6 . . 105.83(14) ?
Cu57 Cu50 Cu6 . . 161.03(12) ?
S11 Cu50 Cu38 . . 78.32(13) ?
S26 Cu50 Cu38 . . 151.34(17) ?
S27 Cu50 Cu38 . . 52.59(12) ?
Cu57 Cu50 Cu38 . . 102.80(10) ?
Cu6 Cu50 Cu38 . . 61.18(8) ?
S11 Cu50 Cu19 . . 98.13(15) ?
S26 Cu50 Cu19 . . 52.59(13) ?
S27 Cu50 Cu19 . . 117.20(14) ?
Cu57 Cu50 Cu19 . . 61.90(8) ?
Cu6 Cu50 Cu19 . . 136.82(11) ?
Cu38 Cu50 Cu19 . . 154.13(12) ?
S11 Cu50 Cu47A . . 99.9(2) ?
S26 Cu50 Cu47A . . 50.0(2) ?
S27 Cu50 Cu47A . . 109.7(3) ?
Cu57 Cu50 Cu47A . . 121.3(2) ?
Cu6 Cu50 Cu47A . . 59.4(2) ?
Cu38 Cu50 Cu47A . . 105.4(2) ?
Cu19 Cu50 Cu47A . . 100.4(2) ?
S15 Cu51A Cu12 . . 117.7(4) ?
S15 Cu51A S32 . . 128.0(4) ?
Cu12 Cu51A S32 . . 53.5(3) ?
S15 Cu51A S19 . 1_556 110.5(3) ?
Cu12 Cu51A S19 . 1_556 53.8(2) ?
S32 Cu51A S19 . 1_556 100.5(3) ?
S15 Cu51A S31 . . 121.8(4) ?
Cu12 Cu51A S31 . . 119.0(3) ?
S32 Cu51A S31 . . 96.5(3) ?
S19 Cu51A S31 1_556 . 92.5(3) ?
S15 Cu51A Cu60A . . 175.3(4) ?
Cu12 Cu51A Cu60A . . 66.8(3) ?
S32 Cu51A Cu60A . . 52.7(2) ?
S19 Cu51A Cu60A 1_556 . 73.1(3) ?
S31 Cu51A Cu60A . . 54.38(19) ?
S15 Cu51A Cu43 . . 77.1(3) ?
Cu12 Cu51A Cu43 . . 75.9(3) ?
S32 Cu51A Cu43 . . 51.0(2) ?
S19 Cu51A Cu43 1_556 . 127.1(4) ?
S31 Cu51A Cu43 . . 129.1(3) ?
Cu60A Cu51A Cu43 . . 103.3(3) ?
S15 Cu51A Cu42 . . 72.6(3) ?
Cu12 Cu51A Cu42 . . 163.9(4) ?
S32 Cu51A Cu42 . . 131.7(3) ?
S19 Cu51A Cu42 1_556 . 112.1(3) ?
S31 Cu51A Cu42 . . 49.19(19) ?
Cu60A Cu51A Cu42 . . 103.5(3) ?
Cu43 Cu51A Cu42 . . 119.7(3) ?
S15 Cu51A Cu9 . . 51.67(18) ?
Cu12 Cu51A Cu9 . . 137.0(4) ?
S32 Cu51A Cu9 . . 97.4(3) ?
S19 Cu51A Cu9 1_556 . 160.7(3) ?
S31 Cu51A Cu9 . . 92.5(3) ?
Cu60A Cu51A Cu9 . . 124.3(3) ?
Cu43 Cu51A Cu9 . . 61.24(17) ?
Cu42 Cu51A Cu9 . . 58.98(17) ?
S19 Cu51B S15 1_556 . 119.0(5) ?
S19 Cu51B S31 1_556 . 108.3(4) ?
S15 Cu51B S31 . . 131.3(5) ?
S19 Cu51B Cu42 1_556 . 141.6(6) ?
S15 Cu51B Cu42 . . 78.7(3) ?
S31 Cu51B Cu42 . . 56.3(3) ?
S19 Cu51B Cu60B 1_556 . 61.4(4) ?
S15 Cu51B Cu60B . . 158.1(6) ?
S31 Cu51B Cu60B . . 58.9(4) ?
Cu42 Cu51B Cu60B . . 115.2(5) ?
S19 Cu51B Cu12 1_556 . 52.1(3) ?
S15 Cu51B Cu12 . . 102.5(5) ?
S31 Cu51B Cu12 . . 115.5(4) ?
Cu42 Cu51B Cu12 . . 163.5(5) ?
Cu60B Cu51B Cu12 . . 59.1(4) ?
S19 Cu51B Cu1 1_556 1_556 102.2(4) ?
S15 Cu51B Cu1 . 1_556 51.1(2) ?
S31 Cu51B Cu1 . 1_556 110.1(5) ?
Cu42 Cu51B Cu1 . 1_556 60.7(3) ?
Cu12 Cu51B Cu1 . 1_556 132.7(5) ?
S19 Cu51B Cu44 1_556 1_556 51.1(3) ?
S15 Cu51B Cu44 . 1_556 98.5(4) ?
S31 Cu51B Cu44 . 1_556 102.5(4) ?
Cu42 Cu51B Cu44 . 1_556 95.0(4) ?
Cu12 Cu51B Cu44 . 1_556 101.1(4) ?
Cu1 Cu51B Cu44 1_556 1_556 56.0(2) ?
S18 Cu52 S24 . 2_545 120.90(19) ?
S18 Cu52 S22 . . 122.88(19) ?
S24 Cu52 S22 2_545 . 114.8(2) ?
S18 Cu52 Cu62B . . 78.1(3) ?
S24 Cu52 Cu62B 2_545 . 142.1(4) ?
S22 Cu52 Cu62B . . 65.4(4) ?
S18 Cu52 Cu53 . . 54.54(13) ?
S24 Cu52 Cu53 2_545 . 103.72(14) ?
S22 Cu52 Cu53 . . 101.66(15) ?
Cu62B Cu52 Cu53 . . 113.5(4) ?
S18 Cu52 Cu62A . . 82.72(14) ?
S24 Cu52 Cu62A 2_545 . 152.50(17) ?
S22 Cu52 Cu62A . . 49.01(15) ?
Cu53 Cu52 Cu62A . . 101.74(12) ?
S18 Cu52 Cu15 . 2_545 105.50(14) ?
S24 Cu52 Cu15 2_545 2_545 52.24(12) ?
S22 Cu52 Cu15 . 2_545 98.02(15) ?
Cu53 Cu52 Cu15 . 2_545 58.39(8) ?
Cu62A Cu52 Cu15 . 2_545 140.14(14) ?
S18 Cu52 Cu11 . 1_554 53.67(13) ?
S24 Cu52 Cu11 2_545 1_554 96.58(14) ?
S22 Cu52 Cu11 . 1_554 131.61(16) ?
Cu53 Cu52 Cu11 . 1_554 105.62(11) ?
Cu62A Cu52 Cu11 . 1_554 86.38(11) ?
Cu15 Cu52 Cu11 2_545 1_554 130.31(11) ?
S18 Cu52 Cu13 . . 126.84(15) ?
S24 Cu52 Cu13 2_545 . 94.51(15) ?
S22 Cu52 Cu13 . . 56.43(14) ?
Cu62B Cu52 Cu13 . . 52.3(3) ?
Cu53 Cu52 Cu13 . . 156.41(12) ?
Cu62A Cu52 Cu13 . . 58.26(10) ?
Cu15 Cu52 Cu13 2_545 . 127.65(11) ?
Cu11 Cu52 Cu13 1_554 . 86.70(10) ?
S21 Cu53 S23 2 . 122.59(19) ?
S21 Cu53 S18 2 . 120.59(19) ?
S23 Cu53 S18 . . 116.79(17) ?
S21 Cu53 Cu44 2 . 138.96(16) ?
S23 Cu53 Cu44 . . 78.56(13) ?
S18 Cu53 Cu44 . . 54.78(12) ?
S21 Cu53 Cu15 2 2_545 54.56(13) ?
S23 Cu53 Cu15 . 2_545 107.06(15) ?
S18 Cu53 Cu15 . 2_545 106.76(14) ?
Cu44 Cu53 Cu15 . 2_545 159.78(12) ?
S21 Cu53 Cu52 2 . 107.74(15) ?
S23 Cu53 Cu52 . . 104.57(15) ?
S18 Cu53 Cu52 . . 52.74(12) ?
Cu44 Cu53 Cu52 . . 98.28(10) ?
Cu15 Cu53 Cu52 2_545 . 61.59(8) ?
S21 Cu53 Cu14 2 . 98.69(14) ?
S23 Cu53 Cu14 . . 54.19(13) ?
S18 Cu53 Cu14 . . 117.55(14) ?
Cu44 Cu53 Cu14 . . 63.56(8) ?
Cu15 Cu53 Cu14 2_545 . 135.67(11) ?
Cu52 Cu53 Cu14 . . 152.91(11) ?
S21 Cu53 Cu55 2 . 102.09(15) ?
S23 Cu53 Cu55 . . 50.39(13) ?
S18 Cu53 Cu55 . . 113.91(15) ?
Cu44 Cu53 Cu55 . . 117.02(11) ?
Cu15 Cu53 Cu55 2_545 . 59.57(8) ?
Cu52 Cu53 Cu55 . . 68.25(10) ?
Cu14 Cu53 Cu55 . . 100.91(11) ?
S19 Cu54A S22 2_545 . 123.2(3) ?
S19 Cu54A Cu46 2_545 . 172.1(3) ?
S22 Cu54A Cu46 . . 53.47(15) ?
S19 Cu54A S25 2_545 . 121.4(2) ?
S22 Cu54A S25 . . 98.68(19) ?
Cu46 Cu54A S25 . . 55.57(13) ?
S19 Cu54A Cu13 2_545 . 117.5(2) ?
S22 Cu54A Cu13 . . 56.70(15) ?
Cu46 Cu54A Cu13 . . 67.70(12) ?
S25 Cu54A Cu13 . . 119.68(16) ?
S19 Cu54A Cu16 2_545 1_545 117.1(2) ?
S22 Cu54A Cu16 . 1_545 119.34(17) ?
Cu46 Cu54A Cu16 . 1_545 67.54(12) ?
S25 Cu54A Cu16 . 1_545 51.41(14) ?
Cu13 Cu54A Cu16 . 1_545 90.84(15) ?
S19 Cu54A S21 2_545 . 113.5(2) ?
S22 Cu54A S21 . . 99.63(19) ?
Cu46 Cu54A S21 . . 74.38(15) ?
S25 Cu54A S21 . . 95.07(19) ?
Cu13 Cu54A S21 . . 48.29(13) ?
Cu16 Cu54A S21 1_545 . 47.51(14) ?
S19 Cu54A Cu60A 2_545 2_546 73.67(18) ?
S22 Cu54A Cu60A . 2_546 122.7(2) ?
Cu46 Cu54A Cu60A . 2_546 101.81(18) ?
S25 Cu54A Cu60A . 2_546 48.43(15) ?
Cu13 Cu54A Cu60A . 2_546 167.86(19) ?
Cu16 Cu54A Cu60A 1_545 2_546 79.12(16) ?
S21 Cu54A Cu60A . 2_546 124.4(2) ?
S19 Cu54A Cu14 2_545 2_545 50.51(14) ?
S22 Cu54A Cu14 . 2_545 92.29(19) ?
Cu46 Cu54A Cu14 . 2_545 133.60(17) ?
S25 Cu54A Cu14 . 2_545 169.0(2) ?
Cu13 Cu54A Cu14 . 2_545 67.10(12) ?
Cu16 Cu54A Cu14 1_545 2_545 122.79(18) ?
S21 Cu54A Cu14 . 2_545 83.48(16) ?
Cu60A Cu54A Cu14 2_546 2_545 124.18(15) ?
S22 Cu54B S19 . 2_545 168.6(9) ?
S22 Cu54B Cu12 . 2_546 125.6(8) ?
S19 Cu54B Cu12 2_545 2_546 53.3(3) ?
S22 Cu54B Cu14 . 2_545 115.9(7) ?
S19 Cu54B Cu14 2_545 2_545 55.6(3) ?
Cu12 Cu54B Cu14 2_546 2_545 96.1(4) ?
S22 Cu54B Cu60B . 2_546 131.9(7) ?
S19 Cu54B Cu60B 2_545 2_546 58.6(4) ?
Cu12 Cu54B Cu60B 2_546 2_546 57.7(4) ?
Cu14 Cu54B Cu60B 2_545 2_546 110.7(6) ?
S22 Cu54B Cu13 . . 61.2(4) ?
S19 Cu54B Cu13 2_545 . 117.6(7) ?
Cu12 Cu54B Cu13 2_546 . 167.2(6) ?
Cu14 Cu54B Cu13 2_545 . 71.2(4) ?
Cu60B Cu54B Cu13 2_546 . 128.1(7) ?
S22 Cu54B Cu46 . . 51.4(3) ?
S19 Cu54B Cu46 2_545 . 139.4(8) ?
Cu12 Cu54B Cu46 2_546 . 129.6(6) ?
Cu14 Cu54B Cu46 2_545 . 132.4(6) ?
Cu60B Cu54B Cu46 2_546 . 88.2(5) ?
Cu13 Cu54B Cu46 . . 63.2(3) ?
S20 Cu55 S23 2_545 . 133.3(2) ?
S20 Cu55 S22 2_545 . 114.4(2) ?
S23 Cu55 S22 . . 107.20(19) ?
S20 Cu55 Cu47A 2_545 . 158.8(3) ?
S23 Cu55 Cu47A . . 59.1(3) ?
S22 Cu55 Cu47A . . 67.6(3) ?
S20 Cu55 Cu47B 2_545 . 152.1(4) ?
S23 Cu55 Cu47B . . 71.3(3) ?
S22 Cu55 Cu47B . . 55.7(4) ?
S20 Cu55 Cu61 2_545 2_546 58.42(14) ?
S23 Cu55 Cu61 . 2_546 131.7(2) ?
S22 Cu55 Cu61 . 2_546 102.19(17) ?
Cu47A Cu55 Cu61 . 2_546 100.4(3) ?
S20 Cu55 S26 2_545 . 106.56(18) ?
S23 Cu55 S26 . . 94.01(18) ?
S22 Cu55 S26 . . 89.21(17) ?
Cu47A Cu55 S26 . . 52.4(3) ?
Cu47B Cu55 S26 . . 51.6(4) ?
Cu61 Cu55 S26 2_546 . 48.63(13) ?
S20 Cu55 Cu15 2_545 2_545 53.11(13) ?
S23 Cu55 Cu15 . 2_545 104.61(16) ?
S22 Cu55 Cu15 . 2_545 94.61(17) ?
Cu47A Cu55 Cu15 . 2_545 147.3(3) ?
Cu61 Cu55 Cu15 2_546 2_545 110.35(12) ?
S26 Cu55 Cu15 . 2_545 158.88(15) ?
S20 Cu55 Cu53 2_545 . 104.77(16) ?
S23 Cu55 Cu53 . . 50.70(13) ?
S22 Cu55 Cu53 . . 94.01(16) ?
Cu47A Cu55 Cu53 . . 95.9(3) ?
Cu47B Cu55 Cu53 . . 102.1(4) ?
Cu61 Cu55 Cu53 2_546 . 160.37(14) ?
S26 Cu55 Cu53 . . 143.83(14) ?
Cu15 Cu55 Cu53 2_545 . 56.69(9) ?
S23 Cu56 S17 . 2 127.80(18) ?
S23 Cu56 S27 . . 113.04(17) ?
S17 Cu56 S27 2 . 117.59(18) ?
S23 Cu56 Cu10 . 2_546 103.98(15) ?
S17 Cu56 Cu10 2 2_546 53.29(12) ?
S27 Cu56 Cu10 . 2_546 103.14(14) ?
S23 Cu56 Cu14 . . 53.54(13) ?
S17 Cu56 Cu14 2 . 103.34(15) ?
S27 Cu56 Cu14 . . 124.58(14) ?
Cu10 Cu56 Cu14 2_546 . 131.71(11) ?
S23 Cu56 Cu17 . . 124.31(14) ?
S17 Cu56 Cu17 2 . 97.03(14) ?
S27 Cu56 Cu17 . . 52.25(12) ?
Cu10 Cu56 Cu17 2_546 . 130.80(11) ?
Cu14 Cu56 Cu17 . . 88.98(10) ?
S29 Cu57 S31 2_546 . 119.56(18) ?
S29 Cu57 S27 2_546 . 122.84(18) ?
S31 Cu57 S27 . . 117.39(17) ?
S29 Cu57 Cu50 2_546 . 136.20(16) ?
S31 Cu57 Cu50 . . 83.66(13) ?
S27 Cu57 Cu50 . . 54.73(12) ?
S29 Cu57 Cu58 2_546 . 106.99(14) ?
S31 Cu57 Cu58 . . 104.71(15) ?
S27 Cu57 Cu58 . . 52.56(12) ?
Cu50 Cu57 Cu58 . . 100.98(10) ?
S29 Cu57 Cu18 2_546 2_556 52.78(13) ?
S31 Cu57 Cu18 . 2_556 107.34(14) ?
S27 Cu57 Cu18 . 2_556 105.38(14) ?
Cu50 Cu57 Cu18 . 2_556 160.03(12) ?
Cu58 Cu57 Cu18 . 2_556 60.55(8) ?
S29 Cu57 Cu19 2_546 . 101.47(14) ?
S31 Cu57 Cu19 . . 53.22(13) ?
S27 Cu57 Cu19 . . 115.88(14) ?
Cu50 Cu57 Cu19 . . 61.17(8) ?
Cu58 Cu57 Cu19 . . 150.63(12) ?
Cu18 Cu57 Cu19 2_556 . 138.74(11) ?
S29 Cu57 Cu60A 2_546 . 102.51(16) ?
S31 Cu57 Cu60A . . 53.13(17) ?
S27 Cu57 Cu60A . . 107.08(18) ?
Cu50 Cu57 Cu60A . . 120.40(13) ?
Cu58 Cu57 Cu60A . . 61.89(15) ?
Cu18 Cu57 Cu60A 2_556 . 59.86(12) ?
Cu19 Cu57 Cu60A . . 105.14(16) ?
S27 Cu58 S30 . 2_556 126.18(18) ?
S27 Cu58 S32 . . 116.77(17) ?
S30 Cu58 S32 2_556 . 116.33(18) ?
S27 Cu58 Cu57 . . 54.06(12) ?
S30 Cu58 Cu57 2_556 . 106.79(14) ?
S32 Cu58 Cu57 . . 101.52(15) ?
S27 Cu58 Cu17 . . 53.04(12) ?
S30 Cu58 Cu17 2_556 . 101.04(15) ?
S32 Cu58 Cu17 . . 124.80(14) ?
Cu57 Cu58 Cu17 . . 104.84(10) ?
S27 Cu58 Cu18 . 2_556 106.62(14) ?
S30 Cu58 Cu18 2_556 2_556 50.84(13) ?
S32 Cu58 Cu18 . 2_556 104.68(14) ?
Cu57 Cu58 Cu18 . 2_556 60.51(8) ?
Cu17 Cu58 Cu18 . 2_556 130.51(11) ?
S27 Cu58 Cu20 . . 124.44(14) ?
S30 Cu58 Cu20 2_556 . 95.21(14) ?
S32 Cu58 Cu20 . . 51.94(13) ?
Cu57 Cu58 Cu20 . . 151.86(12) ?
Cu17 Cu58 Cu20 . . 87.44(9) ?
Cu18 Cu58 Cu20 2_556 . 128.87(10) ?
S27 Cu58 Cu60A . . 107.93(16) ?
S30 Cu58 Cu60A 2_556 . 98.96(16) ?
S32 Cu58 Cu60A . . 50.13(15) ?
Cu57 Cu58 Cu60A . . 61.40(12) ?
Cu17 Cu58 Cu60A . . 158.49(13) ?
Cu18 Cu58 Cu60A 2_556 . 59.69(11) ?
Cu20 Cu58 Cu60A . . 98.56(13) ?
S28 Cu59 S31 2_546 . 120.11(19) ?
S28 Cu59 S18 2_546 1_556 122.82(19) ?
S31 Cu59 S18 . 1_556 114.20(18) ?
S28 Cu59 Cu11 2_546 . 101.10(15) ?
S31 Cu59 Cu11 . . 127.31(15) ?
S18 Cu59 Cu11 1_556 . 54.25(13) ?
S28 Cu59 Cu19 2_546 . 103.81(15) ?
S31 Cu59 Cu19 . . 51.68(13) ?
S18 Cu59 Cu19 1_556 . 123.64(15) ?
Cu11 Cu59 Cu19 . . 89.69(10) ?
S28 Cu59 Cu16 2_546 2_546 49.72(13) ?
S31 Cu59 Cu16 . 2_546 103.59(15) ?
S18 Cu59 Cu16 1_556 2_546 102.20(15) ?
Cu11 Cu59 Cu16 . 2_546 128.64(11) ?
Cu19 Cu59 Cu16 . 2_546 133.17(11) ?
S25 Cu60A S32 2_556 . 131.4(3) ?
S25 Cu60A S31 2_556 . 117.6(3) ?
S32 Cu60A S31 . . 109.3(2) ?
S25 Cu60A Cu51A 2_556 . 156.0(4) ?
S32 Cu60A Cu51A . . 60.9(2) ?
S31 Cu60A Cu51A . . 62.3(2) ?
S25 Cu60A Cu12 2_556 . 115.8(3) ?
S32 Cu60A Cu12 . . 50.61(19) ?
S31 Cu60A Cu12 . . 112.5(2) ?
Cu51A Cu60A Cu12 . . 52.0(2) ?
S25 Cu60A Cu54A 2_556 2_556 60.4(2) ?
S32 Cu60A Cu54A . 2_556 114.5(3) ?
S31 Cu60A Cu54A . 2_556 110.0(3) ?
Cu51A Cu60A Cu54A . 2_556 96.2(3) ?
Cu12 Cu60A Cu54A . 2_556 66.6(2) ?
S25 Cu60A Cu18 2_556 2_556 54.43(16) ?
S32 Cu60A Cu18 . 2_556 104.1(3) ?
S31 Cu60A Cu18 . 2_556 103.6(2) ?
Cu51A Cu60A Cu18 . 2_556 149.1(3) ?
Cu12 Cu60A Cu18 . 2_556 141.0(2) ?
Cu54A Cu60A Cu18 2_556 2_556 114.65(17) ?
S25 Cu60A Cu57 2_556 . 102.0(2) ?
S32 Cu60A Cu57 . . 98.1(3) ?
S31 Cu60A Cu57 . . 50.41(16) ?
Cu51A Cu60A Cu57 . . 95.2(2) ?
Cu12 Cu60A Cu57 . . 141.3(2) ?
Cu54A Cu60A Cu57 2_556 . 147.0(2) ?
Cu18 Cu60A Cu57 2_556 . 58.42(14) ?
S25 Cu60A Cu58 2_556 . 108.6(3) ?
S32 Cu60A Cu58 . . 50.89(19) ?
S31 Cu60A Cu58 . . 98.1(2) ?
Cu51A Cu60A Cu58 . . 94.9(2) ?
Cu12 Cu60A Cu58 . . 101.1(2) ?
Cu54A Cu60A Cu58 2_556 . 151.8(2) ?
Cu18 Cu60A Cu58 2_556 . 58.29(16) ?
Cu57 Cu60A Cu58 . . 56.71(15) ?
S25 Cu60B S31 2_556 . 117.7(5) ?
S25 Cu60B S19 2_556 1_556 128.7(6) ?
S31 Cu60B S19 . 1_556 99.8(4) ?
S25 Cu60B Cu51B 2_556 . 173.3(7) ?
S31 Cu60B Cu51B . . 56.2(4) ?
S19 Cu60B Cu51B 1_556 . 53.6(4) ?
S25 Cu60B Cu12 2_556 . 122.8(5) ?
S31 Cu60B Cu12 . . 117.4(4) ?
S19 Cu60B Cu12 1_556 . 52.1(3) ?
Cu51B Cu60B Cu12 . . 63.9(4) ?
S25 Cu60B Cu54B 2_556 2_556 81.7(5) ?
S31 Cu60B Cu54B . 2_556 146.4(7) ?
S19 Cu60B Cu54B 1_556 2_556 50.2(4) ?
Cu12 Cu60B Cu54B . 2_556 59.9(5) ?
S25 Cu60B S32 2_556 . 112.1(6) ?
S31 Cu60B S32 . . 95.5(4) ?
S19 Cu60B S32 1_556 . 96.6(4) ?
Cu51B Cu60B S32 . . 72.5(4) ?
Cu12 Cu60B S32 . . 48.5(3) ?
Cu54B Cu60B S32 2_556 . 102.1(6) ?
S26 Cu61 Cu12 2_556 . 139.8(3) ?
S26 Cu61 S32 2_556 . 128.8(2) ?
Cu12 Cu61 S32 . . 58.0(2) ?
S26 Cu61 S20 2_556 1_556 120.23(19) ?
Cu12 Cu61 S20 . 1_556 57.2(2) ?
S32 Cu61 S20 . 1_556 107.92(19) ?
S26 Cu61 Cu55 2_556 2_556 68.48(15) ?
Cu12 Cu61 Cu55 . 2_556 91.6(2) ?
S32 Cu61 Cu55 . 2_556 148.6(2) ?
S20 Cu61 Cu55 1_556 2_556 52.38(13) ?
S26 Cu61 Cu20 2_556 . 109.2(2) ?
Cu12 Cu61 Cu20 . . 103.4(2) ?
S32 Cu61 Cu20 . . 53.46(14) ?
S20 Cu61 Cu20 1_556 . 119.65(15) ?
Cu55 Cu61 Cu20 2_556 . 154.16(18) ?
S26 Cu61 Cu10 2_556 . 102.81(17) ?
Cu12 Cu61 Cu10 . . 100.8(2) ?
S32 Cu61 Cu10 . . 121.80(16) ?
S20 Cu61 Cu10 1_556 . 49.98(13) ?
Cu55 Cu61 Cu10 2_556 . 67.59(11) ?
Cu20 Cu61 Cu10 . . 88.73(12) ?
S22 Cu62A S2 . . 173.3(3) ?
S22 Cu62A Cu3 . . 117.59(18) ?
S2 Cu62A Cu3 . . 56.57(13) ?
S22 Cu62A Cu13 . . 59.63(15) ?
S2 Cu62A Cu13 . . 119.07(19) ?
Cu3 Cu62A Cu13 . . 76.41(11) ?
S22 Cu62A Cu52 . . 54.26(15) ?
S2 Cu62A Cu52 . . 131.8(2) ?
Cu3 Cu62A Cu52 . . 135.45(16) ?
Cu13 Cu62A Cu52 . . 62.12(10) ?
S22 Cu62A Cu33 . . 133.45(19) ?
S2 Cu62A Cu33 . . 53.26(13) ?
Cu3 Cu62A Cu33 . . 104.34(12) ?
Cu13 Cu62A Cu33 . . 116.79(17) ?
Cu52 Cu62A Cu33 . . 82.07(12) ?
S22 Cu62A Cu46 . . 51.06(15) ?
S2 Cu62A Cu46 . . 122.23(17) ?
Cu3 Cu62A Cu46 . . 71.03(10) ?
Cu13 Cu62A Cu46 . . 63.38(10) ?
Cu52 Cu62A Cu46 . . 101.72(11) ?
Cu33 Cu62A Cu46 . . 175.31(13) ?
S2 Cu62B Cu13 . . 137.6(6) ?
S2 Cu62B Cu52 . . 150.9(7) ?
Cu13 Cu62B Cu52 . . 71.3(3) ?
S2 Cu62B Cu33 . . 59.3(3) ?
Cu13 Cu62B Cu33 . . 155.4(9) ?
Cu52 Cu62B Cu33 . . 95.3(5) ?
S2 Cu62B S22 . . 129.5(9) ?
Cu13 Cu62B S22 . . 59.6(3) ?
Cu52 Cu62B S22 . . 53.8(3) ?
Cu33 Cu62B S22 . . 129.1(6) ?
S2 Cu62B S17 . . 122.0(7) ?
Cu13 Cu62B S17 . . 53.1(4) ?
Cu52 Cu62B S17 . . 75.3(4) ?
Cu33 Cu62B S17 . . 104.2(7) ?
S22 Cu62B S17 . . 104.6(5) ?
S2 Cu62B Cu3 . . 56.0(3) ?
Cu13 Cu62B Cu3 . . 82.0(4) ?
Cu52 Cu62B Cu3 . . 150.7(6) ?
Cu33 Cu62B Cu3 . . 113.9(4) ?
S22 Cu62B Cu3 . . 102.2(6) ?
S17 Cu62B Cu3 . . 98.4(5) ?
S2 Cu62B Cu11 . 1_554 111.3(6) ?
Cu13 Cu62B Cu11 . 1_554 92.8(6) ?
Cu52 Cu62B Cu11 . 1_554 61.3(4) ?
Cu33 Cu62B Cu11 . 1_554 62.6(4) ?
S22 Cu62B Cu11 . 1_554 114.4(5) ?
S17 Cu62B Cu11 . 1_554 47.1(3) ?
Cu3 Cu62B Cu11 . 1_554 133.9(6) ?
S2 Cu62B Cu32 . . 78.0(4) ?
Cu13 Cu62B Cu32 . . 74.0(4) ?
Cu52 Cu62B Cu32 . . 123.0(7) ?
Cu33 Cu62B Cu32 . . 98.2(5) ?
S22 Cu62B Cu32 . . 132.0(5) ?
S17 Cu62B Cu32 . . 47.7(3) ?
Cu3 Cu62B Cu32 . . 57.3(3) ?
Cu11 Cu62B Cu32 1_554 . 77.2(5) ?
Cu31 S1 Cu32 3_576 1_565 110.08(19) ?
Cu31 S1 Cu37 3_576 . 118.2(2) ?
Cu32 S1 Cu37 1_565 . 114.01(18) ?
Cu31 S1 Cu34 3_576 . 129.0(2) ?
Cu32 S1 Cu34 1_565 . 71.87(14) ?
Cu37 S1 Cu34 . . 104.82(17) ?
Cu31 S1 Cu3 3_576 1_565 72.52(14) ?
Cu32 S1 Cu3 1_565 1_565 72.21(14) ?
Cu37 S1 Cu3 . 1_565 82.12(16) ?
Cu34 S1 Cu3 . 1_565 143.0(2) ?
Cu31 S1 Cu24 3_576 . 72.16(13) ?
Cu32 S1 Cu24 1_565 . 126.6(2) ?
Cu37 S1 Cu24 . . 109.65(19) ?
Cu34 S1 Cu24 . . 68.50(13) ?
Cu3 S1 Cu24 1_565 . 144.15(19) ?
Cu62B S2 Cu33 . . 66.6(4) ?
Cu62A S2 Cu33 . . 77.59(16) ?
Cu62B S2 Cu25 . . 113.6(5) ?
Cu62A S2 Cu25 . . 88.5(2) ?
Cu33 S2 Cu25 . . 129.3(2) ?
Cu62B S2 Cu21 . . 115.8(5) ?
Cu62A S2 Cu21 . . 135.4(2) ?
Cu33 S2 Cu21 . . 111.61(19) ?
Cu25 S2 Cu21 . . 112.19(17) ?
Cu62B S2 Cu22 . . 125.6(4) ?
Cu62A S2 Cu22 . . 114.1(2) ?
Cu33 S2 Cu22 . . 70.43(14) ?
Cu25 S2 Cu22 . . 71.74(14) ?
Cu21 S2 Cu22 . . 109.91(17) ?
Cu62B S2 Cu3 . . 73.0(4) ?
Cu62A S2 Cu3 . . 71.80(15) ?
Cu33 S2 Cu3 . . 137.20(19) ?
Cu25 S2 Cu3 . . 79.48(15) ?
Cu21 S2 Cu3 . . 73.87(14) ?
Cu22 S2 Cu3 . . 150.2(2) ?
Cu22 S3 Cu23 . . 114.86(18) ?
Cu22 S3 Cu44 . . 109.39(19) ?
Cu23 S3 Cu44 . . 115.35(19) ?
Cu22 S3 Cu35 . . 124.6(2) ?
Cu23 S3 Cu35 . . 113.01(19) ?
Cu44 S3 Cu35 . . 71.87(14) ?
Cu22 S3 Cu1 . . 73.12(15) ?
Cu23 S3 Cu1 . . 77.46(15) ?
Cu44 S3 Cu1 . . 73.07(15) ?
Cu35 S3 Cu1 . . 144.5(2) ?
Cu22 S3 Cu26 . . 71.06(14) ?
Cu23 S3 Cu26 . . 105.73(18) ?
Cu44 S3 Cu26 . . 132.4(2) ?
Cu35 S3 Cu26 . . 70.65(14) ?
Cu1 S3 Cu26 . . 141.63(19) ?
Cu45B S4 Cu23 . . 95.3(11) ?
Cu23 S4 Cu45A . . 108.8(2) ?
Cu45B S4 Cu2 . . 77.8(10) ?
Cu23 S4 Cu2 . . 74.66(16) ?
Cu45A S4 Cu2 . . 72.15(18) ?
Cu45B S4 Cu24 . . 134.8(13) ?
Cu23 S4 Cu24 . . 111.95(18) ?
Cu45A S4 Cu24 . . 117.9(3) ?
Cu2 S4 Cu24 . . 75.85(15) ?
Cu23 S4 Cu36A . . 125.1(2) ?
Cu45A S4 Cu36A . . 66.6(2) ?
Cu2 S4 Cu36A . . 138.2(2) ?
Cu24 S4 Cu36A . . 117.8(2) ?
Cu45B S4 Cu27 . . 120.5(11) ?
Cu23 S4 Cu27 . . 87.74(17) ?
Cu45A S4 Cu27 . . 129.9(2) ?
Cu2 S4 Cu27 . . 156.2(2) ?
Cu24 S4 Cu27 . . 96.71(17) ?
Cu36A S4 Cu27 . . 65.39(18) ?
Cu46 S5 Cu4 . 1_545 103.85(19) ?
Cu46 S5 Cu30 . 3_566 148.9(2) ?
Cu4 S5 Cu30 1_545 3_566 107.14(19) ?
Cu46 S5 Cu5 . . 75.15(16) ?
Cu4 S5 Cu5 1_545 . 122.3(2) ?
Cu30 S5 Cu5 3_566 . 85.86(17) ?
Cu46 S5 Cu3 . . 91.47(18) ?
Cu4 S5 Cu3 1_545 . 120.9(2) ?
Cu30 S5 Cu3 3_566 . 75.20(15) ?
Cu5 S5 Cu3 . . 116.9(2) ?
Cu46 S5 Cu28 . . 114.32(19) ?
Cu4 S5 Cu28 1_545 . 63.04(13) ?
Cu30 S5 Cu28 3_566 . 78.13(15) ?
Cu5 S5 Cu28 . . 65.56(13) ?
Cu3 S5 Cu28 . . 152.86(19) ?
Cu29B S6 Cu47B . . 136.1(8) ?
Cu29B S6 Cu5 . . 71.8(5) ?
Cu47B S6 Cu5 . . 84.3(4) ?
Cu47A S6 Cu5 . . 98.6(4) ?
Cu29B S6 Cu26 . . 89.7(6) ?
Cu47B S6 Cu26 . . 126.8(4) ?
Cu47A S6 Cu26 . . 114.5(4) ?
Cu5 S6 Cu26 . . 145.5(2) ?
Cu29B S6 Cu25 . . 93.8(7) ?
Cu47B S6 Cu25 . . 117.3(5) ?
Cu47A S6 Cu25 . . 127.0(4) ?
Cu5 S6 Cu25 . . 78.48(15) ?
Cu26 S6 Cu25 . . 73.88(14) ?
Cu47A S6 Cu29A . . 119.3(4) ?
Cu5 S6 Cu29A . . 72.40(16) ?
Cu26 S6 Cu29A . . 98.09(19) ?
Cu25 S6 Cu29A . . 110.2(2) ?
Cu29B S6 Cu6 . . 76.0(6) ?
Cu47B S6 Cu6 . . 91.5(4) ?
Cu47A S6 Cu6 . . 77.4(4) ?
Cu5 S6 Cu6 . . 127.2(2) ?
Cu26 S6 Cu6 . . 72.43(15) ?
Cu25 S6 Cu6 . . 144.7(2) ?
Cu29A S6 Cu6 . . 65.15(17) ?
Cu29B S7 Cu35 3_566 . 127.4(6) ?
Cu29A S7 Cu35 3_566 . 113.7(2) ?
Cu29B S7 Cu6 3_566 . 70.4(5) ?
Cu29A S7 Cu6 3_566 . 73.36(16) ?
Cu35 S7 Cu6 . . 74.43(15) ?
Cu29B S7 Cu38 3_566 . 91.7(7) ?
Cu29A S7 Cu38 3_566 . 109.8(2) ?
Cu35 S7 Cu38 . . 115.68(18) ?
Cu6 S7 Cu38 . . 75.45(15) ?
Cu29B S7 Cu36B 3_566 . 128.8(7) ?
Cu35 S7 Cu36B . . 99.5(6) ?
Cu6 S7 Cu36B . . 152.7(6) ?
Cu38 S7 Cu36B . . 83.9(7) ?
Cu29B S7 Cu27 3_566 . 72.3(5) ?
Cu29A S7 Cu27 3_566 . 65.96(15) ?
Cu35 S7 Cu27 . . 118.08(19) ?
Cu6 S7 Cu27 . . 139.09(19) ?
Cu38 S7 Cu27 . . 122.0(2) ?
Cu36B S7 Cu27 . . 67.5(5) ?
Cu29A S7 Cu36A 3_566 . 126.5(2) ?
Cu35 S7 Cu36A . . 92.47(18) ?
Cu6 S7 Cu36A . . 159.9(2) ?
Cu38 S7 Cu36A . . 97.5(2) ?
Cu27 S7 Cu36A . . 60.59(14) ?
Cu36B S8 Cu37 . . 91.2(7) ?
Cu28 S8 Cu37 3_566 . 107.4(2) ?
Cu36B S8 Cu39 . . 81.7(8) ?
Cu28 S8 Cu39 3_566 . 122.4(2) ?
Cu37 S8 Cu39 . . 112.90(19) ?
Cu36B S8 Cu4 . . 145.7(6) ?
Cu28 S8 Cu4 3_566 . 77.33(16) ?
Cu37 S8 Cu4 . . 73.37(16) ?
Cu39 S8 Cu4 . . 76.82(16) ?
Cu28 S8 Cu36A 3_566 . 128.9(2) ?
Cu37 S8 Cu36A . . 79.9(2) ?
Cu39 S8 Cu36A . . 97.8(2) ?
Cu4 S8 Cu36A . . 147.7(2) ?
Cu36B S8 Cu27 . . 66.7(5) ?
Cu28 S8 Cu27 3_566 . 70.39(14) ?
Cu37 S8 Cu27 . . 119.6(2) ?
Cu39 S8 Cu27 . . 117.7(2) ?
Cu4 S8 Cu27 . . 147.5(2) ?
Cu36A S8 Cu27 . . 63.02(15) ?
Cu48 S9 Cu4 1_565 . 84.23(16) ?
Cu48 S9 Cu7 1_565 1_565 78.62(15) ?
Cu4 S9 Cu7 . 1_565 124.1(2) ?
Cu48 S9 Cu28 1_565 1_565 115.99(19) ?
Cu4 S9 Cu28 . 1_565 69.73(15) ?
Cu7 S9 Cu28 1_565 1_565 71.26(15) ?
Cu48 S9 Cu31 1_565 . 119.01(19) ?
Cu4 S9 Cu31 . . 154.8(2) ?
Cu7 S9 Cu31 1_565 . 73.50(15) ?
Cu28 S9 Cu31 1_565 . 104.55(17) ?
Cu48 S9 Cu30 1_565 . 120.86(19) ?
Cu4 S9 Cu30 . . 81.60(16) ?
Cu7 S9 Cu30 1_565 . 151.0(2) ?
Cu28 S9 Cu30 1_565 . 111.87(18) ?
Cu31 S9 Cu30 . . 78.00(15) ?
Cu8 S10 Cu27 . 3_566 80.41(16) ?
Cu8 S10 Cu7 . . 121.4(2) ?
Cu27 S10 Cu7 3_566 . 101.00(18) ?
Cu8 S10 Cu49 . . 92.03(17) ?
Cu27 S10 Cu49 3_566 . 152.7(2) ?
Cu7 S10 Cu49 . . 105.31(18) ?
Cu8 S10 Cu5 . . 113.4(2) ?
Cu27 S10 Cu5 3_566 . 81.98(16) ?
Cu7 S10 Cu5 . . 124.9(2) ?
Cu49 S10 Cu5 . . 77.00(16) ?
Cu8 S10 Cu28 . . 148.14(19) ?
Cu27 S10 Cu28 3_566 . 67.84(14) ?
Cu7 S10 Cu28 . . 65.00(13) ?
Cu49 S10 Cu28 . . 117.36(19) ?
Cu5 S10 Cu28 . . 65.84(14) ?
Cu8 S11 Cu50 . . 102.93(19) ?
Cu8 S11 Cu26 . 3_566 102.45(18) ?
Cu50 S11 Cu26 . 3_566 154.4(2) ?
Cu8 S11 Cu9 . . 122.5(2) ?
Cu50 S11 Cu9 . . 94.58(17) ?
Cu26 S11 Cu9 3_566 . 74.44(15) ?
Cu8 S11 Cu6 . . 123.2(2) ?
Cu50 S11 Cu6 . . 72.35(15) ?
Cu26 S11 Cu6 3_566 . 90.85(17) ?
Cu9 S11 Cu6 . . 114.2(2) ?
Cu8 S11 Cu29A . . 70.83(16) ?
Cu50 S11 Cu29A . . 114.7(2) ?
Cu26 S11 Cu29A 3_566 . 70.99(14) ?
Cu9 S11 Cu29A . . 145.1(2) ?
Cu6 S11 Cu29A . . 62.03(15) ?
Cu8 S11 Cu42 . . 62.09(14) ?
Cu50 S11 Cu42 . . 80.75(15) ?
Cu26 S11 Cu42 3_566 . 114.57(19) ?
Cu9 S11 Cu42 . . 67.70(14) ?
Cu6 S11 Cu42 . . 153.09(19) ?
Cu29A S11 Cu42 . . 132.8(2) ?
Cu43 S12 Cu38 . . 116.24(18) ?
Cu43 S12 Cu30 . . 109.21(19) ?
Cu38 S12 Cu30 . . 126.5(2) ?
Cu43 S12 Cu25 . 3_566 113.63(19) ?
Cu38 S12 Cu25 . 3_566 113.27(19) ?
Cu30 S12 Cu25 . 3_566 69.08(13) ?
Cu43 S12 Cu9 . . 76.53(15) ?
Cu38 S12 Cu9 . . 77.76(15) ?
Cu30 S12 Cu9 . . 141.5(2) ?
Cu25 S12 Cu9 3_566 . 73.80(14) ?
Cu43 S12 Cu39 . . 102.51(18) ?
Cu38 S12 Cu39 . . 73.63(15) ?
Cu30 S12 Cu39 . . 70.27(15) ?
Cu25 S12 Cu39 3_566 . 132.3(2) ?
Cu9 S12 Cu39 . . 147.4(2) ?
Cu41 S13 Cu24 . 3_566 115.25(19) ?
Cu41 S13 Cu40 . . 113.18(18) ?
Cu24 S13 Cu40 3_566 . 108.87(18) ?
Cu41 S13 Cu7 . . 78.89(15) ?
Cu24 S13 Cu7 3_566 . 72.81(14) ?
Cu40 S13 Cu7 . . 69.15(14) ?
Cu41 S13 Cu21 . 1_556 113.72(19) ?
Cu24 S13 Cu21 3_566 1_556 73.32(13) ?
Cu40 S13 Cu21 . 1_556 125.7(2) ?
Cu7 S13 Cu21 . 1_556 146.02(19) ?
Cu41 S13 Cu32 . 1_556 105.88(16) ?
Cu24 S13 Cu32 3_566 1_556 133.32(19) ?
Cu40 S13 Cu32 . 1_556 71.65(14) ?
Cu7 S13 Cu32 . 1_556 138.81(19) ?
Cu21 S13 Cu32 1_556 1_556 70.55(13) ?
Cu23 S14 Cu42 3_566 . 118.75(19) ?
Cu23 S14 Cu1 3_566 1_556 96.20(17) ?
Cu42 S14 Cu1 . 1_556 71.88(15) ?
Cu23 S14 Cu41 3_566 . 113.42(19) ?
Cu42 S14 Cu41 . . 101.19(18) ?
Cu1 S14 Cu41 1_556 . 148.4(2) ?
Cu23 S14 Cu8 3_566 . 76.02(15) ?
Cu42 S14 Cu8 . . 67.19(15) ?
Cu1 S14 Cu8 1_556 . 126.8(2) ?
Cu41 S14 Cu8 . . 73.65(15) ?
Cu23 S14 Cu33 3_566 1_556 132.1(2) ?
Cu42 S14 Cu33 . 1_556 103.51(17) ?
Cu1 S14 Cu33 1_556 1_556 75.50(15) ?
Cu41 S14 Cu33 . 1_556 76.40(14) ?
Cu8 S14 Cu33 . 1_556 145.8(2) ?
Cu51A S15 Cu22 . 3_566 152.3(3) ?
Cu51A S15 Cu2 . 1_556 87.5(3) ?
Cu22 S15 Cu2 3_566 1_556 107.67(19) ?
Cu22 S15 Cu51B 3_566 . 154.3(4) ?
Cu2 S15 Cu51B 1_556 . 96.9(4) ?
Cu51A S15 Cu1 . 1_556 96.3(3) ?
Cu22 S15 Cu1 3_566 1_556 94.68(18) ?
Cu2 S15 Cu1 1_556 1_556 122.4(2) ?
Cu51A S15 Cu9 . . 79.4(3) ?
Cu22 S15 Cu9 3_566 . 72.94(15) ?
Cu2 S15 Cu9 1_556 . 121.3(2) ?
Cu51B S15 Cu9 . . 88.0(3) ?
Cu1 S15 Cu9 1_556 . 115.8(2) ?
Cu21 S16 Cu43 3_566 . 117.66(19) ?
Cu21 S16 Cu34 3_566 1_556 107.75(18) ?
Cu43 S16 Cu34 . 1_556 113.25(17) ?
Cu21 S16 Cu31 3_566 . 69.59(13) ?
Cu43 S16 Cu31 . . 116.90(19) ?
Cu34 S16 Cu31 1_556 . 123.6(2) ?
Cu21 S16 Cu2 3_566 1_556 72.30(14) ?
Cu43 S16 Cu2 . 1_556 76.84(15) ?
Cu34 S16 Cu2 1_556 1_556 73.45(14) ?
Cu31 S16 Cu2 . 1_556 141.52(19) ?
Cu21 S16 Cu40 3_566 1_565 128.50(19) ?
Cu43 S16 Cu40 . 1_565 108.87(18) ?
Cu34 S16 Cu40 1_556 1_565 70.20(14) ?
Cu31 S16 Cu40 . 1_565 70.62(14) ?
Cu2 S16 Cu40 1_556 1_565 142.32(19) ?
Cu13 S17 Cu11 . 1_554 119.6(2) ?
Cu13 S17 Cu56 . 2_545 92.73(18) ?
Cu11 S17 Cu56 1_554 2_545 98.03(17) ?
Cu13 S17 Cu32 . . 92.01(18) ?
Cu11 S17 Cu32 1_554 . 109.41(19) ?
Cu56 S17 Cu32 2_545 . 145.1(2) ?
Cu13 S17 Cu10 . 1_544 115.3(2) ?
Cu11 S17 Cu10 1_554 1_544 124.9(2) ?
Cu56 S17 Cu10 2_545 1_544 74.27(15) ?
Cu32 S17 Cu10 . 1_544 72.52(14) ?
Cu13 S17 Cu62B . . 57.8(3) ?
Cu11 S17 Cu62B 1_554 . 74.2(4) ?
Cu56 S17 Cu62B 2_545 . 135.4(3) ?
Cu32 S17 Cu62B . . 74.5(3) ?
Cu10 S17 Cu62B 1_544 . 146.0(3) ?
Cu33 S18 Cu59 . 1_554 115.9(2) ?
Cu33 S18 Cu52 . . 107.9(2) ?
Cu59 S18 Cu52 1_554 . 115.85(19) ?
Cu33 S18 Cu11 . 1_554 76.35(15) ?
Cu59 S18 Cu11 1_554 1_554 73.49(16) ?
Cu52 S18 Cu11 . 1_554 74.17(15) ?
Cu33 S18 Cu44 . . 73.59(14) ?
Cu59 S18 Cu44 1_554 . 110.6(2) ?
Cu52 S18 Cu44 . . 125.6(2) ?
Cu11 S18 Cu44 1_554 . 148.0(2) ?
Cu33 S18 Cu53 . . 133.8(2) ?
Cu59 S18 Cu53 1_554 . 103.40(18) ?
Cu52 S18 Cu53 . . 72.73(15) ?
Cu11 S18 Cu53 1_554 . 141.01(19) ?
Cu44 S18 Cu53 . . 70.39(14) ?
Cu12 S19 Cu54A 1_554 2 87.1(3) ?
Cu12 S19 Cu51B 1_554 1_554 74.7(4) ?
Cu54A S19 Cu51B 2 1_554 120.9(3) ?
Cu12 S19 Cu45A 1_554 . 58.4(3) ?
Cu54A S19 Cu45A 2 . 115.3(3) ?
Cu45B S19 Cu14 . . 68.9(9) ?
Cu54B S19 Cu14 2 . 72.7(4) ?
Cu12 S19 Cu14 1_554 . 122.1(3) ?
Cu54A S19 Cu14 2 . 81.73(19) ?
Cu51B S19 Cu14 1_554 . 154.2(3) ?
Cu45A S19 Cu14 . . 76.0(2) ?
Cu45B S19 Cu44 . . 92.1(12) ?
Cu54B S19 Cu44 2 . 137.8(5) ?
Cu12 S19 Cu44 1_554 . 148.3(3) ?
Cu54A S19 Cu44 2 . 123.0(2) ?
Cu51B S19 Cu44 1_554 . 80.6(3) ?
Cu45A S19 Cu44 . . 109.2(3) ?
Cu14 S19 Cu44 . . 76.17(15) ?
Cu12 S19 Cu60B 1_554 1_554 67.2(4) ?
Cu54A S19 Cu60B 2 1_554 56.1(3) ?
Cu45A S19 Cu60B . 1_554 125.5(4) ?
Cu14 S19 Cu60B . 1_554 137.3(3) ?
Cu44 S19 Cu60B . 1_554 119.0(3) ?
Cu12 S19 Cu51A 1_554 1_554 58.8(3) ?
Cu54A S19 Cu51A 2 1_554 116.7(3) ?
Cu45A S19 Cu51A . 1_554 91.4(3) ?
Cu14 S19 Cu51A . 1_554 161.1(2) ?
Cu44 S19 Cu51A . 1_554 95.3(2) ?
Cu12 S20 Cu55 1_554 2 103.5(2) ?
Cu12 S20 Cu10 1_554 1_554 123.5(3) ?
Cu55 S20 Cu10 2 1_554 86.07(18) ?
Cu12 S20 Cu15 1_554 . 121.4(3) ?
Cu55 S20 Cu15 2 . 75.71(16) ?
Cu10 S20 Cu15 1_554 . 115.0(2) ?
Cu12 S20 Cu34 1_554 . 98.3(2) ?
Cu55 S20 Cu34 2 . 156.2(2) ?
Cu10 S20 Cu34 1_554 . 73.94(15) ?
Cu15 S20 Cu34 . . 100.93(18) ?
Cu12 S20 Cu61 1_554 1_554 57.4(2) ?
Cu55 S20 Cu61 2 1_554 69.19(15) ?
Cu10 S20 Cu61 1_554 1_554 76.08(17) ?
Cu15 S20 Cu61 . 1_554 142.4(2) ?
Cu34 S20 Cu61 . 1_554 116.6(2) ?
Cu12 S20 Cu45A 1_554 . 56.6(2) ?
Cu55 S20 Cu45A 2 . 121.9(2) ?
Cu10 S20 Cu45A 1_554 . 152.0(2) ?
Cu15 S20 Cu45A . . 74.11(17) ?
Cu34 S20 Cu45A . . 78.34(16) ?
Cu61 S20 Cu45A 1_554 . 113.8(2) ?
Cu16 S21 Cu13 1_545 . 121.2(2) ?
Cu16 S21 Cu53 1_545 2_545 103.03(19) ?
Cu13 S21 Cu53 . 2_545 97.83(19) ?
Cu16 S21 Cu37 1_545 1_545 87.47(18) ?
Cu13 S21 Cu37 . 1_545 104.83(19) ?
Cu53 S21 Cu37 2_545 1_545 145.3(2) ?
Cu16 S21 Cu15 1_545 1_545 116.7(2) ?
Cu13 S21 Cu15 . 1_545 122.0(2) ?
Cu53 S21 Cu15 2_545 1_545 72.35(15) ?
Cu37 S21 Cu15 1_545 1_545 73.34(15) ?
Cu16 S21 Cu54A 1_545 . 65.78(16) ?
Cu13 S21 Cu54A . . 64.53(16) ?
Cu53 S21 Cu54A 2_545 . 80.44(15) ?
Cu37 S21 Cu54A 1_545 . 133.2(2) ?
Cu15 S21 Cu54A 1_545 . 152.6(2) ?
Cu54B S22 Cu46 . . 86.8(5) ?
Cu62A S22 Cu46 . . 82.0(2) ?
Cu54B S22 Cu52 . . 97.5(5) ?
Cu62A S22 Cu52 . . 76.72(19) ?
Cu46 S22 Cu52 . . 147.0(2) ?
Cu54B S22 Cu47B . . 128.5(6) ?
Cu46 S22 Cu47B . . 77.9(4) ?
Cu52 S22 Cu47B . . 121.5(4) ?
Cu54B S22 Cu55 . . 89.3(5) ?
Cu62A S22 Cu55 . . 121.6(2) ?
Cu46 S22 Cu55 . . 129.3(2) ?
Cu52 S22 Cu55 . . 83.60(18) ?
Cu47B S22 Cu55 . . 65.8(4) ?
Cu62A S22 Cu54A . . 132.0(2) ?
Cu46 S22 Cu54A . . 66.08(17) ?
Cu52 S22 Cu54A . . 111.6(2) ?
Cu55 S22 Cu54A . . 106.4(2) ?
Cu54B S22 Cu13 . . 75.3(5) ?
Cu62A S22 Cu13 . . 71.95(18) ?
Cu46 S22 Cu13 . . 76.94(16) ?
Cu52 S22 Cu13 . . 72.61(16) ?
Cu47B S22 Cu13 . . 143.8(4) ?
Cu55 S22 Cu13 . . 149.3(2) ?
Cu54A S22 Cu13 . . 66.71(17) ?
Cu54B S22 Cu62B . . 129.8(6) ?
Cu46 S22 Cu62B . . 91.4(4) ?
Cu52 S22 Cu62B . . 60.8(4) ?
Cu47B S22 Cu62B . . 99.8(6) ?
Cu55 S22 Cu62B . . 127.5(4) ?
Cu13 S22 Cu62B . . 55.6(4) ?
Cu62A S22 Cu47A . . 80.1(3) ?
Cu46 S22 Cu47A . . 87.8(3) ?
Cu52 S22 Cu47A . . 112.6(3) ?
Cu55 S22 Cu47A . . 58.1(3) ?
Cu54A S22 Cu47A . . 130.2(3) ?
Cu13 S22 Cu47A . . 149.6(3) ?
Cu35 S23 Cu56 . . 114.8(2) ?
Cu35 S23 Cu55 . . 140.2(2) ?
Cu56 S23 Cu55 . . 92.39(18) ?
Cu35 S23 Cu53 . . 113.2(2) ?
Cu56 S23 Cu53 . . 112.00(18) ?
Cu55 S23 Cu53 . . 78.91(17) ?
Cu35 S23 Cu14 . . 75.60(16) ?
Cu56 S23 Cu14 . . 75.39(15) ?
Cu55 S23 Cu14 . . 142.3(2) ?
Cu53 S23 Cu14 . . 73.30(16) ?
Cu35 S23 Cu47A . . 75.2(3) ?
Cu56 S23 Cu47A . . 116.3(4) ?
Cu55 S23 Cu47A . . 66.5(3) ?
Cu53 S23 Cu47A . . 120.3(4) ?
Cu14 S23 Cu47A . . 150.8(3) ?
Cu36B S24 Cu17 . . 79.3(8) ?
Cu36A S24 Cu17 . . 97.1(3) ?
Cu36B S24 Cu14 . . 97.5(6) ?
Cu36A S24 Cu14 . . 91.6(2) ?
Cu17 S24 Cu14 . . 122.1(2) ?
Cu36B S24 Cu15 . . 88.9(7) ?
Cu36A S24 Cu15 . . 76.4(2) ?
Cu17 S24 Cu15 . . 120.0(2) ?
Cu14 S24 Cu15 . . 117.7(2) ?
Cu36A S24 Cu52 . 2 151.6(3) ?
Cu17 S24 Cu52 . 2 96.89(18) ?
Cu14 S24 Cu52 . 2 101.64(19) ?
Cu15 S24 Cu52 . 2 75.18(15) ?
Cu60A S25 Cu16 2_546 1_545 102.3(2) ?
Cu60B S25 Cu49 2_546 . 118.1(4) ?
Cu60A S25 Cu49 2_546 . 106.9(2) ?
Cu16 S25 Cu49 1_545 . 147.7(2) ?
Cu60B S25 Cu18 2_546 . 94.0(4) ?
Cu60A S25 Cu18 2_546 . 75.7(2) ?
Cu16 S25 Cu18 1_545 . 126.5(2) ?
Cu49 S25 Cu18 . . 75.04(16) ?
Cu60B S25 Cu46 2_546 . 114.9(4) ?
Cu60A S25 Cu46 2_546 . 129.2(3) ?
Cu16 S25 Cu46 1_545 . 77.49(16) ?
Cu49 S25 Cu46 . . 73.43(15) ?
Cu18 S25 Cu46 . . 144.5(2) ?
Cu60B S25 Cu48 2_546 . 117.3(4) ?
Cu60A S25 Cu48 2_546 . 113.1(2) ?
Cu16 S25 Cu48 1_545 . 66.57(14) ?
Cu49 S25 Cu48 . . 112.60(18) ?
Cu18 S25 Cu48 . . 65.79(14) ?
Cu46 S25 Cu48 . . 112.85(17) ?
Cu60A S25 Cu54A 2_546 . 71.1(2) ?
Cu16 S25 Cu54A 1_545 . 67.56(17) ?
Cu49 S25 Cu54A . . 109.3(2) ?
Cu18 S25 Cu54A . . 146.4(2) ?
Cu46 S25 Cu54A . . 61.96(14) ?
Cu48 S25 Cu54A . . 133.7(2) ?
Cu61 S26 Cu49 2_546 . 106.7(2) ?
Cu61 S26 Cu19 2_546 . 89.62(19) ?
Cu49 S26 Cu19 . . 80.68(17) ?
Cu61 S26 Cu50 2_546 . 130.2(2) ?
Cu49 S26 Cu50 . . 116.3(2) ?
Cu19 S26 Cu50 . . 74.48(16) ?
Cu61 S26 Cu47B 2_546 . 117.8(4) ?
Cu49 S26 Cu47B . . 79.8(4) ?
Cu19 S26 Cu47B . . 149.9(4) ?
Cu50 S26 Cu47B . . 94.1(4) ?
Cu61 S26 Cu47A 2_546 . 121.4(3) ?
Cu49 S26 Cu47A . . 92.6(3) ?
Cu19 S26 Cu47A . . 148.8(4) ?
Cu50 S26 Cu47A . . 81.6(3) ?
Cu61 S26 Cu55 2_546 . 62.90(15) ?
Cu49 S26 Cu55 . . 119.3(2) ?
Cu19 S26 Cu55 . . 149.0(2) ?
Cu50 S26 Cu55 . . 111.34(19) ?
Cu47B S26 Cu55 . . 61.1(4) ?
Cu47A S26 Cu55 . . 59.4(3) ?
Cu58 S27 Cu56 . . 116.10(18) ?
Cu58 S27 Cu38 . . 112.53(19) ?
Cu56 S27 Cu38 . . 114.12(19) ?
Cu58 S27 Cu17 . . 74.40(15) ?
Cu56 S27 Cu17 . . 75.96(15) ?
Cu38 S27 Cu17 . . 77.34(15) ?
Cu58 S27 Cu50 . . 130.9(2) ?
Cu56 S27 Cu50 . . 102.52(19) ?
Cu38 S27 Cu50 . . 73.98(14) ?
Cu17 S27 Cu50 . . 147.7(2) ?
Cu58 S27 Cu57 . . 73.38(15) ?
Cu56 S27 Cu57 . . 101.52(18) ?
Cu38 S27 Cu57 . . 133.6(2) ?
Cu17 S27 Cu57 . . 142.4(2) ?
Cu50 S27 Cu57 . . 69.96(14) ?
Cu20 S28 Cu16 . . 124.8(2) ?
Cu20 S28 Cu59 . 2_556 93.40(18) ?
Cu16 S28 Cu59 . 2_556 80.56(17) ?
Cu20 S28 Cu39 . . 100.23(19) ?
Cu16 S28 Cu39 . . 95.68(18) ?
Cu59 S28 Cu39 2_556 . 165.4(2) ?
Cu20 S28 Cu17 . . 117.0(2) ?
Cu16 S28 Cu17 . . 118.1(2) ?
Cu59 S28 Cu17 2_556 . 93.80(18) ?
Cu39 S28 Cu17 . . 75.44(16) ?
Cu20 S28 Cu48 . 1_565 67.34(15) ?
Cu16 S28 Cu48 . 1_565 64.40(14) ?
Cu59 S28 Cu48 2_556 1_565 111.19(19) ?
Cu39 S28 Cu48 . 1_565 79.20(15) ?
Cu17 S28 Cu48 . 1_565 154.6(2) ?
Cu20 S29 Cu57 . 2_556 95.27(17) ?
Cu20 S29 Cu18 . 1_565 126.2(2) ?
Cu57 S29 Cu18 2_556 1_565 75.36(15) ?
Cu20 S29 Cu40 . 1_565 107.43(18) ?
Cu57 S29 Cu40 2_556 1_565 157.1(2) ?
Cu18 S29 Cu40 1_565 1_565 93.02(17) ?
Cu20 S29 Cu10 . . 118.4(2) ?
Cu57 S29 Cu10 2_556 . 96.12(17) ?
Cu18 S29 Cu10 1_565 . 115.2(2) ?
Cu40 S29 Cu10 1_565 . 70.70(14) ?
Cu20 S29 Cu48 . 1_565 68.99(14) ?
Cu57 S29 Cu48 2_556 1_565 110.05(19) ?
Cu18 S29 Cu48 1_565 1_565 65.55(14) ?
Cu40 S29 Cu48 1_565 1_565 81.71(14) ?
Cu10 S29 Cu48 . 1_565 152.40(19) ?
Cu18 S30 Cu41 . . 89.29(17) ?
Cu18 S30 Cu19 . . 122.6(2) ?
Cu41 S30 Cu19 . . 102.53(18) ?
Cu18 S30 Cu11 . . 114.2(2) ?
Cu41 S30 Cu11 . . 75.47(16) ?
Cu19 S30 Cu11 . . 123.1(2) ?
Cu18 S30 Cu58 . 2_546 76.49(16) ?
Cu41 S30 Cu58 . 2_546 155.0(2) ?
Cu19 S30 Cu58 . 2_546 102.45(18) ?
Cu11 S30 Cu58 . 2_546 91.56(17) ?
Cu42 S31 Cu59 . . 105.7(2) ?
Cu42 S31 Cu57 . . 120.4(2) ?
Cu59 S31 Cu57 . . 117.27(19) ?
Cu42 S31 Cu19 . . 75.93(16) ?
Cu59 S31 Cu19 . . 78.43(16) ?
Cu57 S31 Cu19 . . 74.61(15) ?
Cu42 S31 Cu51B . . 63.7(3) ?
Cu59 S31 Cu51B . . 108.6(3) ?
Cu57 S31 Cu51B . . 128.4(3) ?
Cu19 S31 Cu51B . . 139.5(3) ?
Cu42 S31 Cu60A . . 132.4(2) ?
Cu59 S31 Cu60A . . 102.8(2) ?
Cu57 S31 Cu60A . . 76.5(2) ?
Cu19 S31 Cu60A . . 147.7(2) ?
Cu42 S31 Cu60B . . 128.5(3) ?
Cu59 S31 Cu60B . . 89.0(4) ?
Cu57 S31 Cu60B . . 92.9(4) ?
Cu19 S31 Cu60B . . 155.2(3) ?
Cu51B S31 Cu60B . . 64.8(4) ?
Cu42 S31 Cu51A . . 69.3(2) ?
Cu59 S31 Cu51A . . 122.4(3) ?
Cu57 S31 Cu51A . . 112.8(3) ?
Cu19 S31 Cu51A . . 143.0(2) ?
Cu60A S31 Cu51A . . 63.3(2) ?
Cu12 S32 Cu43 . . 89.6(2) ?
Cu12 S32 Cu61 . . 60.2(2) ?
Cu43 S32 Cu61 . . 115.3(2) ?
Cu12 S32 Cu60A . . 75.9(3) ?
Cu43 S32 Cu60A . . 134.9(2) ?
Cu61 S32 Cu60A . . 94.2(2) ?
Cu12 S32 Cu20 . . 121.9(3) ?
Cu43 S32 Cu20 . . 79.38(16) ?
Cu61 S32 Cu20 . . 73.76(18) ?
Cu60A S32 Cu20 . . 144.1(3) ?
Cu12 S32 Cu58 . . 153.6(3) ?
Cu43 S32 Cu58 . . 114.3(2) ?
Cu61 S32 Cu58 . . 114.2(2) ?
Cu60A S32 Cu58 . . 79.0(2) ?
Cu20 S32 Cu58 . . 75.85(16) ?
Cu12 S32 Cu51A . . 59.9(3) ?
Cu43 S32 Cu51A . . 69.4(2) ?
Cu61 S32 Cu51A . . 119.9(3) ?
Cu60A S32 Cu51A . . 66.4(2) ?
Cu20 S32 Cu51A . . 148.8(3) ?
Cu58 S32 Cu51A . . 116.3(3) ?
Cu12 S32 Cu60B . . 62.6(4) ?
Cu43 S32 Cu60B . . 127.7(3) ?
Cu61 S32 Cu60B . . 89.3(3) ?
Cu20 S32 Cu60B . . 152.7(3) ?
Cu58 S32 Cu60B . . 92.6(3) ?

loop_
_geom_bond_atom_site_label_1
_geom_bond_atom_site_label_2
_geom_bond_site_symmetry_2
_geom_bond_distance
_geom_bond_publ_flag
Cu1 S15 1_554 2.285(5) ?
Cu1 S14 1_554 2.301(5) ?
Cu1 S3 . 2.326(5) ?
Cu1 Cu42 1_554 2.697(4) ?
Cu1 Cu22 . 2.734(3) ?
Cu1 Cu44 . 2.745(3) ?
Cu1 Cu33 . 2.858(3) ?
Cu1 Cu51B 1_554 2.872(11) ?
Cu1 Cu23 . 2.884(3) ?
Cu2 S15 1_554 2.272(5) ?
Cu2 S4 . 2.315(5) ?
Cu2 S16 1_554 2.336(5) ?
Cu2 Cu45A . 2.705(4) ?
Cu2 Cu21 3_565 2.720(3) ?
Cu2 Cu45B . 2.77(3) ?
Cu2 Cu34 . 2.770(3) ?
Cu2 Cu23 . 2.779(3) ?
Cu2 Cu24 . 2.847(3) ?
Cu2 Cu43 1_554 2.870(3) ?
Cu3 S5 . 2.291(5) ?
Cu3 S2 . 2.346(5) ?
Cu3 S1 1_545 2.357(5) ?
Cu3 Cu62A . 2.670(4) ?
Cu3 Cu62B . 2.706(14) ?
Cu3 Cu32 . 2.729(3) ?
Cu3 Cu31 3_566 2.735(3) ?
Cu3 Cu30 3_566 2.781(3) ?
Cu3 Cu21 . 2.816(3) ?
Cu3 Cu25 . 2.992(3) ?
Cu3 Cu37 1_545 3.058(3) ?
Cu4 S5 1_565 2.262(5) ?
Cu4 S8 . 2.278(5) ?
Cu4 S9 . 2.305(5) ?
Cu4 Cu28 1_565 2.638(3) ?
Cu4 Cu37 . 2.715(3) ?
Cu4 Cu28 3_566 2.815(3) ?
Cu4 Cu39 . 2.824(3) ?
Cu4 Cu30 . 3.055(3) ?
Cu4 Cu48 1_565 3.060(3) ?
Cu5 S5 . 2.271(5) ?
Cu5 S6 . 2.290(5) ?
Cu5 S10 . 2.297(5) ?
Cu5 Cu29B . 2.556(16) ?
Cu5 Cu28 . 2.733(3) ?
Cu5 Cu29A . 2.737(5) ?
Cu5 Cu46 . 2.748(3) ?
Cu5 Cu49 . 2.856(3) ?
Cu5 Cu25 . 2.928(3) ?
Cu5 Cu27 3_566 2.993(3) ?
Cu5 Cu47B . 3.024(14) ?
Cu6 S7 . 2.283(5) ?
Cu6 S11 . 2.339(5) ?
Cu6 S6 . 2.366(5) ?
Cu6 Cu29A . 2.535(4) ?
Cu6 Cu29B 3_566 2.539(16) ?
Cu6 Cu29A 3_566 2.706(4) ?
Cu6 Cu50 . 2.727(3) ?
Cu6 Cu29B . 2.733(18) ?
Cu6 Cu26 . 2.757(3) ?
Cu6 Cu35 . 2.761(3) ?
Cu6 Cu38 . 2.795(3) ?
Cu6 Cu47A . 2.875(12) ?
Cu7 S10 . 2.267(5) ?
Cu7 S9 1_545 2.307(5) ?
Cu7 S13 . 2.307(4) ?
Cu7 Cu40 . 2.612(3) ?
Cu7 Cu28 . 2.690(3) ?
Cu7 Cu24 3_566 2.717(3) ?
Cu7 Cu31 1_545 2.793(3) ?
Cu7 Cu48 . 2.892(3) ?
Cu7 Cu41 . 2.907(3) ?
Cu8 S10 . 2.214(5) ?
Cu8 S11 . 2.273(5) ?
Cu8 S14 . 2.342(5) ?
Cu8 Cu42 . 2.566(4) ?
Cu8 Cu41 . 2.802(3) ?
Cu8 Cu29A . 2.815(7) ?
Cu8 Cu23 3_566 2.838(3) ?
Cu8 Cu27 3_566 2.892(3) ?
Cu9 S11 . 2.297(5) ?
Cu9 S15 . 2.299(5) ?
Cu9 S12 . 2.327(5) ?
Cu9 Cu22 3_566 2.715(3) ?
Cu9 Cu26 3_566 2.774(3) ?
Cu9 Cu42 . 2.778(4) ?
Cu9 Cu25 3_566 2.781(3) ?
Cu9 Cu43 . 2.850(3) ?
Cu9 Cu51A . 2.881(7) ?
Cu9 Cu38 . 2.902(3) ?
Cu10 S20 1_556 2.284(5) ?
Cu10 S17 1_566 2.294(5) ?
Cu10 S29 . 2.326(5) ?
Cu10 Cu40 1_565 2.687(3) ?
Cu10 Cu32 1_566 2.704(3) ?
Cu10 Cu56 2_556 2.754(3) ?
Cu10 Cu34 1_556 2.760(3) ?
Cu10 Cu61 . 2.895(4) ?
Cu11 S17 1_556 2.233(5) ?
Cu11 S30 . 2.273(5) ?
Cu11 S18 1_556 2.337(5) ?
Cu11 Cu59 . 2.760(3) ?
Cu11 Cu41 . 2.778(3) ?
Cu11 Cu52 1_556 2.790(3) ?
Cu11 Cu33 1_556 2.843(3) ?
Cu11 Cu62B 1_556 2.936(19) ?
Cu11 Cu17 2_546 3.033(3) ?
Cu12 S32 . 2.185(8) ?
Cu12 Cu45A 1_556 2.210(8) ?
Cu12 S19 1_556 2.217(7) ?
Cu12 S20 1_556 2.229(8) ?
Cu12 Cu61 . 2.235(7) ?
Cu12 Cu51A . 2.352(10) ?
Cu12 Cu60B . 2.591(14) ?
Cu12 Cu45B 1_556 2.64(4) ?
Cu12 Cu54B 2_556 2.653(15) ?
Cu12 Cu51B . 2.709(14) ?
Cu12 Cu60A . 2.742(8) ?
Cu13 S17 . 2.231(5) ?
Cu13 S21 . 2.245(5) ?
Cu13 Cu62B . 2.363(13) ?
Cu13 S22 . 2.470(5) ?
Cu13 Cu54A . 2.714(5) ?
Cu13 Cu62A . 2.722(4) ?
Cu13 Cu54B . 2.728(15) ?
Cu13 Cu52 . 2.829(4) ?
Cu13 Cu46 . 2.958(4) ?
Cu14 S24 . 2.264(5) ?
Cu14 S19 . 2.319(5) ?
Cu14 S23 . 2.337(5) ?
Cu14 Cu45B . 2.54(3) ?
Cu14 Cu54B 2 2.682(15) ?
Cu14 Cu53 . 2.760(3) ?
Cu14 Cu35 . 2.806(3) ?
Cu14 Cu56 . 2.811(3) ?
Cu14 Cu45A . 2.852(6) ?
Cu14 Cu44 . 2.876(3) ?
Cu14 Cu54A 2 2.973(5) ?
Cu15 S24 . 2.282(5) ?
Cu15 S20 . 2.301(5) ?
Cu15 S21 1_565 2.310(5) ?
Cu15 Cu53 2 2.702(3) ?
Cu15 Cu37 . 2.740(3) ?
Cu15 Cu55 2 2.788(4) ?
Cu15 Cu52 2 2.790(3) ?
Cu15 Cu36A . 2.794(5) ?
Cu15 Cu45A . 2.846(6) ?
Cu16 S21 1_565 2.225(5) ?
Cu16 S28 . 2.258(5) ?
Cu16 S25 1_565 2.327(5) ?
Cu16 Cu48 1_565 2.622(4) ?
Cu16 Cu54A 1_565 2.752(5) ?
Cu16 Cu59 2_556 2.920(3) ?
Cu16 Cu46 1_565 2.973(4) ?
Cu17 S24 . 2.243(5) ?
Cu17 S28 . 2.277(5) ?
Cu17 S27 . 2.297(5) ?
Cu17 Cu58 . 2.768(3) ?
Cu17 Cu39 . 2.785(3) ?
Cu17 Cu56 . 2.818(3) ?
Cu17 Cu36B . 2.82(2) ?
Cu17 Cu38 . 2.863(3) ?
Cu18 S30 . 2.232(5) ?
Cu18 S29 1_545 2.303(5) ?
Cu18 S25 . 2.384(5) ?
Cu18 Cu48 . 2.624(3) ?
Cu18 Cu57 2_546 2.798(3) ?
Cu18 Cu58 2_546 2.799(3) ?
Cu18 Cu60A 2_546 2.840(6) ?
Cu18 Cu49 . 2.879(3) ?
Cu19 S30 . 2.270(5) ?
Cu19 S26 . 2.291(5) ?
Cu19 S31 . 2.325(5) ?
Cu19 Cu50 . 2.779(3) ?
Cu19 Cu57 . 2.798(3) ?
Cu19 Cu42 . 2.805(4) ?
Cu19 Cu59 . 2.903(3) ?
Cu19 Cu49 . 2.933(3) ?
Cu20 S28 . 2.250(5) ?
Cu20 S29 . 2.258(5) ?
Cu20 S32 . 2.288(5) ?
Cu20 Cu48 1_565 2.722(3) ?
Cu20 Cu61 . 2.735(4) ?
Cu20 Cu58 . 2.818(3) ?
Cu20 Cu43 . 2.896(3) ?
Cu21 S16 3_566 2.275(4) ?
Cu21 S13 1_554 2.327(4) ?
Cu21 S2 . 2.341(5) ?
Cu21 Cu31 3_566 2.631(3) ?
Cu21 Cu32 . 2.724(3) ?
Cu21 Cu24 3_565 2.746(3) ?
Cu22 S3 . 2.264(5) ?
Cu22 S15 3_566 2.269(5) ?
Cu22 S2 . 2.346(4) ?
Cu22 Cu33 . 2.699(3) ?
Cu22 Cu26 . 2.714(3) ?
Cu22 Cu25 . 2.742(3) ?
Cu23 S14 3_566 2.265(4) ?
Cu23 S4 . 2.267(5) ?
Cu23 S3 . 2.284(5) ?
Cu24 S13 3_566 2.272(4) ?
Cu24 S4 . 2.316(5) ?
Cu24 S1 . 2.364(5) ?
Cu24 Cu34 . 2.644(3) ?
Cu24 Cu31 3_576 2.727(3) ?
Cu25 S12 3_566 2.304(4) ?
Cu25 S2 . 2.335(5) ?
Cu25 S6 . 2.338(5) ?
Cu25 Cu30 3_566 2.612(3) ?
Cu25 Cu26 . 2.788(3) ?
Cu26 S11 3_566 2.290(5) ?
Cu26 S6 . 2.301(5) ?
Cu26 S3 . 2.403(5) ?
Cu26 Cu35 . 2.729(3) ?
Cu26 Cu29A 3_566 2.829(5) ?
Cu27 S10 3_566 2.265(4) ?
Cu27 S7 . 2.411(5) ?
Cu27 S4 . 2.435(5) ?
Cu27 Cu29A 3_566 2.539(4) ?
Cu27 S8 . 2.586(5) ?
Cu27 Cu36A . 2.603(4) ?
Cu27 Cu36B . 2.652(17) ?
Cu27 Cu29B 3_566 2.682(18) ?
Cu27 Cu28 3_566 2.790(4) ?
Cu28 S8 3_566 2.228(5) ?
Cu28 S9 1_545 2.310(5) ?
Cu28 S10 . 2.694(5) ?
Cu28 S5 . 2.727(5) ?
Cu29A S7 3_566 2.248(5) ?
Cu29A S6 . 2.343(6) ?
Cu29A S11 . 2.567(7) ?
Cu29B S6 . 2.059(17) ?
Cu29B S7 3_566 2.118(16) ?
Cu30 S5 3_566 2.267(5) ?
Cu30 S12 . 2.302(5) ?
Cu30 S9 . 2.370(5) ?
Cu30 Cu39 . 2.665(3) ?
Cu30 Cu31 . 2.976(3) ?
Cu31 S1 3_576 2.266(4) ?
Cu31 S16 . 2.335(4) ?
Cu31 S9 . 2.360(5) ?
Cu31 Cu40 1_565 2.709(3) ?
Cu32 S1 1_545 2.271(5) ?
Cu32 S17 . 2.278(4) ?
Cu32 S13 1_554 2.388(4) ?
Cu32 Cu34 1_545 2.703(3) ?
Cu32 Cu40 1_554 2.742(3) ?
Cu32 Cu62B . 2.968(16) ?
Cu33 S18 . 2.263(4) ?
Cu33 S2 . 2.335(5) ?
Cu33 S14 1_554 2.368(5) ?
Cu33 Cu62B . 2.491(14) ?
Cu33 Cu44 . 2.759(3) ?
Cu33 Cu62A . 2.845(4) ?
Cu33 Cu41 1_554 2.906(3) ?
Cu34 S16 1_554 2.295(4) ?
Cu34 S20 . 2.305(4) ?
Cu34 S1 . 2.334(5) ?
Cu34 Cu40 1_564 2.672(3) ?
Cu34 Cu45A . 2.985(7) ?
Cu35 S23 . 2.240(5) ?
Cu35 S7 . 2.282(5) ?
Cu35 S3 . 2.315(5) ?
Cu35 Cu44 . 2.700(3) ?
Cu35 Cu47A . 2.835(12) ?
Cu36A S24 . 2.236(5) ?
Cu36A S4 . 2.383(8) ?
Cu36A S8 . 2.384(6) ?
Cu36A Cu45A . 2.562(9) ?
Cu36A S7 . 2.722(7) ?
Cu36A Cu37 . 2.989(5) ?
Cu36B S24 . 2.177(17) ?
Cu36B S8 . 2.21(2) ?
Cu36B S7 . 2.36(2) ?
Cu36B Cu39 . 2.93(3) ?
Cu36B Cu45B . 2.99(4) ?
Cu37 S8 . 2.267(5) ?
Cu37 S21 1_565 2.277(5) ?
Cu37 S1 . 2.298(5) ?
Cu38 S27 . 2.285(4) ?
Cu38 S7 . 2.285(4) ?
Cu38 S12 . 2.296(5) ?
Cu38 Cu50 . 2.765(3) ?
Cu38 Cu39 . 2.771(3) ?
Cu39 S8 . 2.268(5) ?
Cu39 S28 . 2.274(5) ?
Cu39 S12 . 2.328(5) ?
Cu40 S13 . 2.295(5) ?
Cu40 S29 1_545 2.317(4) ?
Cu40 S16 1_545 2.352(5) ?
Cu41 S30 . 2.266(5) ?
Cu41 S13 . 2.267(5) ?
Cu41 S14 . 2.332(5) ?
Cu42 S31 . 2.233(5) ?
Cu42 S14 . 2.295(5) ?
Cu42 Cu51B . 2.405(13) ?
Cu42 S11 . 2.661(5) ?
Cu42 Cu51A . 2.759(9) ?
Cu43 S32 . 2.246(4) ?
Cu43 S12 . 2.274(5) ?
Cu43 S16 . 2.281(5) ?
Cu43 Cu51A . 2.707(9) ?
Cu44 S3 . 2.285(4) ?
Cu44 S18 . 2.342(5) ?
Cu44 S19 . 2.344(5) ?
Cu44 Cu53 . 2.701(3) ?
Cu44 Cu51B 1_554 2.971(11) ?
Cu45A S4 . 2.279(6) ?
Cu45A S19 . 2.312(6) ?
Cu45A S20 . 2.419(10) ?
Cu45B S4 . 2.08(2) ?
Cu45B S19 . 2.17(3) ?
Cu46 S5 . 2.236(5) ?
Cu46 S22 . 2.279(5) ?
Cu46 S25 . 2.423(5) ?
Cu46 Cu54A . 2.592(4) ?
Cu46 Cu49 . 2.850(4) ?
Cu46 Cu62A . 2.901(5) ?
Cu46 Cu54B . 2.910(13) ?
Cu46 Cu47B . 2.926(14) ?
Cu47A S6 . 2.228(11) ?
Cu47A S26 . 2.360(13) ?
Cu47A S23 . 2.399(13) ?
Cu47A Cu55 . 2.564(11) ?
Cu47A S22 . 2.792(13) ?
Cu47A Cu50 . 3.046(13) ?
Cu47B S6 . 2.215(15) ?
Cu47B S26 . 2.348(17) ?
Cu47B S22 . 2.373(16) ?
Cu47B Cu55 . 2.621(14) ?
Cu47B Cu49 . 2.943(16) ?
Cu48 S9 1_545 2.257(4) ?
Cu48 S25 . 2.447(5) ?
Cu48 S29 1_545 2.531(5) ?
Cu48 S28 1_545 2.626(5) ?
Cu49 S26 . 2.240(5) ?
Cu49 S10 . 2.290(5) ?
Cu49 S25 . 2.344(5) ?
Cu50 S11 . 2.280(5) ?
Cu50 S26 . 2.301(5) ?
Cu50 S27 . 2.310(5) ?
Cu50 Cu57 . 2.658(3) ?
Cu51A S15 . 2.208(7) ?
Cu51A S32 . 2.494(9) ?
Cu51A S19 1_556 2.539(9) ?
Cu51A S31 . 2.593(9) ?
Cu51A Cu60A . 2.616(8) ?
Cu51B S19 1_556 2.249(12) ?
Cu51B S15 . 2.282(10) ?
Cu51B S31 . 2.325(12) ?
Cu51B Cu60B . 2.531(14) ?
Cu52 S18 . 2.290(5) ?
Cu52 S24 2_545 2.292(5) ?
Cu52 S22 . 2.303(5) ?
Cu52 Cu62B . 2.489(13) ?
Cu52 Cu53 . 2.748(3) ?
Cu52 Cu62A . 2.761(4) ?
Cu53 S21 2 2.267(5) ?
Cu53 S23 . 2.286(5) ?
Cu53 S18 . 2.344(5) ?
Cu53 Cu55 . 2.899(4) ?
Cu54A S19 2_545 2.224(5) ?
Cu54A S22 . 2.467(7) ?
Cu54A S25 . 2.604(6) ?
Cu54A S21 . 2.771(6) ?
Cu54A Cu60A 2_546 2.833(8) ?
Cu54B S22 . 1.942(14) ?
Cu54B S19 2_545 2.206(13) ?
Cu54B Cu60B 2_546 2.72(2) ?
Cu55 S20 2_545 2.241(5) ?
Cu55 S23 . 2.276(5) ?
Cu55 S22 . 2.452(6) ?
Cu55 Cu61 2_546 2.645(4) ?
Cu55 S26 . 2.764(5) ?
Cu56 S23 . 2.260(5) ?
Cu56 S17 2 2.268(4) ?
Cu56 S27 . 2.282(5) ?
Cu57 S29 2_546 2.274(4) ?
Cu57 S31 . 2.292(5) ?
Cu57 S27 . 2.327(5) ?
Cu57 Cu58 . 2.754(3) ?
Cu57 Cu60A . 2.892(7) ?
Cu58 S27 . 2.282(5) ?
Cu58 S30 2_556 2.289(5) ?
Cu58 S32 . 2.297(5) ?
Cu58 Cu60A . 2.906(8) ?
Cu59 S28 2_546 2.258(5) ?
Cu59 S31 . 2.266(5) ?
Cu59 S18 1_556 2.277(5) ?
Cu60A S25 2_556 2.240(6) ?
Cu60A S32 . 2.272(7) ?
Cu60A S31 . 2.380(6) ?
Cu60B S25 2_556 2.222(11) ?
Cu60B S31 . 2.396(13) ?
Cu60B S19 1_556 2.452(15) ?
Cu60B S32 . 2.724(14) ?
Cu61 S26 2_556 2.230(5) ?
Cu61 S32 . 2.268(5) ?
Cu61 S20 1_556 2.411(5) ?
Cu62A S22 . 2.141(6) ?
Cu62A S2 . 2.204(5) ?
Cu62B S2 . 2.199(13) ?
Cu62B S22 . 2.592(16) ?
Cu62B S17 . 2.607(19) ?

_cod_database_fobs_code 1567378
